data_7248374
loop_
_publ_author_name
'Jiang, Kefan'
'Ma, Along'
'Li, Yuansheng'
'Wang, Jiawei'
'Yin, Zhengmao'
'Wang, Shuxin'

_publ_section_title
;
 Understanding the decomposition process of the Pt1Ag24(SPhCl2)18
 nanocluster at the atomic level
;
_journal_issue 15
_journal_name_full 'RSC Advances'
_journal_page_first 10574
_journal_page_last 10579
_journal_paper_doi 10.1039/D4RA01274G
_journal_volume 14
_journal_year 2024
_chemical_formula_moiety
'0.333(Ag24 Br12.071 C120 Cl15.88 Pt S20), 0.333(Ag24 Br13.14 C120 Cl13.72 Pt S20), 0.333(Ag24 Br12.58 C120 Cl14.84 Pt S20), 2.667(C24 P), 0.867[C24PH20]'
_chemical_formula_sum 'C184 H120.67 Ag24 Br12.49 Cl15.03 P2.67 Pt S20'
_chemical_formula_weight 7369.73
_space_group_crystal_system triclinic
_space_group_IT_number 2
_space_group_name_Hall '-P 1'
_space_group_name_H-M_alt 'P -1'
_atom_sites_solution_hydrogens geom
_atom_sites_solution_primary dual
_audit_creation_date 2024-01-19
_audit_creation_method
;
Olex2 1.3
(compiled 2020.11.12 svn.r5f609507 for OlexSys, GUI svn.r6408)
;
_audit_update_record
;
2024-01-20 deposited with the CCDC.	2024-03-22 downloaded from the CCDC.
;
_cell_angle_alpha 93.09
_cell_angle_beta 90.67
_cell_angle_gamma 90.79
_cell_formula_units_Z 3
_cell_length_a 26.638
_cell_length_b 29.956
_cell_length_c 31.053
_cell_measurement_reflns_used 1543
_cell_measurement_temperature 120
_cell_measurement_theta_max 130.15
_cell_measurement_theta_min 5.53
_cell_volume 24739.000
_computing_cell_refinement
;
X-Area Recipe 1.33.0.0 (STOE, 2015)
;
_computing_data_collection
;
X-Area Pilatus3_SV 1.31.153.0 (STOE, 2018)
;
_computing_data_reduction
;
X-Area Integrate 1.74.2.0 (STOE, 2018)
X-Area LANA 1.75.3.0 (STOE, 2018)
;
_computing_molecular_graphics 'Olex2 1.3 (Dolomanov et al., 2009)'
_computing_publication_material
;
STOE & Cie GmbH, X-Area, software package for collecting single-crystal or
multi-domain crystal data on STOE area-detector diffractometers, for image 
processing, for the correction and scaling of reflection intensities and 
for outlier rejection, version 1.86, Darmstadt 2018
;
_computing_structure_refinement 'XL  (Sheldrick, 2008)'
_computing_structure_solution 'SHELXT 2018/2 (Sheldrick, 2018)'
_diffrn_ambient_temperature 120
_diffrn_detector Pilatus300K
_diffrn_detector_area_resol_mean 5.81
_diffrn_detector_type 'DECTRIS PILATUS 300K'
_diffrn_measured_fraction_theta_full 0.946
_diffrn_measured_fraction_theta_max 0.925
_diffrn_measurement_details
;
 1559 frames, detector distance = 60 mm
;
_diffrn_measurement_device 'Eulerian 4-circle diffractometer'
_diffrn_measurement_device_type 'STOE STADIVARI'
_diffrn_measurement_method 'rotation method, \w scans'
_diffrn_radiation_collimation '1.2 mm, 0.6 diameter'
_diffrn_radiation_monochromator 'Graded multilayer mirror'
_diffrn_radiation_polarisn_norm 270
_diffrn_radiation_probe x-ray
_diffrn_radiation_type 'Cu K\a'
_diffrn_radiation_wavelength 1.54186
_diffrn_reflns_av_R_equivalents 0.0487
_diffrn_reflns_av_unetI/netI 0.0557
_diffrn_reflns_Laue_measured_fraction_full 0.946
_diffrn_reflns_Laue_measured_fraction_max 0.925
_diffrn_reflns_limit_h_max 29
_diffrn_reflns_limit_h_min -32
_diffrn_reflns_limit_k_max 19
_diffrn_reflns_limit_k_min -36
_diffrn_reflns_limit_l_max 37
_diffrn_reflns_limit_l_min -33
_diffrn_reflns_number 165059
_diffrn_reflns_point_group_measured_fraction_full 0.946
_diffrn_reflns_point_group_measured_fraction_max 0.925
_diffrn_reflns_theta_full 67.686
_diffrn_reflns_theta_max 69.759
_diffrn_reflns_theta_min 3.319
_diffrn_source 'GeniX 3D HF Cu'
_diffrn_source_current 0.600
_diffrn_source_power 0.030
_diffrn_source_voltage 50
_exptl_absorpt_coefficient_mu 16.342
_exptl_absorpt_correction_T_max 1.0000
_exptl_absorpt_correction_T_min 0.1713
_exptl_absorpt_correction_type multi-scan
_exptl_absorpt_process_details
;
STOE LANA, absorption correction by scaling of reflection intensities.
J. Koziskova, F. Hahn, J. Richter, J. Kozisek, "Comparison of different
absorption corrections on the model structure of tetrakis(\m~2~-acetato)-
diaqua-di-copper(II)", Acta Chimica Slovaca, vol. 9, no. 2, 2016, pp. 136 - 140.
;
_exptl_crystal_colour black
_exptl_crystal_colour_primary black
_exptl_crystal_density_diffrn 1.484
_exptl_crystal_density_method 'not measured'
_exptl_crystal_description block
_exptl_crystal_F_000 10449
_exptl_crystal_size_max 0.11
_exptl_crystal_size_mid 0.08
_exptl_crystal_size_min 0.07
_refine_diff_density_max 1.492
_refine_diff_density_min -2.317
_refine_diff_density_rms 0.135
_refine_ls_extinction_method none
_refine_ls_goodness_of_fit_ref 1.041
_refine_ls_hydrogen_treatment constr
_refine_ls_matrix_type fullcycle
_refine_ls_number_parameters 3334
_refine_ls_number_reflns 86370
_refine_ls_number_restraints 3301
_refine_ls_restrained_S_all 1.139
_refine_ls_R_factor_all 0.0909
_refine_ls_R_factor_gt 0.0607
_refine_ls_shift/su_max 0.037
_refine_ls_shift/su_mean 0.001
_refine_ls_structure_factor_coef Fsqd
_refine_ls_weighting_details 'w=1/[\s^2^(Fo^2^)+(0.1073P)^2^+7.5674P] where P=(Fo^2^+2Fc^2^)/3'
_refine_ls_weighting_scheme calc
_refine_ls_wR_factor_gt 0.1650
_refine_ls_wR_factor_ref 0.1850
_reflns_d_resolution_high 0.822
_reflns_d_resolution_low 13.317
_reflns_Friedel_coverage 0.000
_reflns_limit_h_max 29
_reflns_limit_h_min -32
_reflns_limit_k_max 19
_reflns_limit_k_min -36
_reflns_limit_l_max 37
_reflns_limit_l_min -33
_reflns_number_gt 56187
_reflns_number_total 90081
_reflns_threshold_expression I>4u(I)
_cod_data_source_file d4ra01274g2.cif
_cod_data_source_block 1
_cod_original_cell_volume 24739.4
_cod_database_code 7248374
_shelx_shelxl_version_number 2019/1
_shelx_space_group_comment
;
The symmetry employed for this shelxl refinement is uniquely defined
by the following loop, which should always be used as a source of
symmetry information in preference to the above space-group names.
They are only intended as comments.
;
_shelx_estimated_absorpt_t_max 0.394
_shelx_estimated_absorpt_t_min 0.267
_olex2_refinement_description
;
1. Fixed Uiso
 At 1.2 times of:
  All C(H) groups
2. Shared sites
{Cl30, Br17}
{Cl22, Br3}
{Cl24, Br15}
{Br10, Cl14}
{Br13, Cl28}
{Br14, Cl2}
{Cl5, Br4}
{Cl21, Br18}
{Br1, Cl10}
{Br2, Cl9}
{Br24, Cl13}
{Cl27, Br5}
{Br19, Cl38}
{Cl19, Br9}
{Cl3, Br30}
{Cl32, Br25}
{Cl35, Br6}
{Cl26, Br16}
{Cl34, Br7}
3. Restrained distances
 Cl20-C144
 1.75 with sigma of 0.01
 Cl33-C61
 1.75 with sigma of 0.01
 Cl31-C147
 1.75 with sigma of 0.01
 Cl19-C146
 1.9 with sigma of 0.01
 C276-Cl19 \\sim Cl19-C273
 with sigma of 0.02
 C142-Cl20 \\sim Cl20-C135
 with sigma of 0.02
 C235-Cl33 \\sim Cl33-C171
 with sigma of 0.02
 C276-Cl31 \\sim Cl31-C274
 with sigma of 0.02
 C126-Cl9 \\sim Cl9-C235
 with sigma of 0.02
4. Restrained planarity
 Cl15, Cl26, C45, C82, C145, C270, C271, C272
 with sigma of 0.1
 Cl19, C23, C146, C147, C273, C274, C276
 with sigma of 0.1
 Cl20, C135, C140, C142, C144
 with sigma of 0.1
 Cl33, C30, C61, C171, C235
 with sigma of 0.1
 Cl33, C61, C126, C235
 with sigma of 0.1
 Cl31, C23, C147, C274, C276
 with sigma of 0.1
5. Uiso/Uaniso restraints and constraints
Cl31 \\sim S7 \\sim C23 \\sim C146 \\sim C147 \\sim C273 \\sim C274 \\sim C276
\\sim Br9: within 3.8A with sigma of 0.01 and sigma for terminal atoms of 0.02
within 3.8A
Ag36 \\sim Cl15 \\sim S29 \\sim C45 \\sim C82 \\sim C145 \\sim C270 \\sim C271
\\sim C272 \\sim Br16: within 3.8A with sigma of 0.01 and sigma for terminal
atoms of 0.02 within 3.8A
S26 \\sim C80 \\sim C141 \\sim C143 \\sim C264 \\sim C266 \\sim C268 \\sim
Br29: within 3.8A with sigma of 0.01 and sigma for terminal atoms of 0.02
within 3.8A
P3 \\sim C4 \\sim C11 \\sim C33 \\sim C42 \\sim C76 \\sim C78 \\sim C91 \\sim
C128 \\sim C136 \\sim C137 \\sim C139 \\sim C160 \\sim C166 \\sim C176 \\sim
C186 \\sim C198 \\sim C248 \\sim C253 \\sim C255 \\sim C257 \\sim C260 \\sim
C261 \\sim C263 \\sim C269: within 3.8A with sigma of 0.01 and sigma for
terminal atoms of 0.02 within 3.8A
S3 \\sim C19 \\sim C116 \\sim C118 \\sim C214 \\sim C216 \\sim C218 \\sim Br26:
within 3.8A with sigma of 0.01 and sigma for terminal atoms of 0.02 within 3.8A
All non-hydrogen atoms have similar U: within 2A with sigma of 0.02 and sigma
for terminal atoms of 0.04 within 2A
Cl15 \\sim C45 \\sim C82 \\sim C145 \\sim C270 \\sim C271 \\sim C272 \\sim
Br16: within 2A with sigma of 0.001 and sigma for terminal atoms of 0.002
within 2A
Cl31 \\sim C23 \\sim C146 \\sim C147 \\sim C273 \\sim C274 \\sim C276 \\sim
Br9: within 2A with sigma of 0.001 and sigma for terminal atoms of 0.002 within
2A
Cl33 \\sim S21 \\sim C28 \\sim C30 \\sim C61 \\sim C126 \\sim C171 \\sim C235:
within 2A with sigma of 0.001 and sigma for terminal atoms of 0.002 within 2A
Uanis(C30) \\sim Ueq: with sigma of 0.01 and sigma for terminal atoms of 0.02
Uanis(C146) \\sim Ueq: with sigma of 0.01 and sigma for terminal atoms of 0.02
Uanis(Cl9) \\sim Ueq, Uanis(Br2) \\sim Ueq: with sigma of 0.01 and sigma for
terminal atoms of 0.02
Uanis(Br9) \\sim Ueq, Uanis(Cl19) \\sim Ueq: with sigma of 0.01 and sigma for
terminal atoms of 0.02
Uanis(Cl30) = Uanis(Br17)
Uanis(Cl32) = Uanis(Br25)
Uanis(Cl27) = Uanis(Br5)
Uanis(Br2) = Uanis(Cl9)
Uanis(Cl22) = Uanis(Br3)
Uanis(Cl19) = Uanis(Br9)
Uanis(Cl24) = Uanis(Br15)
Uanis(Cl26) = Uanis(Br16)
Uanis(Br10) = Uanis(Cl14)
Uanis(Br24) = Uanis(Cl13)
Uanis(Br13) = Uanis(Cl28)
Uanis(Br19) = Uanis(Cl38)
Uanis(Br14) = Uanis(Cl2)
Uanis(Cl3) = Uanis(Br30)
Uanis(Cl5) = Uanis(Br4)
Uanis(Cl35) = Uanis(Br6)
Uanis(Cl21) = Uanis(Br18)
Uanis(Br1) = Uanis(Cl10)
Uanis(Cl34) = Uanis(Br7)
6. Others
 Fixed Sof: Cl4(0.79) Cl5(0.93) Cl6(0.56) Cl7(0.6) Cl9(0.59) Cl10(0.56)
 Cl13(0.5) Cl21(0.6) Cl23(0.93) Cl27(0.79) Cl33(0.59) Cl37(0.5) Br1(0.44)
 Br2(0.41) Br4(0.07) Br5(0.21) Br18(0.4) Br24(0.5) Cl3(0.45) Cl8(0.78)
 Cl11(0.78) Cl15(0.6) Cl17(0.61) Cl19(0.35) Cl25(0.3) Cl26(0.6) Cl29(0.45)
 Cl31(0.35) Cl32(0.61) Cl34(0.78) Cl35(0.78) Cl38(0.3) Br6(0.22) Br7(0.22)
 Br9(0.65) Br16(0.4) Br19(0.7) Br25(0.39) Br30(0.55) Cl1(0.32) Cl2(0.81)
 Cl14(0.32) Cl16(0.81) Cl18(0.66) Cl20(0.4) Cl22(0.58) Cl24(0.66) Cl28(0.4)
 Cl30(0.66) Cl36(0.66) Cl39(0.58) Br3(0.42) Br10(0.68) Br13(0.6) Br14(0.19)
 Br15(0.34) Br17(0.34)
7.a Aromatic/amide H refined with riding coordinates:
 C8(H8), C18(H18), C22(H22), C126(H126), C28(H28), C235(H235), C31(H31),
 C34(H34), C36(H36), C40(H40), C46(H46), C53(H53), C55(H55), C59(H59), C60(H60),
  C64(H64), C66(H66), C72(H72), C75(H75), C90(H90), C92(H92), C94(H94),
 C110(H110), C112(H112), C117(H117), C125(H125), C151(H151), C161(H161),
 C169(H169), C217(H217), C220(H220), C226(H226), C242(H242), C265(H265),
 C39(H39), C241(H241), C73(H73), C45(H45), C271(H271), C82(H82), C93(H93),
 C168(H168), C170(H170), C95(H95), C99(H99), C182(H182), C101(H101), C247(H247),
  C249(H249), C134(H134), C273(H273), C23(H23), C276(H276), C206(H206),
 C208(H208), C114(H114), C214(H214), C116(H116), C19(H19), C218(H218),
 C122(H122), C227(H227), C229(H229), C124(H124), C250(H250), C252(H252),
 C32(H32), C13(H13), C26(H26), C49(H49), C71(H71), C86(H86), C108(H108),
 C109(H109), C200(H200), C202(H202), C111(H111), C121(H121), C43(H43),
 C138(H138), C142(H142), C141(H141), C80(H80), C266(H266), C268(H268),
 C148(H148), C149(H149), C157(H157), C165(H165), C173(H173), C177(H177),
 C181(H181), C191(H191), C193(H193), C203(H203), C207(H207), C221(H221),
 C231(H231), C232(H232), C238(H238), C267(H267), C1(H1), C10(H10), C17(H17),
 C20(H20), C29(H29), C38(H38), C47(H47), C62(H62), C88(H88), C115(H115),
 C131(H131), C133(H133), C153(H153), C175(H175), C179(H179), C189(H189),
 C199(H199), C211(H211), C212(H212), C240(H240), C15(H15), C154(H154), C87(H87),
  C50(H50), C158(H158), C37(H37), C63(H63), C67(H67), C233(H233), C105(H105),
 C223(H223), C74(H74), C83(H83), C107(H107), C120(H120), C162(H162), C164(H164),
  C188(H188), C194(H194), C237(H237), C11(H11), C33(H33), C76(H76), C253(H253),
 C136(H136), C255(H255), C257(H257), C78(H78), C260(H260), C139(H139), C4(H4),
 C263(H263), C91(H91), C128(H128), C137(H137), C160(H160), C166(H166),
 C176(H176), C186(H186), C198(H198), C14(H14), C48(H48), C54(H54), C58(H58),
 C152(H152), C209(H209), C96(H96), C185(H185), C65(H65), C85(H85), C97(H97),
 C103(H103), C178(H178), C192(H192), C197(H197), C213(H213), C239(H239),
 C244(H244), C258(H258), C275(H275)
7.b Fitted hexagon refined as free rotating group:
 C30(C126,C28,C171,C61,C235), C217(C25,C220,C222,C224,C226), C39(C241,C130,
 C243,C73,C245), C45(C270,C145,C271,C82,C272), C93(C168,C9,C170,C95,C172),
 C99(C180,C56,C182,C101,C184), C132(C247,C21,C249,C134,C251), C146(C273,C23,
 C274,C147,C276), C206(C113,C208,C35,C210,C114), C214(C116,C216,C19,C218,C118),
 C225(C122,C227,C69,C229,C124), C250(C252,C254,C256,C32,C259), C109(C200,C5,
 C202,C111,C204), C135(C43,C138,C140,C142,C144), C141(C264,C80,C266,C143,C268),
 C15(C154,C87,C156,C50,C158), C63(C67,C233,C190,C105,C223), C76(C253,C136,C255,
 C42,C257), C78(C260,C139,C261,C4,C263), C58(C152,C183,C209,C96,C185)
;
_smtbx_masks_void_probe_radius 1.2
_smtbx_masks_void_truncation_radius 1.2
_olex2_submission_special_instructions 'No special instructions were received'

loop_
_space_group_symop_operation_xyz
'x, y, z'
'-x, -y, -z'

loop_
_atom_site_label
_atom_site_type_symbol
_atom_site_fract_x
_atom_site_fract_y
_atom_site_fract_z
_atom_site_U_iso_or_equiv
_atom_site_adp_type
_atom_site_occupancy
_atom_site_site_symmetry_order
_atom_site_calc_flag
_atom_site_refinement_flags_posn
_atom_site_refinement_flags_adp
_atom_site_refinement_flags_occupancy
_atom_site_disorder_assembly
_atom_site_disorder_group
Pt1 Pt 1.000000 0.500000 0.500000 0.039 Uani 1 2 d S . P . .
Ag1 Ag 1.09598(2) 0.52876(2) 0.48584(2) 0.045 Uani 1 1 d . . . . .
Ag4 Ag 1.05967(2) 0.52051(2) 0.57096(2) 0.045 Uani 1 1 d . . . . .
Ag6 Ag 0.98786(2) 0.44591(2) 0.56799(2) 0.046 Uani 1 1 d . . . . .
Ag8 Ag 1.01849(2) 0.58943(2) 0.52001(2) 0.045 Uani 1 1 d . . . . .
Ag9 Ag 0.96871(3) 0.48034(2) 0.65967(2) 0.060 Uani 1 1 d . . . . .
Ag10 Ag 0.95342(2) 0.53568(2) 0.57182(2) 0.045 Uani 1 1 d . . . . .
Ag11 Ag 1.08224(3) 0.65465(2) 0.58211(2) 0.058 Uani 1 1 d . . . . .
Ag17 Ag 0.92411(2) 0.55864(2) 0.48494(2) 0.047 Uani 1 1 d . . . . .
Ag27 Ag 0.93683(3) 0.62560(2) 0.62073(3) 0.062 Uani 1 1 d . . . . .
Ag28 Ag 1.15244(3) 0.58096(2) 0.55418(2) 0.055 Uani 1 1 d . . . . .
Ag29 Ag 0.91706(3) 0.65379(2) 0.52892(3) 0.065 Uani 1 1 d . . . . .
Ag32 Ag 1.04960(3) 0.55298(2) 0.66700(2) 0.059 Uani 1 1 d . . . . .
Cl4 Cl 1.29546(15) 0.5832(2) 0.4684(2) 0.123 Uani 0.79 1 d . U P . .
Cl5 Cl 0.66700(14) 0.68050(13) 0.63995(15) 0.115 Uani 0.93 1 d . U P C .
Cl6 Cl 0.9552(3) 0.3395(2) 0.7095(2) 0.105 Uani 0.56 1 d . U P . .
Cl7 Cl 0.78999(18) 0.69043(16) 0.44521(19) 0.081 Uani 0.6 1 d . U P . .
Cl9 Cl 1.16437(15) 0.3987(2) 0.81912(16) 0.249 Uani 0.59 1 d D U P B .
Cl10 Cl 1.14184(16) 0.29099(15) 0.70172(17) 0.198 Uani 0.56 1 d . U P A .
Cl13 Cl 1.29802(9) 0.70818(6) 0.73719(6) 0.089 Uani 0.5 1 d . U P H .
Cl21 Cl 0.64081(9) 0.58483(10) 0.50716(9) 0.108 Uani 0.6 1 d . U P E .
Cl23 Cl 0.8608(2) 0.6985(3) 0.69394(17) 0.171 Uani 0.93 1 d . U P . .
Cl27 Cl 1.22865(11) 0.68540(8) 0.34560(9) 0.090 Uani 0.79 1 d . U P D .
Cl33 Cl 1.0511(2) 0.55946(19) 0.81088(18) 0.094 Uani 0.59 1 d D U P . .
Cl37 Cl 1.2822(2) 0.6991(2) 0.56279(18) 0.074 Uani 0.5 1 d . U P . .
S1 S 1.12702(9) 0.54536(7) 0.62355(7) 0.051 Uani 1 1 d . U . . .
S4 S 1.18639(8) 0.54438(8) 0.48626(8) 0.052 Uani 1 1 d . U . . .
S5 S 0.89946(11) 0.69486(9) 0.59860(10) 0.071 Uani 1 1 d . U . . .
S6 S 0.91328(9) 0.54962(8) 0.64233(8) 0.054 Uani 1 1 d . U . . .
S10 S 0.96150(9) 0.40313(8) 0.62926(8) 0.057 Uani 1 1 d . U . . .
S12 S 1.01201(9) 0.67206(7) 0.53001(8) 0.054 Uani 1 1 d . U . . .
S18 S 1.02887(9) 0.63126(8) 0.64407(8) 0.056 Uani 1 1 d . U . . .
S20 S 1.17014(10) 0.66436(8) 0.56360(8) 0.060 Uani 1 1 d . U . . .
S21 S 1.00400(13) 0.52079(11) 0.72568(9) 0.078 Uani 1 1 d . U . . .
S22 S 0.87170(10) 0.62122(9) 0.46604(9) 0.063 Uani 1 1 d . U . . .
C2 C 0.7078(4) 0.5959(4) 0.4961(4) 0.069 Uani 1 1 d . U . . .
C3 C 0.8487(3) 0.5386(3) 0.6327(3) 0.051 Uani 1 1 d . U . . .
C7 C 1.1966(3) 0.5861(3) 0.4499(3) 0.050 Uani 1 1 d . U . . .
C8 C 1.0168(6) 0.7182(4) 0.4109(4) 0.083 Uani 1 1 d . U . . .
H8 H 0.993770 0.725372 0.388825 0.100 Uiso 1 1 calc R U . . .
C12 C 1.1592(4) 0.4934(3) 0.6302(3) 0.059 Uani 1 1 d . U . . .
C18 C 1.1517(4) 0.4714(3) 0.6676(3) 0.062 Uani 1 1 d . U . . .
H18 H 1.126756 0.481341 0.687346 0.074 Uiso 1 1 calc R U . . .
C22 C 1.1944(3) 0.4793(3) 0.6017(3) 0.058 Uani 1 1 d . U . . .
H22 H 1.199029 0.494535 0.575986 0.070 Uiso 1 1 calc R U . . .
C24 C 1.2460(4) 0.6010(4) 0.4414(4) 0.063 Uani 1 1 d . U . . .
C27 C 1.0351(4) 0.6687(3) 0.6900(4) 0.066 Uani 1 1 d . U . . .
C30 C 1.1165(3) 0.4378(2) 0.7958(2) 0.086 Uani 1 1 d G U . . .
C126 C 1.0922(3) 0.41905(19) 0.7592(2) 0.085 Uani 1 1 d DG U . B .
H126 H 1.099883 0.389537 0.748820 0.102 Uiso 1 1 calc R U . . .
C28 C 1.0567(3) 0.4434(2) 0.7377(2) 0.084 Uani 1 1 d G U . B .
H28 H 1.040046 0.430598 0.712659 0.100 Uiso 1 1 calc R U . . .
C171 C 1.0454(3) 0.4866(2) 0.7528(2) 0.082 Uani 1 1 d DG U . B .
C61 C 1.0698(3) 0.50542(19) 0.7894(2) 0.085 Uani 1 1 d DG U . B .
C235 C 1.1053(3) 0.4810(2) 0.8109(2) 0.086 Uani 1 1 d DG U . B .
H235 H 1.121915 0.493876 0.835901 0.103 Uiso 1 1 calc R U . . .
C31 C 0.8183(4) 0.5712(3) 0.6162(3) 0.056 Uani 1 1 d . U . . .
H31 H 0.833189 0.598459 0.608074 0.067 Uiso 1 1 calc R U . . .
C34 C 1.1802(4) 0.4355(4) 0.6761(4) 0.072 Uani 1 1 d . U . . .
H34 H 1.174736 0.420184 0.701615 0.087 Uiso 1 1 calc R U . . .
C36 C 0.8274(4) 0.4977(3) 0.6425(3) 0.058 Uani 1 1 d . U . . .
H36 H 0.848095 0.475630 0.654099 0.070 Uiso 1 1 calc R U . . .
C40 C 0.7771(4) 0.4885(4) 0.6357(4) 0.065 Uani 1 1 d . U . . .
H40 H 0.763631 0.459581 0.640070 0.078 Uiso 1 1 calc R U . . .
C44 C 0.8088(4) 0.6126(3) 0.4807(3) 0.061 Uani 1 1 d . U . . .
C46 C 1.0089(5) 0.7341(4) 0.7319(5) 0.088 Uani 1 1 d . U . . .
H46 H 0.987081 0.758692 0.736362 0.106 Uiso 1 1 calc R U . . .
C53 C 0.7937(4) 0.5739(4) 0.5004(3) 0.064 Uani 1 1 d . U . . .
H53 H 0.818415 0.553410 0.508838 0.076 Uiso 1 1 calc R U . . .
C55 C 1.1686(4) 0.6323(4) 0.3928(4) 0.069 Uani 1 1 d . U . . .
H55 H 1.141935 0.641535 0.374926 0.082 Uiso 1 1 calc R U . . .
C59 C 0.7673(5) 0.6916(5) 0.6615(5) 0.091 Uani 1 1 d . U . . .
H59 H 0.757073 0.694909 0.690679 0.109 Uiso 1 1 calc R U . . .
C60 C 1.1586(3) 0.6030(3) 0.4247(3) 0.062 Uani 1 1 d . U . . .
H60 H 1.124865 0.594166 0.429531 0.074 Uiso 1 1 calc R U . . .
C64 C 1.2546(4) 0.6317(4) 0.4104(4) 0.069 Uani 1 1 d . U . . .
H64 H 1.287959 0.641625 0.405341 0.083 Uiso 1 1 calc R U . . .
C66 C 1.2238(4) 0.4427(4) 0.6098(4) 0.071 Uani 1 1 d . U . . .
H66 H 1.248200 0.432424 0.589585 0.085 Uiso 1 1 calc R U . . .
C70 C 1.0337(4) 0.6908(3) 0.4807(3) 0.059 Uani 1 1 d . U . . .
C72 C 0.7666(4) 0.5649(4) 0.6112(4) 0.066 Uani 1 1 d . U . . .
H72 H 0.745925 0.587708 0.600936 0.080 Uiso 1 1 calc R U . . .
C75 C 0.7429(4) 0.5644(4) 0.5081(4) 0.069 Uani 1 1 d . U . . .
H75 H 0.732771 0.537714 0.521011 0.083 Uiso 1 1 calc R U . . .
C79 C 1.2154(5) 0.6480(4) 0.3867(4) 0.073 Uani 1 1 d . U . . .
C81 C 0.7458(5) 0.5229(4) 0.6221(4) 0.076 Uani 1 1 d . U . . .
C90 C 1.0722(5) 0.6620(4) 0.7212(3) 0.074 Uani 1 1 d . U . . .
H90 H 1.093543 0.636855 0.718243 0.089 Uiso 1 1 calc R U . . .
C92 C 0.7222(4) 0.6325(4) 0.4769(4) 0.072 Uani 1 1 d . U . . .
H92 H 0.697520 0.652964 0.468439 0.086 Uiso 1 1 calc R U . . .
C94 C 1.2124(5) 0.6753(3) 0.6901(3) 0.068 Uani 1 1 d . U . . .
H94 H 1.197821 0.670638 0.717292 0.081 Uiso 1 1 calc R U . . .
C98 C 0.8361(5) 0.6906(4) 0.6103(4) 0.072 Uani 1 1 d . U . . .
C102 C 1.2052(4) 0.6728(3) 0.6120(3) 0.057 Uani 1 1 d . U . . .
C106 C 1.2613(5) 0.6926(3) 0.6877(4) 0.072 Uani 1 1 d . U . . .
C110 C 0.7993(4) 0.6848(3) 0.5772(4) 0.070 Uani 1 1 d . U . . .
H110 H 0.810196 0.681916 0.548161 0.084 Uiso 1 1 calc R U . . .
C112 C 1.2814(5) 0.7002(3) 0.6487(4) 0.069 Uani 1 1 d . U . . .
H112 H 1.314130 0.712992 0.647529 0.083 Uiso 1 1 calc R U . . .
C117 C 1.1008(5) 0.7168(4) 0.4348(4) 0.080 Uani 1 1 d . U . . .
H117 H 1.135471 0.722310 0.429963 0.096 Uiso 1 1 calc R U . . .
C123 C 0.7714(4) 0.6416(4) 0.4691(4) 0.069 Uani 1 1 d . U . . .
C125 C 1.0039(5) 0.7041(4) 0.6952(4) 0.079 Uani 1 1 d . U . . .
H125 H 0.978563 0.708746 0.674138 0.094 Uiso 1 1 calc R U . . .
C127 C 1.2548(4) 0.6894(3) 0.6102(3) 0.065 Uani 1 1 d . U . . .
C151 C 1.0852(5) 0.6992(4) 0.4743(4) 0.074 Uani 1 1 d . U . . .
H151 H 1.109143 0.693247 0.496126 0.089 Uiso 1 1 calc R U . . .
C159 C 1.2170(5) 0.4213(4) 0.6479(4) 0.076 Uani 1 1 d . U . . .
C161 C 0.7467(5) 0.6831(4) 0.5850(4) 0.078 Uani 1 1 d . U . . .
H161 H 0.722375 0.680600 0.562336 0.093 Uiso 1 1 calc R U . . .
C169 C 1.1857(4) 0.6650(3) 0.6525(3) 0.063 Uani 1 1 d . U . . .
H169 H 1.153042 0.652201 0.654197 0.075 Uiso 1 1 calc R U . . .
C196 C 1.0482(6) 0.7256(5) 0.7617(5) 0.100 Uani 1 1 d . U . . .
C201 C 0.7328(5) 0.6853(4) 0.6307(5) 0.090 Uani 1 1 d . U . . .
C215 C 0.8178(5) 0.6936(5) 0.6523(5) 0.089 Uani 1 1 d . U . . .
C217 C 1.0996(2) 0.3508(3) 0.6444(3) 0.092 Uani 1 1 d G U . . .
H217 H 1.131459 0.352656 0.631130 0.110 Uiso 1 1 calc R U . . .
C25 C 1.0927(3) 0.3229(3) 0.6783(3) 0.114 Uani 1 1 d G U . . .
C220 C 1.0462(4) 0.3202(3) 0.6978(3) 0.108 Uani 1 1 d G U . . .
H220 H 1.041448 0.301146 0.720939 0.130 Uiso 1 1 calc R U . . .
C222 C 1.0065(3) 0.3453(3) 0.6834(2) 0.081 Uani 1 1 d G U . . .
C224 C 1.0133(2) 0.3732(2) 0.6495(2) 0.061 Uani 1 1 d G U . . .
C226 C 1.0599(3) 0.3759(2) 0.6300(2) 0.065 Uani 1 1 d G U . . .
H226 H 1.064631 0.394948 0.606861 0.078 Uiso 1 1 calc R U . . .
C242 C 0.9996(5) 0.7010(4) 0.4483(4) 0.078 Uani 1 1 d . U . . .
H242 H 0.964680 0.696063 0.452060 0.094 Uiso 1 1 calc R U . . .
C246 C 1.0681(6) 0.7251(5) 0.4056(4) 0.088 Uani 1 1 d . U . . .
C265 C 1.0777(6) 0.6916(5) 0.7559(4) 0.092 Uani 1 1 d . U . . .
H265 H 1.103704 0.687272 0.776379 0.111 Uiso 1 1 calc R U . . .
Br1 Br 1.14184(16) 0.29099(15) 0.70172(17) 0.198 Uani 0.44 1 d . U P A 1
Br2 Br 1.16437(15) 0.3987(2) 0.81912(16) 0.249 Uani 0.41 1 d . U P B 1
Br4 Br 0.66700(14) 0.68050(13) 0.63995(15) 0.115 Uani 0.07 1 d . U P C 1
Br5 Br 1.22865(11) 0.68540(8) 0.34560(9) 0.090 Uani 0.21 1 d . U P D 1
Br18 Br 0.64081(9) 0.58483(10) 0.50716(9) 0.108 Uani 0.4 1 d . U P E 1
Br21 Br 1.25672(7) 0.37198(6) 0.65891(6) 0.107 Uani 1 1 d . U . F 1
Br22 Br 0.67717(6) 0.51312(7) 0.61274(7) 0.116 Uani 1 1 d . U . G 1
Br24 Br 1.29802(9) 0.70818(6) 0.73719(6) 0.089 Uani 0.5 1 d . U P H 1
Br27 Br 1.08889(10) 0.75037(10) 0.35368(7) 0.162 Uani 1 1 d . U . I 1
Br28 Br 1.05403(12) 0.76710(10) 0.81104(9) 0.187 Uani 1 1 d . U . J 1
Pt2 Pt 1.500000 1.000000 0.500000 0.055 Uani 1 2 d S . P . .
Ag2 Ag 1.31242(4) 0.97190(2) 0.48332(3) 0.077 Uani 1 1 d . . . . .
Ag7 Ag 1.50824(4) 0.83276(2) 0.47598(3) 0.072 Uani 1 1 d . . . . .
Ag13 Ag 1.52557(3) 0.91904(2) 0.52929(2) 0.061 Uani 1 1 d . . . . .
Ag14 Ag 1.53993(3) 1.02110(2) 0.42246(2) 0.064 Uani 1 1 d . . . . .
Ag20 Ag 1.33925(5) 0.95093(3) 0.39066(3) 0.089 Uani 1 1 d . . . . .
Ag21 Ag 1.51111(3) 0.93026(2) 0.43956(2) 0.061 Uani 1 1 d . . . . .
Ag23 Ag 1.40379(3) 1.02720(2) 0.51562(3) 0.064 Uani 1 1 d . . . . .
Ag25 Ag 1.43635(3) 0.99869(2) 0.42915(2) 0.065 Uani 1 1 d . . . . .
Ag30 Ag 1.42524(3) 0.93577(2) 0.49693(2) 0.059 Uani 1 1 d . . . . .
Ag31 Ag 1.40071(4) 0.84384(2) 0.45121(3) 0.072 Uani 1 1 d . . . . .
Ag35 Ag 1.47681(4) 0.89513(3) 0.34519(3) 0.084 Uani 1 1 d . . . . .
Ag36 Ag 1.49182(5) 0.99290(3) 0.33261(3) 0.092 Uani 1 1 d . U . . .
Cl3 Cl 1.23079(14) 1.20817(8) 0.44698(12) 0.150 Uani 0.45 1 d . U P T .
Cl8 Cl 1.6050(4) 1.0829(3) 0.2665(2) 0.213 Uani 0.78 1 d . U P . .
Cl11 Cl 1.3848(3) 0.68951(18) 0.41604(14) 0.137 Uani 0.78 1 d . U P . .
Cl15 Cl 1.4669(6) 0.8604(4) 0.1982(4) 0.207 Uani 0.6 1 d . U P . .
Cl17 Cl 1.5778(2) 0.75604(18) 0.5956(2) 0.101 Uani 0.61 1 d . U P . .
Cl19 Cl 1.1406(3) 1.1004(2) 0.3363(3) 0.351 Uani 0.35 1 d D U P M .
Cl25 Cl 1.3397(8) 0.9078(4) 0.2885(5) 0.145 Uani 0.3 1 d . U P . .
Cl26 Cl 1.6880(3) 0.8755(2) 0.1979(2) 0.284 Uani 0.6 1 d . U P O .
Cl29 Cl 1.2002(4) 1.0714(3) 0.5396(5) 0.138 Uani 0.45 1 d . U P . .
Cl31 Cl 1.2390(8) 0.9412(6) 0.3171(7) 0.243 Uani 0.35 1 d D U P . .
Cl32 Cl 1.4191(2) 0.76836(15) 0.69178(15) 0.210 Uani 0.61 1 d . U P R .
Cl34 Cl 1.3837(3) 0.63718(17) 0.57791(16) 0.211 Uani 0.78 1 d . U P L .
Cl35 Cl 1.7694(2) 0.9874(2) 0.2838(2) 0.234 Uani 0.78 1 d . U P K .
Cl38 Cl 1.26639(12) 0.74908(11) 0.24896(10) 0.166 Uani 0.3 1 d . U P P .
S2 S 1.34553(11) 0.89170(7) 0.49495(9) 0.066 Uani 1 1 d . U . . .
S3 S 1.39824(15) 1.00203(9) 0.35559(10) 0.085 Uani 1 1 d . U . . .
S7 S 1.25686(19) 0.94359(12) 0.42217(18) 0.126 Uani 1 1 d . U . . .
S9 S 1.55535(13) 0.84468(8) 0.54465(9) 0.070 Uani 1 1 d . U . . .
S11 S 1.39171(15) 0.88067(8) 0.37887(10) 0.082 Uani 1 1 d . U . . .
S15 S 1.52953(13) 0.85883(8) 0.39905(9) 0.070 Uani 1 1 d . U . . .
S23 S 1.31566(13) 1.03725(9) 0.53426(11) 0.079 Uani 1 1 d . U . . .
S25 S 1.55716(17) 1.04919(9) 0.35151(10) 0.091 Uani 1 1 d . U . . .
S28 S 1.44703(12) 0.77534(8) 0.44339(9) 0.067 Uani 1 1 d . U . . .
S29 S 1.4788(3) 0.93111(15) 0.27686(15) 0.153 Uani 1 1 d . U . . .
C39 C 1.4235(5) 0.7160(3) 0.55645(18) 0.115 Uani 1 1 d G U . . .
H39 H 1.431490 0.721603 0.586164 0.138 Uiso 1 1 calc R U . . .
C241 C 1.4377(4) 0.7468(2) 0.5267(2) 0.100 Uani 1 1 d G U . . .
H241 H 1.455461 0.773323 0.536150 0.120 Uiso 1 1 calc R U . . .
C130 C 1.4260(4) 0.7386(2) 0.4833(2) 0.066 Uani 1 1 d G U . . .
C243 C 1.4001(4) 0.6998(3) 0.46948(19) 0.093 Uani 1 1 d G U . . .
C73 C 1.3859(4) 0.6691(3) 0.4992(3) 0.116 Uani 1 1 d G U . . .
H73 H 1.368133 0.642506 0.489779 0.140 Uiso 1 1 calc R U . . .
C245 C 1.3976(5) 0.6772(3) 0.5427(2) 0.113 Uani 1 1 d G U . . .
C45 C 1.5753(9) 0.8718(3) 0.2009(3) 0.210 Uani 1 1 d G U . . .
H45 H 1.575588 0.846213 0.181376 0.252 Uiso 1 1 calc R U . . .
C270 C 1.5312(7) 0.8839(6) 0.2216(5) 0.208 Uani 1 1 d G U . . .
C145 C 1.5307(7) 0.9213(6) 0.2501(6) 0.207 Uani 1 1 d G U . . .
C271 C 1.5743(9) 0.9466(4) 0.2579(5) 0.208 Uani 1 1 d G U . . .
H271 H 1.574016 0.972109 0.277348 0.249 Uiso 1 1 calc R U . . .
C82 C 1.6184(7) 0.9345(6) 0.2371(6) 0.210 Uani 1 1 d G U . . .
H82 H 1.648250 0.951754 0.242355 0.252 Uiso 1 1 calc R U . . .
C272 C 1.6189(7) 0.8971(6) 0.2086(5) 0.212 Uani 1 1 d G U . . .
C93 C 1.3078(4) 0.8904(2) 0.6205(2) 0.095 Uani 1 1 d G U . . .
H93 H 1.300500 0.911749 0.643276 0.114 Uiso 1 1 calc R U . . .
C168 C 1.3219(4) 0.90468(14) 0.5805(2) 0.087 Uani 1 1 d G U . . .
H168 H 1.324207 0.935735 0.575881 0.104 Uiso 1 1 calc R U . . .
C9 C 1.3326(3) 0.8735(2) 0.54723(19) 0.075 Uani 1 1 d G U . . .
C170 C 1.3293(4) 0.82807(18) 0.5540(2) 0.082 Uani 1 1 d G U . . .
H170 H 1.336598 0.806758 0.531246 0.098 Uiso 1 1 calc R U . . .
C95 C 1.3152(4) 0.81382(15) 0.5940(2) 0.095 Uani 1 1 d G U . . .
H95 H 1.312891 0.782772 0.598641 0.114 Uiso 1 1 calc R U . . .
C172 C 1.3045(4) 0.8450(2) 0.62729(19) 0.092 Uani 1 1 d G U . . .
C99 C 1.4983(4) 0.7688(2) 0.6381(3) 0.101 Uani 1 1 d G U . . .
H99 H 1.507422 0.742283 0.651501 0.121 Uiso 1 1 calc R U . . .
C180 C 1.5283(3) 0.7852(2) 0.6060(3) 0.092 Uani 1 1 d G U . . .
C56 C 1.5149(3) 0.8240(2) 0.5864(2) 0.076 Uani 1 1 d G U . . .
C182 C 1.4717(3) 0.84643(19) 0.5988(3) 0.086 Uani 1 1 d G U . . .
H182 H 1.462570 0.872952 0.585386 0.103 Uiso 1 1 calc R U . . .
C101 C 1.4417(3) 0.8300(3) 0.6309(3) 0.104 Uani 1 1 d G U . . .
H101 H 1.412151 0.845314 0.639410 0.124 Uiso 1 1 calc R U . . .
C184 C 1.4550(4) 0.7912(3) 0.6505(3) 0.118 Uani 1 1 d G U . . .
C132 C 1.2417(3) 1.0969(3) 0.5134(3) 0.105 Uani 1 1 d G U . . .
C247 C 1.2244(3) 1.1351(3) 0.4947(4) 0.111 Uani 1 1 d G U . . .
H247 H 1.191164 1.144907 0.499893 0.133 Uiso 1 1 calc R U . . .
C21 C 1.2558(4) 1.1589(2) 0.4685(3) 0.108 Uani 1 1 d G U . . .
C249 C 1.3045(4) 1.1445(2) 0.4610(3) 0.092 Uani 1 1 d G U . . .
H249 H 1.325974 1.160798 0.443088 0.111 Uiso 1 1 calc R U . . .
C134 C 1.3218(3) 1.1064(2) 0.4796(3) 0.080 Uani 1 1 d G U . . .
H134 H 1.355012 1.096574 0.474479 0.096 Uiso 1 1 calc R U . . .
C251 C 1.2903(3) 1.0826(2) 0.5058(3) 0.086 Uani 1 1 d G U . . .
C146 C 1.1777(4) 1.0557(4) 0.3605(4) 0.247 Uani 1 1 d DG U . . .
C273 C 1.1921(6) 1.0591(5) 0.4037(4) 0.245 Uani 1 1 d DG U . M .
H273 H 1.182752 1.084355 0.421470 0.294 Uiso 1 1 calc R U . . .
C23 C 1.2202(7) 1.0255(6) 0.4211(5) 0.244 Uani 1 1 d G U . M .
H23 H 1.230019 1.027767 0.450614 0.292 Uiso 1 1 calc R U . . .
C274 C 1.2339(5) 0.9884(5) 0.3951(6) 0.243 Uani 1 1 d DG U . M .
C147 C 1.2195(5) 0.9851(4) 0.3519(6) 0.244 Uani 1 1 d DG U . M .
C276 C 1.1914(5) 1.0187(4) 0.3346(4) 0.245 Uani 1 1 d DG U . M .
H276 H 1.181612 1.016357 0.305026 0.295 Uiso 1 1 calc R U . . .
C206 C 1.6908(4) 0.9860(3) 0.3398(4) 0.143 Uani 1 1 d G U . . .
H206 H 1.709776 0.965448 0.355383 0.171 Uiso 1 1 calc R U . . .
C113 C 1.7098(4) 1.0028(5) 0.3024(4) 0.167 Uani 1 1 d G U . . .
C208 C 1.6820(5) 1.0328(5) 0.2797(3) 0.164 Uani 1 1 d G U . . .
H208 H 1.695046 1.044320 0.254095 0.197 Uiso 1 1 calc R U . . .
C35 C 1.6351(5) 1.0460(4) 0.2943(3) 0.143 Uani 1 1 d G U . . .
C210 C 1.6160(4) 1.0292(4) 0.3317(4) 0.113 Uani 1 1 d G U . . .
C114 C 1.6439(5) 0.9992(3) 0.3545(3) 0.120 Uani 1 1 d G U . . .
H114 H 1.630819 0.987661 0.380065 0.144 Uiso 1 1 calc R U . . .
C214 C 1.4057(4) 1.0934(3) 0.3478(4) 0.127 Uani 1 1 d G U . . .
H214 H 1.441084 1.089739 0.346783 0.153 Uiso 1 1 calc R U . . .
C116 C 1.3853(5) 1.1351(3) 0.3419(4) 0.136 Uani 1 1 d G U . . .
H116 H 1.406649 1.159937 0.336838 0.164 Uiso 1 1 calc R U . . .
C216 C 1.3336(5) 1.1406(2) 0.3433(4) 0.137 Uani 1 1 d G U . . .
C19 C 1.3023(4) 1.1043(4) 0.3507(5) 0.148 Uani 1 1 d G U . . .
H19 H 1.267012 1.108005 0.351691 0.177 Uiso 1 1 calc R U . . .
C218 C 1.3228(5) 1.0626(3) 0.3566(4) 0.134 Uani 1 1 d G U . . .
H218 H 1.301446 1.037806 0.361636 0.161 Uiso 1 1 calc R U . . .
C118 C 1.3745(5) 1.0572(2) 0.3551(4) 0.122 Uani 1 1 d G U . . .
C225 C 1.6969(3) 0.8657(3) 0.3705(4) 0.128 Uani 1 1 d G U . . .
C122 C 1.6622(4) 0.8797(3) 0.3404(3) 0.116 Uani 1 1 d G U . Q .
H122 H 1.673354 0.890083 0.313744 0.139 Uiso 1 1 calc R U . . .
C227 C 1.6113(4) 0.8785(2) 0.3494(3) 0.104 Uani 1 1 d G U . Q .
H227 H 1.587544 0.888065 0.328924 0.125 Uiso 1 1 calc R U . . .
C69 C 1.5950(3) 0.8633(2) 0.3885(3) 0.083 Uani 1 1 d G U . Q .
C229 C 1.6297(4) 0.8493(3) 0.4185(3) 0.101 Uani 1 1 d G U . Q .
H229 H 1.618537 0.838912 0.445214 0.121 Uiso 1 1 calc R U . . .
C124 C 1.6806(4) 0.8505(3) 0.4095(4) 0.113 Uani 1 1 d G U . Q .
H124 H 1.704347 0.840929 0.430035 0.136 Uiso 1 1 calc R U . . .
C250 C 1.3187(3) 0.7724(2) 0.3272(3) 0.087 Uani 1 1 d G U . . .
H250 H 1.310930 0.743180 0.335767 0.105 Uiso 1 1 calc R U . . .
C252 C 1.3458(3) 0.8020(2) 0.3549(2) 0.083 Uani 1 1 d G U . . .
H252 H 1.356574 0.793002 0.382370 0.099 Uiso 1 1 calc R U . . .
C254 C 1.3572(4) 0.8449(2) 0.3425(2) 0.077 Uani 1 1 d G U . . .
C256 C 1.3415(4) 0.8581(2) 0.3023(3) 0.118 Uani 1 1 d G U . . .
C32 C 1.3143(4) 0.8285(3) 0.2746(2) 0.116 Uani 1 1 d G U . . .
H32 H 1.303594 0.837513 0.247205 0.140 Uiso 1 1 calc R U . . .
C259 C 1.3030(4) 0.7857(3) 0.2871(3) 0.101 Uani 1 1 d G U . . .
Br6 Br 1.7694(2) 0.9874(2) 0.2838(2) 0.234 Uani 0.22 1 d . U P K 1
Br7 Br 1.3837(3) 0.63718(17) 0.57791(16) 0.211 Uani 0.22 1 d . U P L 1
Br9 Br 1.1406(3) 1.1004(2) 0.3363(3) 0.351 Uani 0.65 1 d . U P M 1
Br11 Br 1.28368(9) 0.82610(6) 0.68094(6) 0.129 Uani 1 1 d . U . N 1
Br16 Br 1.6880(3) 0.8755(2) 0.1979(2) 0.284 Uani 0.4 1 d . U P O 1
Br19 Br 1.26639(12) 0.74908(11) 0.24896(10) 0.166 Uani 0.7 1 d . U P P 1
Br20 Br 1.76538(11) 0.87049(12) 0.35807(14) 0.234 Uani 1 1 d . U . Q 1
Br25 Br 1.4191(2) 0.76836(15) 0.69178(15) 0.210 Uani 0.39 1 d . U P R 1
Br26 Br 1.30780(16) 1.19819(9) 0.33993(14) 0.241 Uani 1 1 d . U . S 1
Br30 Br 1.23079(14) 1.20817(8) 0.44698(12) 0.150 Uani 0.55 1 d . U P T 1
Pt3 Pt 0.500000 0.500000 1.000000 0.045 Uani 1 2 d S . P . .
Ag3 Ag 0.44756(3) 0.63004(3) 0.89177(2) 0.064 Uani 1 1 d . . . . .
Ag5 Ag 0.55186(3) 0.54395(3) 0.84031(2) 0.063 Uani 1 1 d . . . . .
Ag12 Ag 0.45726(3) 0.53933(2) 0.93180(2) 0.050 Uani 1 1 d . . . . .
Ag15 Ag 0.48048(3) 0.44706(2) 0.92650(2) 0.050 Uani 1 1 d . . . . .
Ag16 Ag 0.66191(3) 0.56428(3) 0.95349(2) 0.066 Uani 1 1 d . . . . .
Ag18 Ag 0.59577(3) 0.64155(3) 0.93803(3) 0.073 Uani 1 1 d . . . . .
Ag19 Ag 0.56157(3) 0.51384(2) 0.93191(2) 0.050 Uani 1 1 d . . . . .
Ag22 Ag 0.59949(3) 0.52035(2) 1.01811(2) 0.052 Uani 1 1 d . . . . .
Ag24 Ag 0.52771(3) 0.58714(2) 0.99040(2) 0.052 Uani 1 1 d . . . . .
Ag26 Ag 0.43058(3) 0.56532(2) 1.02025(2) 0.052 Uani 1 1 d . . . . .
Ag33 Ag 0.43121(4) 0.66050(3) 0.98584(3) 0.074 Uani 1 1 d . . . . .
Ag34 Ag 0.46266(3) 0.48127(2) 0.83936(2) 0.058 Uani 1 1 d . . . . .
Cl1 Cl 0.7998(4) 0.6741(5) 0.9596(3) 0.107 Uani 0.32 1 d . U P . .
Cl2 Cl 0.60948(19) 0.2701(2) 0.79004(17) 0.203 Uani 0.81 1 d . U P Y .
Cl14 Cl 0.80166(12) 0.69047(10) 0.78569(9) 0.154 Uani 0.32 1 d . U P V .
Cl16 Cl 0.42334(15) 0.33004(11) 0.78689(12) 0.077 Uani 0.81 1 d . U P . .
Cl18 Cl 0.3111(3) 0.7098(2) 1.0720(2) 0.118 Uani 0.66 1 d . U P . .
Cl20 Cl 0.5580(5) 0.5401(4) 0.6960(4) 0.188 Uani 0.4 1 d D U P . .
Cl22 Cl 0.75227(16) 0.69167(13) 1.14977(12) 0.165 Uani 0.58 1 d . U P U .
Cl24 Cl 0.18035(16) 0.71074(17) 0.88165(16) 0.173 Uani 0.66 1 d . U P Z .
Cl28 Cl 0.65498(11) 0.36917(12) 0.68743(9) 0.148 Uani 0.4 1 d . U P X .
Cl30 Cl 0.14960(12) 0.61419(17) 1.00960(12) 0.152 Uani 0.66 1 d . U P A .
Cl36 Cl 0.3725(2) 0.7011(3) 0.82555(17) 0.116 Uani 0.66 1 d . U P . .
Cl39 Cl 0.80466(19) 0.5677(2) 1.0332(2) 0.098 Uani 0.58 1 d . U P . .
S8 S 0.63099(9) 0.52986(9) 0.88144(7) 0.057 Uani 1 1 d . U . . .
S13 S 0.41605(13) 0.70218(10) 0.92041(10) 0.077 Uani 1 1 d . U . . .
S14 S 0.44569(10) 0.40494(8) 0.86237(7) 0.056 Uani 1 1 d . U . . .
S16 S 0.41529(10) 0.55501(8) 0.86326(7) 0.055 Uani 1 1 d . U . . .
S17 S 0.38511(12) 0.63180(10) 1.04620(9) 0.070 Uani 1 1 d . U . . .
S19 S 0.50504(12) 0.51456(10) 0.77674(8) 0.069 Uani 1 1 d . U . . .
S24 S 0.69134(10) 0.52875(10) 1.01954(8) 0.065 Uani 1 1 d . U . . .
S26 S 0.53977(11) 0.62303(9) 0.87268(8) 0.066 Uani 1 1 d . U . . .
S27 S 0.68446(13) 0.64668(12) 0.95745(10) 0.085 Uani 1 1 d . U . . .
S30 S 0.52796(12) 0.66984(9) 0.98853(9) 0.068 Uani 1 1 d . U . . .
C6 C 0.2496(6) 0.7084(5) 0.8893(6) 0.109 Uani 1 1 d . U . . .
C13 C 0.6951(4) 0.4607(4) 0.8944(3) 0.068 Uani 1 1 d . U . . .
H13 H 0.702552 0.475807 0.921398 0.082 Uiso 1 1 calc R U . . .
C16 C 0.3502(4) 0.5504(4) 0.8750(3) 0.062 Uani 1 1 d . U . . .
C26 C 0.2372(6) 0.6575(6) 1.0395(5) 0.102 Uani 1 1 d . U . . .
H26 H 0.215848 0.681021 1.049207 0.122 Uiso 1 1 calc R U . . .
C41 C 0.6579(4) 0.4774(4) 0.8689(3) 0.062 Uani 1 1 d . U . . .
C49 C 0.3247(4) 0.5102(4) 0.8634(3) 0.066 Uani 1 1 d . U . . .
H49 H 0.342338 0.485355 0.851155 0.079 Uiso 1 1 calc R U . . .
C51 C 0.7064(4) 0.5752(4) 1.0562(3) 0.061 Uani 1 1 d . U . . .
C52 C 0.7679(6) 0.6753(6) 0.8346(5) 0.111 Uani 1 1 d . U . . .
C57 C 0.3210(4) 0.6278(4) 1.0329(4) 0.069 Uani 1 1 d . U . . .
C71 C 0.2648(6) 0.7065(5) 0.9333(5) 0.103 Uani 1 1 d . U . . .
H71 H 0.241184 0.707491 0.955954 0.123 Uiso 1 1 calc R U . . .
C77 C 0.4937(4) 0.3685(3) 0.8427(3) 0.060 Uani 1 1 d . U . . .
C86 C 0.3243(4) 0.5856(4) 0.8925(3) 0.066 Uani 1 1 d . U . . .
H86 H 0.342132 0.612559 0.900356 0.080 Uiso 1 1 calc R U . . .
C89 C 0.2168(5) 0.6203(6) 1.0189(5) 0.101 Uani 1 1 d . U . . .
C100 C 0.4818(5) 0.3349(4) 0.8094(3) 0.071 Uani 1 1 d . U . . .
C108 C 0.6719(5) 0.5934(4) 1.0820(4) 0.071 Uani 1 1 d . U . . .
H108 H 0.638523 0.581846 1.080826 0.085 Uiso 1 1 calc R U . . .
C109 C 0.5174(3) 0.7094(3) 1.0707(3) 0.107 Uani 1 1 d G U . . .
H109 H 0.482268 0.705680 1.066127 0.128 Uiso 1 1 calc R U . . .
C200 C 0.5357(4) 0.7314(4) 1.1084(3) 0.129 Uani 1 1 d G U . . .
H200 H 0.512970 0.742705 1.129517 0.155 Uiso 1 1 calc R U . . .
C5 C 0.5871(5) 0.7369(4) 1.1150(3) 0.133 Uani 1 1 d G U . . .
C202 C 0.6203(3) 0.7205(4) 1.0841(4) 0.132 Uani 1 1 d G U . . .
H202 H 0.655494 0.724230 1.088652 0.158 Uiso 1 1 calc R U . . .
C111 C 0.6021(3) 0.6985(3) 1.0464(3) 0.120 Uani 1 1 d G U . . .
H111 H 0.624792 0.687204 1.025262 0.144 Uiso 1 1 calc R U . . .
C204 C 0.5506(4) 0.6930(3) 1.0397(2) 0.079 Uani 1 1 d G U . . .
C121 C 0.7216(4) 0.4240(4) 0.8830(3) 0.070 Uani 1 1 d . U . . .
H121 H 0.746757 0.414250 0.902110 0.084 Uiso 1 1 calc R U . . .
C129 C 0.7345(6) 0.6444(5) 1.1135(4) 0.093 Uani 1 1 d . U . . .
C135 C 0.5415(3) 0.4734(2) 0.7497(2) 0.077 Uani 1 1 d DG U . . .
C43 C 0.5451(3) 0.4297(3) 0.7623(2) 0.079 Uani 1 1 d G U . . .
H43 H 0.524550 0.419707 0.784722 0.095 Uiso 1 1 calc R U . . .
C138 C 0.5788(3) 0.4007(3) 0.7420(3) 0.098 Uani 1 1 d G U . . .
H138 H 0.581228 0.370837 0.750625 0.117 Uiso 1 1 calc R U . . .
C140 C 0.6088(3) 0.4153(4) 0.7092(3) 0.125 Uani 1 1 d G U . . .
C142 C 0.6052(3) 0.4590(4) 0.6966(3) 0.143 Uani 1 1 d DG U . . .
H142 H 0.625783 0.469042 0.674142 0.172 Uiso 1 1 calc R U . . .
C144 C 0.5716(3) 0.4881(3) 0.7168(2) 0.125 Uani 1 1 d DG U . . .
C141 C 0.5451(4) 0.7328(3) 0.8029(3) 0.125 Uani 1 1 d G U . . .
H141 H 0.532697 0.762414 0.805005 0.151 Uiso 1 1 calc R U . . .
C264 C 0.5734(5) 0.7185(3) 0.7676(3) 0.116 Uani 1 1 d G U . . .
C80 C 0.5915(4) 0.6752(4) 0.7646(3) 0.121 Uani 1 1 d G U . . .
H80 H 0.610855 0.665444 0.740475 0.145 Uiso 1 1 calc R U . . .
C266 C 0.5813(4) 0.6461(3) 0.7969(3) 0.111 Uani 1 1 d G U . . .
H266 H 0.593645 0.616496 0.794831 0.134 Uiso 1 1 calc R U . . .
C143 C 0.5529(4) 0.6604(3) 0.8322(3) 0.098 Uani 1 1 d G U . . .
C268 C 0.5348(4) 0.7037(3) 0.8352(3) 0.113 Uani 1 1 d G U . . .
H268 H 0.515487 0.713466 0.859361 0.135 Uiso 1 1 calc R U . . .
C148 C 0.2826(6) 0.7066(5) 0.8593(6) 0.102 Uani 1 1 d . U . . .
H148 H 0.271707 0.706881 0.830120 0.122 Uiso 1 1 calc R U . . .
C149 C 0.5420(5) 0.3687(4) 0.8586(4) 0.076 Uani 1 1 d . U . . .
H149 H 0.551342 0.391261 0.879989 0.092 Uiso 1 1 calc R U . . .
C157 C 0.6733(5) 0.4169(5) 0.8183(4) 0.085 Uani 1 1 d . U . . .
H157 H 0.665268 0.401686 0.791422 0.102 Uiso 1 1 calc R U . . .
C163 C 0.3504(5) 0.7027(4) 0.9089(4) 0.076 Uani 1 1 d . U . . .
C165 C 0.7179(6) 0.6595(5) 0.8323(5) 0.097 Uani 1 1 d . U . . .
H165 H 0.701300 0.655311 0.805147 0.116 Uiso 1 1 calc R U . . .
C167 C 0.3324(5) 0.7043(5) 0.8680(4) 0.087 Uani 1 1 d . U . . .
C173 C 0.6846(5) 0.6297(4) 1.1111(4) 0.081 Uani 1 1 d . U . . .
H173 H 0.659736 0.643751 1.128622 0.098 Uiso 1 1 calc R U . . .
C174 C 0.2875(6) 0.6618(5) 1.0464(5) 0.094 Uani 1 1 d . U . . .
C177 C 0.2998(5) 0.5899(4) 1.0102(3) 0.075 Uani 1 1 d . U . . .
H177 H 0.321147 0.566996 0.999129 0.090 Uiso 1 1 calc R U . . .
C181 C 0.6464(5) 0.4538(4) 0.8307(4) 0.084 Uani 1 1 d . U . . .
H181 H 0.619737 0.463143 0.812907 0.101 Uiso 1 1 calc R U . . .
C187 C 0.7578(5) 0.5902(5) 1.0596(4) 0.085 Uani 1 1 d . U . . .
C191 C 0.2720(4) 0.5073(4) 0.8702(3) 0.070 Uani 1 1 d . U . . .
H191 H 0.253763 0.480444 0.862860 0.083 Uiso 1 1 calc R U . . .
C193 C 0.7700(5) 0.6246(5) 1.0899(4) 0.094 Uani 1 1 d . U . . .
H193 H 0.803971 0.634004 1.093819 0.113 Uiso 1 1 calc R U . . .
C203 C 0.2493(5) 0.5856(6) 1.0038(4) 0.091 Uani 1 1 d . U . . .
H203 H 0.235653 0.559324 0.989283 0.109 Uiso 1 1 calc R U . . .
C207 C 0.2730(5) 0.5837(4) 0.8992(3) 0.074 Uani 1 1 d . U . . .
H207 H 0.255531 0.608748 0.911232 0.089 Uiso 1 1 calc R U . . .
C219 C 0.7645(6) 0.6715(5) 0.9103(5) 0.105 Uani 1 1 d . U . . .
C221 C 0.7913(7) 0.6801(6) 0.8742(5) 0.114 Uani 1 1 d . U . . .
H221 H 0.825562 0.689184 0.876484 0.137 Uiso 1 1 calc R U . . .
C228 C 0.2486(4) 0.5440(4) 0.8877(3) 0.072 Uani 1 1 d . U . . .
C230 C 0.7131(5) 0.4000(4) 0.8439(4) 0.076 Uani 1 1 d . U . . .
C231 C 0.3156(6) 0.7032(5) 0.9412(5) 0.098 Uani 1 1 d . U . . .
H231 H 0.326920 0.701221 0.970181 0.118 Uiso 1 1 calc R U . . .
C232 C 0.5179(6) 0.3062(5) 0.7955(4) 0.096 Uani 1 1 d . U . . .
H232 H 0.509649 0.284295 0.773142 0.115 Uiso 1 1 calc R U . . .
C234 C 0.7147(5) 0.6538(5) 0.9091(4) 0.087 Uani 1 1 d . U . . .
C238 C 0.6934(5) 0.6504(5) 0.8690(4) 0.086 Uani 1 1 d . U . . .
H238 H 0.659249 0.641049 0.866560 0.104 Uiso 1 1 calc R U . . .
C262 C 0.5643(6) 0.3074(6) 0.8118(5) 0.112 Uani 1 1 d . U . . .
C267 C 0.5770(5) 0.3391(5) 0.8460(4) 0.095 Uani 1 1 d . U . . .
H267 H 0.609201 0.339289 0.859558 0.114 Uiso 1 1 calc R U . . .
Br3 Br 0.75227(16) 0.69167(13) 1.14977(12) 0.165 Uani 0.42 1 d . U P U 1
Br10 Br 0.80166(12) 0.69047(10) 0.78569(9) 0.154 Uani 0.68 1 d . U P V 1
Br12 Br 0.74831(8) 0.34985(6) 0.82730(6) 0.109 Uani 1 1 d . U . W 1
Br13 Br 0.65498(11) 0.36917(12) 0.68743(9) 0.148 Uani 0.6 1 d . U P X 1
Br14 Br 0.60948(19) 0.2701(2) 0.79004(17) 0.203 Uani 0.19 1 d . U P Y 1
Br15 Br 0.18035(16) 0.71074(17) 0.88165(16) 0.173 Uani 0.34 1 d . U P Z 1
Br17 Br 0.14960(12) 0.61419(17) 1.00960(12) 0.152 Uani 0.34 1 d . U P A 1
Br23 Br 0.17896(6) 0.54023(8) 0.89948(6) 0.124 Uani 1 1 d . U . B 1
Br29 Br 0.59336(16) 0.75654(11) 0.72644(10) 0.220 Uani 1 1 d . U . C 1
Br31 Br 0.61252(17) 0.76859(12) 1.16414(9) 0.241 Uani 1 1 d . U . D 1
P1 P 0.31257(11) 0.55277(8) 0.71390(8) 0.059 Uani 1 1 d . U . . .
C1 C 0.2752(4) 0.5708(4) 0.5892(3) 0.065 Uani 1 1 d . U . . .
H1 H 0.257208 0.591453 0.572888 0.078 Uiso 1 1 calc R U . . .
C10 C 0.3396(4) 0.4215(3) 0.7758(3) 0.066 Uani 1 1 d . U . . .
H10 H 0.344612 0.394212 0.789403 0.079 Uiso 1 1 calc R U . . .
C17 C 0.3785(5) 0.6189(5) 0.6909(4) 0.088 Uani 1 1 d . U . . .
H17 H 0.360401 0.617939 0.664320 0.105 Uiso 1 1 calc R U . . .
C20 C 0.2763(4) 0.5754(3) 0.6329(3) 0.061 Uani 1 1 d . U . . .
H20 H 0.259865 0.599618 0.647614 0.074 Uiso 1 1 calc R U . . .
C29 C 0.3260(5) 0.5045(5) 0.5910(4) 0.090 Uani 1 1 d . U . . .
H29 H 0.341969 0.480056 0.576337 0.108 Uiso 1 1 calc R U . . .
C38 C 0.3800(5) 0.4446(3) 0.7615(4) 0.070 Uani 1 1 d . U . . .
H38 H 0.412947 0.433639 0.765366 0.083 Uiso 1 1 calc R U . . .
C47 C 0.2916(5) 0.4372(4) 0.7708(4) 0.071 Uani 1 1 d . U . . .
H47 H 0.263759 0.420756 0.780934 0.086 Uiso 1 1 calc R U . . .
C62 C 0.3729(4) 0.4844(3) 0.7412(3) 0.062 Uani 1 1 d . U . . .
H62 H 0.400723 0.500127 0.730282 0.075 Uiso 1 1 calc R U . . .
C68 C 0.3028(4) 0.5432(4) 0.6566(3) 0.063 Uani 1 1 d . U . . .
C84 C 0.2569(4) 0.5763(3) 0.7388(3) 0.059 Uani 1 1 d . U . . .
C88 C 0.1683(5) 0.5743(4) 0.7452(4) 0.073 Uani 1 1 d . U . . .
H88 H 0.135944 0.563793 0.735900 0.087 Uiso 1 1 calc R U . . .
C104 C 0.3648(4) 0.5905(4) 0.7227(3) 0.067 Uani 1 1 d . U . . .
C115 C 0.3935(5) 0.5921(4) 0.7603(4) 0.073 Uani 1 1 d . U . . .
H115 H 0.386504 0.571353 0.781577 0.087 Uiso 1 1 calc R U . . .
C119 C 0.3254(4) 0.5005(3) 0.7372(3) 0.062 Uani 1 1 d . U . . .
C131 C 0.2843(5) 0.4755(3) 0.7516(3) 0.068 Uani 1 1 d . U . . .
H131 H 0.251108 0.485984 0.747742 0.082 Uiso 1 1 calc R U . . .
C133 C 0.1737(5) 0.6012(4) 0.7830(4) 0.075 Uani 1 1 d . U . . .
H133 H 0.144710 0.611931 0.797415 0.090 Uiso 1 1 calc R U . . .
C153 C 0.2099(4) 0.5630(3) 0.7214(4) 0.064 Uani 1 1 d . U . . .
H153 H 0.206939 0.546755 0.694315 0.077 Uiso 1 1 calc R U . . .
C175 C 0.3280(5) 0.5091(4) 0.6344(4) 0.080 Uani 1 1 d . U . . .
H175 H 0.346893 0.488572 0.649983 0.096 Uiso 1 1 calc R U . . .
C179 C 0.2618(5) 0.6000(3) 0.7791(4) 0.070 Uani 1 1 d . U . . .
H179 H 0.293910 0.607106 0.791360 0.084 Uiso 1 1 calc R U . . .
C189 C 0.4312(5) 0.6223(4) 0.7677(4) 0.080 Uani 1 1 d . U . . .
H189 H 0.448108 0.624644 0.794872 0.096 Uiso 1 1 calc R U . . .
C199 C 0.2198(5) 0.6123(4) 0.7995(4) 0.076 Uani 1 1 d . U . . .
H199 H 0.222418 0.629186 0.826180 0.092 Uiso 1 1 calc R U . . .
C211 C 0.3009(5) 0.5354(4) 0.5681(4) 0.078 Uani 1 1 d . U . . .
H211 H 0.300819 0.532732 0.537444 0.093 Uiso 1 1 calc R U . . .
C212 C 0.4162(6) 0.6473(5) 0.6973(4) 0.101 Uani 1 1 d . U . . .
H212 H 0.424654 0.666898 0.675341 0.122 Uiso 1 1 calc R U . . .
C240 C 0.4445(5) 0.6491(4) 0.7359(4) 0.084 Uani 1 1 d . U . . .
H240 H 0.472507 0.668951 0.739586 0.101 Uiso 1 1 calc R U . . .
P2 P 1.59958(16) 0.70907(13) 0.35210(13) 0.096 Uani 1 1 d . U . . .
C15 C 1.7272(4) 0.7340(3) 0.2598(3) 0.111 Uani 1 1 d G U . . .
H15 H 1.753371 0.739587 0.240167 0.133 Uiso 1 1 calc R U . . .
C154 C 1.7025(4) 0.6928(3) 0.2579(3) 0.101 Uani 1 1 d G U . . .
H154 H 1.711699 0.670187 0.237031 0.122 Uiso 1 1 calc R U . . .
C87 C 1.6642(3) 0.6847(2) 0.2867(3) 0.083 Uani 1 1 d G U . . .
H87 H 1.647279 0.656522 0.285396 0.099 Uiso 1 1 calc R U . . .
C156 C 1.6507(3) 0.7178(3) 0.3173(3) 0.095 Uani 1 1 d G U . . .
C50 C 1.6754(4) 0.7590(2) 0.3191(3) 0.116 Uani 1 1 d G U . . .
H50 H 1.666199 0.781658 0.340033 0.139 Uiso 1 1 calc R U . . .
C158 C 1.7137(4) 0.7671(2) 0.2904(3) 0.125 Uani 1 1 d G U . . .
H158 H 1.730620 0.795324 0.291669 0.150 Uiso 1 1 calc R U . . .
C37 C 1.4653(8) 0.7834(6) 0.3013(6) 0.130 Uani 1 1 d . U . . .
H37 H 1.436933 0.799814 0.292668 0.156 Uiso 1 1 calc R U . . .
C63 C 1.5573(4) 0.5617(3) 0.3627(3) 0.102 Uani 1 1 d G U . . .
H63 H 1.547866 0.531295 0.365320 0.123 Uiso 1 1 calc R U . . .
C67 C 1.5864(4) 0.5840(3) 0.3947(3) 0.113 Uani 1 1 d G U . . .
H67 H 1.596987 0.568738 0.419204 0.136 Uiso 1 1 calc R U . . .
C233 C 1.6002(4) 0.6285(3) 0.3908(3) 0.109 Uani 1 1 d G U . . .
H233 H 1.620109 0.643697 0.412715 0.131 Uiso 1 1 calc R U . . .
C190 C 1.5847(4) 0.6508(2) 0.3550(3) 0.096 Uani 1 1 d G U . . .
C105 C 1.5555(4) 0.6285(3) 0.3230(2) 0.101 Uani 1 1 d G U . . .
H105 H 1.544991 0.643772 0.298456 0.121 Uiso 1 1 calc R U . . .
C223 C 1.5418(4) 0.5840(3) 0.3268(3) 0.107 Uani 1 1 d G U . . .
H223 H 1.521868 0.568813 0.304945 0.128 Uiso 1 1 calc R U . . .
C74 C 1.4999(7) 0.7239(7) 0.3403(5) 0.120 Uani 1 1 d . U . . .
H74 H 1.494670 0.698194 0.356403 0.143 Uiso 1 1 calc R U . . .
C83 C 1.5865(6) 0.7456(4) 0.4787(5) 0.097 Uani 1 1 d . U . . .
H83 H 1.559002 0.748404 0.497774 0.117 Uiso 1 1 calc R U . . .
C107 C 1.6636(6) 0.7323(4) 0.4204(5) 0.094 Uani 1 1 d . U . . .
H107 H 1.690349 0.725541 0.401271 0.113 Uiso 1 1 calc R U . . .
C120 C 1.5531(7) 0.7711(5) 0.3036(5) 0.119 Uani 1 1 d . U . . .
H120 H 1.586452 0.778157 0.295487 0.143 Uiso 1 1 calc R U . . .
C150 C 1.6158(6) 0.7294(4) 0.4056(5) 0.092 Uani 1 1 d . U . . .
C162 C 1.6745(6) 0.7452(4) 0.4639(5) 0.096 Uani 1 1 d . U . . .
H162 H 1.708286 0.750048 0.473435 0.115 Uiso 1 1 calc R U . . .
C164 C 1.6344(6) 0.7508(5) 0.4934(5) 0.099 Uani 1 1 d . U . . .
H164 H 1.641039 0.758197 0.523077 0.118 Uiso 1 1 calc R U . . .
C188 C 1.5788(6) 0.7360(4) 0.4350(4) 0.092 Uani 1 1 d . U . . .
H188 H 1.545101 0.733969 0.424670 0.110 Uiso 1 1 calc R U . . .
C194 C 1.4582(8) 0.7498(6) 0.3258(5) 0.121 Uani 1 1 d . U . . .
H194 H 1.425092 0.742271 0.334199 0.145 Uiso 1 1 calc R U . . .
C236 C 1.5451(7) 0.7373(6) 0.3306(5) 0.104 Uani 1 1 d . U . . .
C237 C 1.5125(8) 0.7961(6) 0.2873(6) 0.137 Uani 1 1 d . U . . .
H237 H 1.517355 0.819663 0.268342 0.164 Uiso 1 1 calc R U . . .
P3 P 1.14906(15) 0.83922(11) 0.53350(14) 0.092 Uani 1 1 d . U . . .
C11 C 1.2612(6) 0.7650(5) 0.4467(6) 0.106 Uani 1 1 d . U . . .
H11 H 1.284120 0.749009 0.428689 0.127 Uiso 1 1 calc R U . . .
C33 C 1.1053(6) 0.7544(5) 0.6437(6) 0.100 Uani 1 1 d . U . . .
H33 H 1.095942 0.737779 0.667560 0.120 Uiso 1 1 calc R U . . .
C76 C 1.0209(4) 0.8916(3) 0.4934(4) 0.127 Uani 1 1 d G U . . .
H76 H 0.997682 0.913003 0.504360 0.153 Uiso 1 1 calc R U . . .
C253 C 1.0128(4) 0.8704(4) 0.4529(4) 0.125 Uani 1 1 d G U . . .
H253 H 0.984111 0.877268 0.436262 0.150 Uiso 1 1 calc R U . . .
C136 C 1.0468(5) 0.8390(4) 0.4369(3) 0.126 Uani 1 1 d G U . . .
H136 H 1.041292 0.824532 0.409204 0.151 Uiso 1 1 calc R U . . .
C255 C 1.0888(4) 0.8289(3) 0.4612(4) 0.114 Uani 1 1 d G U . . .
H255 H 1.112043 0.807529 0.450244 0.137 Uiso 1 1 calc R U . . .
C42 C 1.0969(4) 0.8502(4) 0.5017(4) 0.111 Uani 1 1 d G U . . .
C257 C 1.0629(5) 0.8815(3) 0.5178(3) 0.117 Uani 1 1 d G U . . .
H257 H 1.068435 0.896000 0.545400 0.141 Uiso 1 1 calc R U . . .
C78 C 1.2002(4) 0.9742(3) 0.5943(4) 0.118 Uani 1 1 d G U . . .
H78 H 1.209832 1.002824 0.606528 0.142 Uiso 1 1 calc R U . . .
C260 C 1.1798(5) 0.9424(4) 0.6202(3) 0.125 Uani 1 1 d G U . . .
H260 H 1.175389 0.949254 0.650159 0.150 Uiso 1 1 calc R U . . .
C139 C 1.1657(4) 0.9004(3) 0.6024(3) 0.115 Uani 1 1 d G U . . .
H139 H 1.151694 0.878694 0.620070 0.138 Uiso 1 1 calc R U . . .
C261 C 1.1721(4) 0.8903(3) 0.5586(4) 0.109 Uani 1 1 d G U . . .
C4 C 1.1925(4) 0.9222(3) 0.5326(3) 0.112 Uani 1 1 d G U . . .
H4 H 1.196883 0.915271 0.502718 0.135 Uiso 1 1 calc R U . . .
C263 C 1.2066(4) 0.9641(3) 0.5505(4) 0.123 Uani 1 1 d G U . . .
H263 H 1.220579 0.985832 0.532806 0.148 Uiso 1 1 calc R U . . .
C91 C 1.2040(6) 0.7669(5) 0.5049(6) 0.102 Uani 1 1 d . U . . .
H91 H 1.189424 0.751245 0.527524 0.122 Uiso 1 1 calc R U . . .
C128 C 1.0831(6) 0.7859(5) 0.5781(6) 0.103 Uani 1 1 d . U . . .
H128 H 1.058266 0.790684 0.556671 0.123 Uiso 1 1 calc R U . . .
C137 C 1.2528(6) 0.8097(5) 0.4433(6) 0.110 Uani 1 1 d . U . . .
H137 H 1.269153 0.825076 0.421397 0.132 Uiso 1 1 calc R U . . .
C160 C 1.2344(6) 0.7453(5) 0.4775(6) 0.105 Uani 1 1 d . U . . .
H160 H 1.237486 0.713935 0.479611 0.126 Uiso 1 1 calc R U . . .
C166 C 1.1682(6) 0.7952(5) 0.6054(5) 0.101 Uani 1 1 d . U . . .
H166 H 1.201990 0.804681 0.601628 0.121 Uiso 1 1 calc R U . . .
C176 C 1.0706(6) 0.7603(4) 0.6129(5) 0.096 Uani 1 1 d . U . . .
H176 H 1.037981 0.747292 0.614798 0.115 Uiso 1 1 calc R U . . .
C186 C 1.1556(6) 0.7716(4) 0.6427(6) 0.099 Uani 1 1 d . U . . .
H186 H 1.179086 0.767608 0.665316 0.119 Uiso 1 1 calc R U . . .
C198 C 1.2216(6) 0.8327(5) 0.4706(6) 0.107 Uani 1 1 d . U . . .
H198 H 1.219156 0.864088 0.468595 0.129 Uiso 1 1 calc R U . . .
C248 C 1.1930(6) 0.8118(5) 0.5014(6) 0.102 Uani 1 1 d . U . . .
C269 C 1.1314(6) 0.8049(5) 0.5738(6) 0.102 Uani 1 1 d . U . . .
P4 P 0.81736(13) 0.53726(12) 0.79504(10) 0.081 Uani 1 1 d . U . . .
C14 C 0.8901(5) 0.5842(4) 0.7523(4) 0.080 Uani 1 1 d . U . . .
H14 H 0.878350 0.568007 0.726921 0.096 Uiso 1 1 calc R U . . .
C48 C 0.7920(6) 0.4576(5) 0.7507(4) 0.095 Uani 1 1 d . U . . .
H48 H 0.758085 0.465832 0.755503 0.114 Uiso 1 1 calc R U . . .
C54 C 0.8307(5) 0.4910(6) 0.8660(5) 0.101 Uani 1 1 d . U . . .
H54 H 0.846848 0.470286 0.846734 0.121 Uiso 1 1 calc R U . . .
C58 C 0.6706(2) 0.5579(3) 0.7696(3) 0.108 Uani 1 1 d G U . . .
H58 H 0.639101 0.550099 0.781411 0.130 Uiso 1 1 calc R U . . .
C152 C 0.7149(3) 0.5459(3) 0.7897(2) 0.092 Uani 1 1 d G U . . .
H152 H 0.713729 0.529971 0.815305 0.110 Uiso 1 1 calc R U . . .
C183 C 0.7609(3) 0.5573(3) 0.7724(2) 0.079 Uani 1 1 d G U . . .
C209 C 0.7626(3) 0.5807(3) 0.7349(2) 0.094 Uani 1 1 d G U . . .
H209 H 0.794032 0.588475 0.723101 0.113 Uiso 1 1 calc R U . . .
C96 C 0.7183(3) 0.5926(3) 0.7148(2) 0.095 Uani 1 1 d G U . . .
H96 H 0.719405 0.608603 0.689206 0.114 Uiso 1 1 calc R U . . .
C185 C 0.6722(3) 0.5812(3) 0.7321(3) 0.101 Uani 1 1 d G U . . .
H185 H 0.641939 0.589416 0.718361 0.122 Uiso 1 1 calc R U . . .
C65 C 0.8297(6) 0.4820(6) 0.9104(5) 0.114 Uani 1 1 d . U . . .
H65 H 0.845721 0.456594 0.920980 0.136 Uiso 1 1 calc R U . . .
C85 C 0.8021(7) 0.4174(5) 0.7300(4) 0.103 Uani 1 1 d . U . . .
H85 H 0.775091 0.397836 0.721123 0.123 Uiso 1 1 calc R U . . .
C97 C 0.9432(5) 0.6394(5) 0.7848(4) 0.098 Uani 1 1 d . U . . .
H97 H 0.966598 0.663206 0.781974 0.117 Uiso 1 1 calc R U . . .
C103 C 0.8503(6) 0.4049(5) 0.7219(4) 0.100 Uani 1 1 d . U . . .
H103 H 0.856913 0.377327 0.706553 0.120 Uiso 1 1 calc R U . . .
C155 C 0.8683(5) 0.5760(4) 0.7907(4) 0.080 Uani 1 1 d . U . . .
C178 C 0.8054(6) 0.5106(6) 0.9366(5) 0.111 Uani 1 1 d . U . . .
H178 H 0.801138 0.504026 0.965981 0.133 Uiso 1 1 calc R U . . .
C192 C 0.8895(6) 0.4331(5) 0.7366(4) 0.098 Uani 1 1 d . U . . .
H192 H 0.923165 0.423662 0.732582 0.117 Uiso 1 1 calc R U . . .
C195 C 0.8111(5) 0.5253(5) 0.8504(4) 0.080 Uani 1 1 d . U . . .
C197 C 0.7877(5) 0.5560(5) 0.8792(4) 0.085 Uani 1 1 d . U . . .
H197 H 0.772669 0.581590 0.868139 0.102 Uiso 1 1 calc R U . . .
C205 C 0.8304(5) 0.4864(4) 0.7648(4) 0.084 Uani 1 1 d . U . . .
C213 C 0.9283(5) 0.6147(5) 0.7488(4) 0.090 Uani 1 1 d . U . . .
H213 H 0.944021 0.618568 0.721958 0.108 Uiso 1 1 calc R U . . .
C239 C 0.8874(6) 0.6009(5) 0.8291(5) 0.107 Uani 1 1 d . U . . .
H239 H 0.872765 0.595621 0.856087 0.129 Uiso 1 1 calc R U . . .
C244 C 0.8806(6) 0.4748(5) 0.7569(4) 0.096 Uani 1 1 d . U . . .
H244 H 0.907531 0.494752 0.765227 0.116 Uiso 1 1 calc R U . . .
C258 C 0.9246(6) 0.6308(6) 0.8278(5) 0.121 Uani 1 1 d . U . . .
H258 H 0.938195 0.645699 0.853136 0.145 Uiso 1 1 calc R U . . .
C275 C 0.7857(5) 0.5506(6) 0.9217(4) 0.096 Uani 1 1 d . U . . .
H275 H 0.771614 0.572677 0.940856 0.115 Uiso 1 1 calc R U . . .

loop_
_atom_site_aniso_label
_atom_site_aniso_U_11
_atom_site_aniso_U_22
_atom_site_aniso_U_33
_atom_site_aniso_U_23
_atom_site_aniso_U_13
_atom_site_aniso_U_12
Pt1 0.038 0.044 0.036 0.003 -0.002 -0.006
Ag1 0.041 0.052 0.042 0.002 -0.001 -0.009
Ag4 0.044 0.052 0.038 0.002 -0.005 -0.007
Ag6 0.047 0.050 0.040 0.007 -0.001 -0.007
Ag8 0.047 0.045 0.044 0.002 -0.001 -0.007
Ag9 0.059 0.068 0.054 0.008 0.002 -0.002
Ag10 0.044 0.051 0.040 0.000 0.002 -0.005
Ag11 0.056 0.060 0.058 0.004 -0.002 -0.012
Ag17 0.043 0.051 0.048 0.004 -0.002 -0.001
Ag27 0.061 0.062 0.064 0.000 0.007 -0.008
Ag28 0.054 0.062 0.048 -0.001 -0.005 -0.011
Ag29 0.061 0.062 0.072 0.008 0.003 -0.002
Ag32 0.060 0.066 0.051 0.007 0.000 -0.008
Cl4 0.046 0.171 0.158 0.072 -0.009 -0.021
Cl5 0.086 0.108 0.155 0.019 0.024 0.027
Cl6 0.107 0.102 0.112 0.061 0.039 0.012
Cl7 0.061 0.072 0.114 0.030 0.006 0.021
Cl9 0.116 0.455 0.193 0.205 -0.052 -0.035
Cl10 0.148 0.212 0.246 0.106 -0.055 0.065
Cl13 0.117 0.090 0.060 0.013 -0.026 -0.041
Cl21 0.073 0.153 0.096 -0.006 -0.013 0.004
Cl23 0.095 0.329 0.085 -0.021 0.019 -0.008
Cl27 0.109 0.082 0.081 0.022 0.009 -0.029
Cl33 0.101 0.107 0.072 -0.011 -0.003 -0.013
Cl37 0.065 0.093 0.066 0.011 0.004 -0.027
S1 0.050 0.060 0.043 0.003 -0.010 -0.007
S4 0.043 0.064 0.049 0.005 0.001 -0.008
S5 0.069 0.061 0.083 -0.001 0.012 -0.001
S6 0.053 0.063 0.047 0.000 0.009 -0.002
S10 0.057 0.065 0.048 0.015 -0.001 -0.010
S12 0.060 0.044 0.057 0.003 -0.002 -0.005
S18 0.059 0.057 0.052 0.001 0.000 -0.012
S20 0.063 0.063 0.053 0.006 -0.008 -0.022
S21 0.089 0.093 0.052 0.004 0.007 -0.018
S22 0.057 0.065 0.068 0.014 0.000 0.008
C2 0.045 0.095 0.064 -0.013 -0.009 0.015
C3 0.050 0.057 0.045 0.002 0.005 -0.003
C7 0.049 0.057 0.045 0.002 0.002 -0.011
C8 0.111 0.085 0.055 0.014 -0.005 -0.005
C12 0.047 0.069 0.059 0.006 -0.017 -0.011
C18 0.065 0.062 0.059 0.011 -0.007 -0.009
C22 0.041 0.075 0.059 -0.007 0.000 0.012
C24 0.045 0.078 0.066 -0.004 0.008 -0.015
C27 0.073 0.056 0.068 0.002 0.016 -0.015
C30 0.094 0.102 0.060 0.005 0.000 -0.013
C126 0.094 0.101 0.059 0.005 0.001 -0.013
C28 0.093 0.100 0.058 0.004 0.002 -0.014
C171 0.092 0.098 0.057 0.003 0.003 -0.016
C61 0.094 0.101 0.060 0.002 0.001 -0.014
C235 0.095 0.102 0.061 0.004 0.000 -0.014
C31 0.064 0.061 0.044 0.003 0.002 -0.007
C34 0.069 0.079 0.067 -0.003 -0.017 -0.004
C36 0.063 0.058 0.054 0.007 0.012 -0.002
C40 0.067 0.067 0.063 0.017 0.003 -0.007
C44 0.059 0.064 0.060 -0.001 -0.009 0.006
C46 0.093 0.076 0.093 -0.020 0.021 -0.021
C53 0.058 0.078 0.055 0.002 -0.001 -0.005
C55 0.065 0.081 0.060 0.010 0.004 -0.017
C59 0.073 0.105 0.097 0.013 0.015 0.002
C60 0.038 0.083 0.066 0.031 -0.003 -0.022
C64 0.072 0.068 0.065 -0.006 0.017 -0.016
C66 0.066 0.078 0.068 0.004 -0.011 0.004
C70 0.077 0.047 0.054 0.013 0.001 -0.011
C72 0.072 0.063 0.064 0.006 0.008 -0.004
C75 0.057 0.092 0.056 -0.016 -0.008 -0.004
C79 0.086 0.068 0.064 0.010 0.015 -0.024
C81 0.072 0.093 0.061 0.007 0.008 -0.026
C90 0.092 0.082 0.047 0.005 0.009 -0.033
C92 0.067 0.084 0.064 0.007 -0.016 0.013
C94 0.089 0.062 0.051 -0.005 -0.003 -0.013
C98 0.073 0.061 0.082 -0.002 0.013 0.007
C102 0.054 0.062 0.056 0.014 -0.008 -0.009
C106 0.092 0.063 0.060 0.006 -0.016 -0.028
C110 0.067 0.052 0.091 0.004 0.010 0.013
C112 0.086 0.059 0.063 0.008 -0.005 -0.028
C117 0.086 0.090 0.065 0.017 0.013 -0.012
C123 0.058 0.064 0.083 0.004 -0.012 0.010
C125 0.078 0.078 0.078 -0.010 0.018 -0.025
C127 0.073 0.069 0.052 0.014 -0.005 -0.026
C151 0.076 0.078 0.069 0.004 0.018 -0.016
C159 0.072 0.076 0.078 -0.005 -0.023 0.004
C161 0.080 0.064 0.090 0.010 0.012 0.013
C169 0.068 0.060 0.060 0.011 -0.009 -0.009
C196 0.093 0.113 0.088 -0.029 0.014 -0.038
C201 0.074 0.071 0.128 0.021 0.033 0.017
C215 0.079 0.103 0.083 -0.005 0.019 0.007
C217 0.085 0.085 0.106 0.021 -0.035 0.013
C25 0.106 0.114 0.126 0.036 -0.030 0.010
C220 0.115 0.096 0.117 0.042 -0.014 0.014
C222 0.094 0.073 0.078 0.026 -0.001 -0.004
C224 0.069 0.059 0.055 0.016 -0.006 0.000
C226 0.073 0.058 0.065 0.006 -0.002 0.001
C242 0.105 0.062 0.068 0.011 -0.009 -0.006
C246 0.102 0.099 0.065 0.016 0.007 -0.014
C265 0.105 0.102 0.067 -0.012 0.009 -0.016
Br1 0.148 0.212 0.246 0.106 -0.055 0.065
Br2 0.116 0.455 0.193 0.205 -0.052 -0.035
Br4 0.086 0.108 0.155 0.019 0.024 0.027
Br5 0.109 0.082 0.081 0.022 0.009 -0.029
Br18 0.073 0.153 0.096 -0.006 -0.013 0.004
Br21 0.117 0.105 0.101 0.017 -0.024 0.041
Br22 0.065 0.153 0.135 0.052 -0.018 -0.037
Br24 0.117 0.090 0.060 0.013 -0.026 -0.041
Br27 0.174 0.215 0.103 0.081 0.001 -0.060
Br28 0.203 0.193 0.151 -0.106 0.013 -0.031
Pt2 0.084 0.033 0.049 0.004 -0.002 -0.015
Ag2 0.092 0.049 0.090 0.002 0.001 -0.008
Ag7 0.103 0.048 0.064 0.004 -0.007 -0.015
Ag13 0.092 0.036 0.055 0.007 -0.005 -0.014
Ag14 0.100 0.041 0.051 0.005 0.004 -0.016
Ag20 0.132 0.057 0.077 0.009 -0.013 -0.026
Ag21 0.093 0.037 0.052 0.001 0.000 -0.014
Ag23 0.086 0.039 0.065 0.004 0.001 -0.012
Ag25 0.098 0.041 0.055 0.006 -0.009 -0.017
Ag30 0.084 0.037 0.057 0.004 -0.002 -0.016
Ag31 0.102 0.047 0.068 0.000 -0.006 -0.008
Ag35 0.131 0.059 0.061 0.007 -0.006 -0.020
Ag36 0.144 0.063 0.070 0.010 0.002 -0.019
Cl3 0.180 0.086 0.185 0.020 -0.039 0.028
Cl8 0.310 0.231 0.105 0.081 0.023 -0.077
Cl11 0.204 0.140 0.063 0.014 -0.030 -0.124
Cl15 0.299 0.159 0.158 -0.037 0.033 -0.032
Cl17 0.098 0.075 0.132 0.045 -0.005 0.015
Cl19 0.351 0.314 0.392 0.050 -0.075 0.045
Cl25 0.249 0.078 0.107 0.038 -0.066 -0.066
Cl26 0.336 0.239 0.270 -0.040 0.040 -0.029
Cl29 0.090 0.104 0.228 0.062 0.037 0.007
Cl31 0.255 0.204 0.271 0.045 -0.074 0.036
Cl32 0.296 0.168 0.169 0.050 0.094 -0.079
Cl34 0.326 0.176 0.134 0.067 0.020 -0.119
Cl35 0.181 0.260 0.244 -0.131 0.094 -0.066
Cl38 0.171 0.183 0.133 -0.058 -0.018 -0.075
S2 0.084 0.044 0.070 0.003 0.000 -0.014
S3 0.128 0.055 0.071 0.015 -0.021 -0.020
S7 0.132 0.068 0.178 0.025 -0.063 -0.020
S9 0.100 0.044 0.067 0.005 -0.010 -0.002
S11 0.130 0.048 0.068 0.008 -0.012 -0.021
S15 0.103 0.046 0.058 -0.005 0.008 -0.013
S23 0.094 0.053 0.091 0.003 0.010 -0.013
S25 0.156 0.057 0.061 0.012 0.018 -0.027
S28 0.099 0.047 0.055 0.000 0.004 -0.013
S29 0.280 0.097 0.081 0.000 0.017 -0.040
C39 0.191 0.085 0.070 0.008 0.012 -0.054
C241 0.169 0.076 0.053 -0.005 0.011 -0.046
C130 0.098 0.048 0.053 0.006 -0.004 -0.018
C243 0.113 0.090 0.075 0.013 -0.004 -0.057
C73 0.153 0.109 0.087 0.021 -0.003 -0.056
C245 0.181 0.090 0.069 0.028 0.002 -0.060
C45 0.301 0.162 0.162 -0.037 0.035 -0.031
C270 0.300 0.160 0.160 -0.036 0.034 -0.031
C145 0.299 0.159 0.159 -0.036 0.034 -0.031
C271 0.299 0.159 0.159 -0.036 0.034 -0.031
C82 0.301 0.162 0.161 -0.036 0.035 -0.031
C272 0.303 0.164 0.164 -0.037 0.036 -0.030
C93 0.139 0.066 0.080 0.002 0.026 -0.023
C168 0.130 0.054 0.077 0.006 0.031 -0.022
C9 0.103 0.050 0.073 0.006 0.001 -0.031
C170 0.132 0.045 0.071 0.017 0.003 -0.018
C95 0.156 0.051 0.077 0.003 0.003 -0.025
C172 0.141 0.061 0.076 0.003 0.024 -0.029
C99 0.151 0.058 0.096 0.038 -0.005 -0.028
C180 0.133 0.049 0.094 0.014 -0.035 -0.018
C56 0.114 0.050 0.063 0.010 -0.028 -0.018
C182 0.138 0.036 0.085 0.014 0.006 -0.022
C101 0.141 0.062 0.109 0.017 0.027 -0.027
C184 0.163 0.085 0.108 0.028 0.020 -0.041
C132 0.083 0.086 0.144 -0.013 -0.009 0.004
C247 0.108 0.091 0.133 0.001 -0.015 0.020
C21 0.118 0.071 0.137 0.017 -0.028 0.008
C249 0.117 0.059 0.102 0.007 -0.020 0.006
C134 0.085 0.059 0.097 0.009 0.007 -0.007
C251 0.096 0.059 0.102 -0.010 0.007 -0.004
C146 0.260 0.208 0.276 0.047 -0.075 0.039
C273 0.258 0.206 0.274 0.047 -0.075 0.038
C23 0.257 0.205 0.273 0.046 -0.075 0.037
C274 0.256 0.204 0.272 0.046 -0.075 0.037
C147 0.257 0.205 0.273 0.047 -0.075 0.037
C276 0.258 0.206 0.274 0.047 -0.075 0.038
C206 0.166 0.130 0.126 -0.052 0.059 -0.052
C113 0.174 0.175 0.145 -0.071 0.083 -0.056
C208 0.180 0.180 0.127 -0.033 0.067 -0.067
C35 0.189 0.152 0.085 -0.009 0.052 -0.064
C210 0.159 0.099 0.079 -0.016 0.043 -0.054
C114 0.155 0.092 0.111 -0.020 0.051 -0.055
C214 0.170 0.066 0.148 0.024 -0.006 -0.008
C116 0.180 0.067 0.164 0.030 0.004 0.000
C216 0.181 0.067 0.166 0.030 0.019 -0.002
C19 0.186 0.084 0.176 0.030 0.015 0.004
C218 0.173 0.075 0.156 0.027 0.003 -0.003
C118 0.163 0.064 0.141 0.028 0.000 -0.011
C225 0.110 0.103 0.161 -0.065 0.023 -0.023
C122 0.131 0.076 0.137 -0.029 0.036 -0.033
C227 0.124 0.059 0.126 -0.025 0.041 -0.022
C69 0.096 0.046 0.104 -0.019 0.023 -0.011
C229 0.097 0.069 0.136 -0.016 0.012 -0.001
C124 0.097 0.084 0.153 -0.046 0.006 -0.003
C250 0.080 0.094 0.085 -0.018 0.018 -0.028
C252 0.084 0.079 0.083 -0.004 0.005 -0.025
C254 0.117 0.053 0.060 0.008 -0.002 -0.011
C256 0.169 0.093 0.091 0.009 -0.039 -0.009
C32 0.157 0.109 0.081 -0.010 -0.031 -0.007
C259 0.107 0.107 0.082 -0.037 -0.012 -0.031
Br6 0.181 0.260 0.244 -0.131 0.094 -0.066
Br7 0.326 0.176 0.134 0.067 0.020 -0.119
Br9 0.351 0.314 0.392 0.050 -0.075 0.045
Br11 0.190 0.117 0.080 0.011 0.014 -0.070
Br16 0.336 0.239 0.270 -0.040 0.040 -0.029
Br19 0.171 0.183 0.133 -0.058 -0.018 -0.075
Br20 0.129 0.232 0.324 -0.130 0.076 -0.064
Br25 0.296 0.168 0.169 0.050 0.094 -0.079
Br26 0.310 0.115 0.310 0.104 0.137 0.055
Br30 0.180 0.086 0.185 0.020 -0.039 0.028
Pt3 0.049 0.061 0.024 0.001 0.003 -0.003
Ag3 0.073 0.074 0.047 0.005 -0.001 -0.005
Ag5 0.067 0.080 0.042 0.001 -0.002 -0.010
Ag12 0.055 0.066 0.029 0.004 0.000 -0.001
Ag15 0.057 0.066 0.028 -0.002 0.002 -0.002
Ag16 0.066 0.094 0.038 -0.001 0.003 -0.014
Ag18 0.075 0.084 0.061 0.005 0.004 -0.017
Ag19 0.053 0.070 0.028 0.003 0.005 -0.004
Ag22 0.050 0.073 0.031 0.000 0.002 -0.005
Ag24 0.059 0.063 0.033 0.002 0.003 -0.006
Ag26 0.057 0.067 0.033 0.000 0.003 0.002
Ag33 0.086 0.078 0.057 0.000 -0.002 0.002
Ag34 0.063 0.071 0.040 0.001 0.001 -0.003
Cl1 0.067 0.185 0.067 -0.011 -0.001 -0.053
Cl2 0.153 0.263 0.179 -0.131 -0.050 0.125
Cl14 0.177 0.172 0.108 -0.019 0.061 -0.080
Cl16 0.090 0.074 0.064 -0.015 -0.020 0.006
Cl18 0.127 0.096 0.129 -0.018 0.037 0.037
Cl20 0.228 0.230 0.107 0.053 0.023 -0.120
Cl22 0.179 0.183 0.124 -0.073 -0.009 -0.057
Cl24 0.124 0.217 0.174 -0.036 -0.017 0.047
Cl28 0.121 0.217 0.099 -0.065 0.021 0.032
Cl30 0.081 0.264 0.114 0.040 0.009 0.030
Cl36 0.101 0.190 0.056 0.005 -0.012 0.012
Cl39 0.047 0.154 0.090 -0.035 0.004 -0.017
S8 0.057 0.083 0.032 0.001 0.009 -0.011
S13 0.089 0.069 0.073 0.010 -0.008 0.003
S14 0.065 0.068 0.035 -0.005 0.002 -0.003
S16 0.062 0.067 0.036 0.007 -0.004 0.001
S17 0.077 0.083 0.049 -0.005 0.000 0.019
S19 0.081 0.089 0.037 0.008 -0.008 -0.013
S24 0.054 0.095 0.045 -0.003 0.002 -0.002
S26 0.074 0.077 0.048 0.006 0.005 -0.011
S27 0.081 0.111 0.059 -0.017 0.011 -0.031
S30 0.083 0.065 0.054 -0.002 -0.007 -0.002
C6 0.093 0.108 0.123 -0.023 -0.019 0.045
C13 0.072 0.090 0.043 0.004 0.003 0.001
C16 0.066 0.081 0.038 0.006 -0.005 -0.002
C26 0.075 0.144 0.087 0.022 0.015 0.024
C41 0.062 0.087 0.037 -0.002 0.007 -0.013
C49 0.064 0.089 0.046 0.004 -0.007 -0.004
C51 0.053 0.085 0.047 0.014 -0.001 -0.011
C52 0.118 0.126 0.088 -0.006 0.044 -0.045
C57 0.073 0.082 0.051 0.003 0.011 0.013
C71 0.101 0.110 0.100 0.013 -0.004 0.038
C77 0.073 0.070 0.037 0.003 -0.005 0.010
C86 0.072 0.090 0.038 0.001 0.005 0.013
C89 0.066 0.165 0.076 0.030 0.001 0.019
C100 0.085 0.083 0.043 -0.015 -0.003 0.001
C108 0.073 0.077 0.061 -0.006 0.001 -0.010
C109 0.142 0.119 0.057 -0.013 0.012 -0.019
C200 0.164 0.135 0.084 -0.031 0.002 -0.014
C5 0.180 0.118 0.096 -0.030 -0.041 -0.024
C202 0.155 0.125 0.109 -0.031 -0.057 -0.002
C111 0.143 0.109 0.103 -0.021 -0.049 0.007
C204 0.114 0.071 0.051 -0.005 -0.020 -0.008
C121 0.063 0.098 0.047 -0.010 0.010 0.005
C129 0.099 0.118 0.059 -0.007 -0.013 -0.039
C135 0.079 0.123 0.028 -0.003 0.002 -0.039
C43 0.066 0.119 0.053 -0.003 0.006 0.004
C138 0.094 0.138 0.060 -0.007 0.007 0.022
C140 0.121 0.181 0.066 -0.044 0.008 0.017
C142 0.145 0.196 0.086 -0.012 0.041 -0.029
C144 0.149 0.160 0.063 -0.016 0.029 -0.065
C141 0.167 0.122 0.091 0.028 0.031 -0.004
C264 0.159 0.114 0.077 0.037 0.030 -0.010
C80 0.164 0.120 0.082 0.028 0.028 -0.008
C266 0.150 0.109 0.078 0.024 0.029 -0.011
C143 0.133 0.098 0.066 0.023 0.024 -0.009
C268 0.151 0.109 0.082 0.031 0.027 -0.007
C148 0.088 0.113 0.104 -0.016 -0.007 0.034
C149 0.082 0.088 0.056 -0.024 -0.007 0.007
C157 0.086 0.101 0.066 -0.016 -0.011 0.001
C163 0.085 0.076 0.066 0.004 -0.003 0.020
C165 0.103 0.107 0.078 0.002 0.009 -0.027
C167 0.084 0.105 0.072 -0.002 -0.011 0.013
C173 0.089 0.098 0.056 -0.003 -0.004 -0.023
C174 0.100 0.109 0.074 0.008 0.027 0.035
C177 0.073 0.107 0.045 0.008 0.003 0.009
C181 0.083 0.105 0.061 -0.024 -0.008 -0.006
C187 0.072 0.119 0.065 0.013 0.000 -0.023
C191 0.060 0.104 0.044 -0.002 -0.003 -0.014
C193 0.078 0.136 0.068 0.001 -0.010 -0.033
C203 0.077 0.139 0.057 0.006 -0.006 0.001
C207 0.069 0.108 0.046 0.001 -0.005 0.001
C219 0.098 0.127 0.088 -0.004 0.024 -0.046
C221 0.120 0.129 0.091 -0.017 0.036 -0.031
C228 0.058 0.111 0.047 -0.002 0.002 0.000
C230 0.066 0.106 0.055 -0.007 0.007 -0.001
C231 0.102 0.116 0.080 0.021 -0.001 0.035
C232 0.102 0.110 0.071 -0.040 0.009 0.038
C234 0.098 0.099 0.061 -0.022 0.010 -0.018
C238 0.084 0.107 0.067 -0.005 0.024 -0.023
C262 0.108 0.138 0.084 -0.052 -0.012 0.038
C267 0.082 0.137 0.064 -0.033 -0.008 0.035
Br3 0.179 0.183 0.124 -0.073 -0.009 -0.057
Br10 0.177 0.172 0.108 -0.019 0.061 -0.080
Br12 0.132 0.109 0.084 -0.020 0.008 0.029
Br13 0.121 0.217 0.099 -0.065 0.021 0.032
Br14 0.153 0.263 0.179 -0.131 -0.050 0.125
Br15 0.124 0.217 0.174 -0.036 -0.017 0.047
Br17 0.081 0.264 0.114 0.040 0.009 0.030
Br23 0.066 0.208 0.094 -0.027 0.010 -0.016
Br29 0.312 0.207 0.153 0.105 0.056 -0.024
Br31 0.346 0.244 0.119 -0.068 -0.054 -0.100
P1 0.069 0.061 0.046 0.005 -0.019 -0.006
C1 0.049 0.089 0.058 0.004 -0.017 -0.009
C10 0.085 0.059 0.053 -0.012 -0.006 -0.012
C17 0.088 0.109 0.069 0.038 -0.026 -0.023
C20 0.061 0.074 0.047 0.004 -0.027 -0.015
C29 0.082 0.122 0.064 -0.016 -0.017 0.031
C38 0.094 0.056 0.058 -0.001 -0.018 -0.003
C47 0.091 0.068 0.055 0.006 -0.009 0.007
C62 0.081 0.057 0.047 -0.002 -0.017 -0.011
C68 0.064 0.076 0.048 -0.008 -0.021 0.004
C84 0.068 0.059 0.049 0.003 -0.020 -0.004
C88 0.077 0.078 0.063 0.003 -0.013 -0.004
C104 0.077 0.075 0.050 0.007 -0.022 -0.015
C115 0.082 0.080 0.055 0.010 -0.034 -0.013
C119 0.085 0.053 0.047 0.002 -0.021 0.002
C131 0.091 0.060 0.054 0.006 -0.015 -0.005
C133 0.088 0.072 0.064 0.008 -0.020 0.008
C153 0.071 0.063 0.061 0.017 -0.007 -0.013
C175 0.082 0.093 0.063 -0.009 -0.026 0.017
C179 0.097 0.058 0.054 0.002 -0.015 0.004
C189 0.099 0.085 0.055 0.013 -0.017 -0.032
C199 0.096 0.083 0.050 0.002 -0.010 0.004
C211 0.066 0.110 0.056 -0.003 -0.006 0.009
C212 0.104 0.124 0.078 0.046 -0.027 -0.047
C240 0.093 0.096 0.064 0.022 -0.022 -0.025
P2 0.101 0.097 0.084 -0.039 -0.026 0.040
C15 0.146 0.084 0.100 -0.007 -0.035 -0.006
C154 0.138 0.088 0.077 -0.001 -0.025 0.014
C87 0.118 0.063 0.065 -0.017 -0.029 0.028
C156 0.121 0.074 0.087 -0.010 -0.034 0.027
C50 0.155 0.076 0.113 -0.032 -0.014 -0.007
C158 0.164 0.104 0.104 -0.009 -0.019 -0.007
C37 0.142 0.139 0.102 -0.057 -0.031 0.058
C63 0.098 0.122 0.085 -0.008 -0.007 -0.005
C67 0.123 0.111 0.101 -0.024 -0.039 0.022
C233 0.115 0.104 0.104 -0.029 -0.052 0.048
C190 0.095 0.120 0.068 -0.038 -0.022 0.028
C105 0.085 0.142 0.074 -0.005 -0.013 -0.022
C223 0.088 0.143 0.085 -0.017 -0.020 -0.034
C74 0.105 0.179 0.073 -0.022 -0.012 0.027
C83 0.123 0.081 0.085 -0.030 -0.020 0.021
C107 0.096 0.079 0.105 -0.028 -0.031 0.038
C120 0.150 0.093 0.109 -0.047 -0.040 0.055
C150 0.111 0.076 0.085 -0.033 -0.034 0.031
C162 0.114 0.080 0.090 -0.026 -0.033 0.024
C164 0.109 0.093 0.091 -0.022 -0.024 0.020
C188 0.120 0.074 0.078 -0.023 -0.021 0.029
C194 0.140 0.149 0.071 -0.014 -0.017 0.054
C236 0.112 0.122 0.076 -0.034 -0.020 0.029
C237 0.140 0.135 0.128 -0.075 -0.054 0.055
P3 0.090 0.070 0.116 0.006 0.009 -0.018
C11 0.107 0.087 0.122 -0.010 0.010 -0.019
C33 0.100 0.082 0.118 0.001 0.019 -0.004
C76 0.120 0.115 0.146 0.002 -0.007 -0.001
C253 0.116 0.112 0.145 -0.001 -0.008 -0.006
C136 0.119 0.113 0.146 0.004 -0.008 -0.003
C255 0.109 0.099 0.134 0.003 -0.001 -0.009
C42 0.107 0.093 0.132 0.002 0.005 -0.010
C257 0.112 0.101 0.138 0.001 0.002 -0.005
C78 0.118 0.093 0.142 -0.005 0.010 -0.012
C260 0.131 0.097 0.146 -0.005 0.004 -0.007
C139 0.118 0.089 0.137 -0.003 0.008 -0.012
C261 0.109 0.086 0.130 -0.001 0.010 -0.012
C4 0.110 0.089 0.137 -0.001 0.013 -0.016
C263 0.123 0.097 0.149 -0.005 0.014 -0.011
C91 0.102 0.082 0.120 0.001 0.008 -0.020
C128 0.099 0.084 0.124 0.001 0.013 -0.010
C137 0.110 0.094 0.125 -0.005 0.011 -0.020
C160 0.104 0.089 0.120 -0.002 0.014 -0.015
C166 0.100 0.080 0.123 0.004 0.011 -0.013
C176 0.094 0.075 0.119 0.001 0.014 -0.009
C186 0.101 0.078 0.119 0.002 0.019 -0.010
C198 0.106 0.090 0.125 -0.001 0.012 -0.018
C248 0.100 0.082 0.123 -0.003 0.010 -0.020
C269 0.101 0.081 0.123 0.000 0.010 -0.014
P4 0.087 0.097 0.060 -0.005 0.031 -0.033
C14 0.089 0.085 0.066 0.010 0.018 -0.026
C48 0.121 0.102 0.061 -0.003 0.025 -0.039
C54 0.081 0.135 0.087 0.013 0.026 -0.019
C58 0.100 0.153 0.070 -0.010 0.024 -0.037
C152 0.082 0.129 0.061 -0.017 0.016 -0.040
C183 0.082 0.100 0.053 -0.007 0.030 -0.042
C209 0.100 0.113 0.069 -0.004 0.023 -0.024
C96 0.108 0.106 0.069 -0.004 0.032 -0.028
C185 0.101 0.143 0.058 -0.011 0.017 -0.039
C65 0.089 0.154 0.096 -0.013 0.039 -0.013
C85 0.132 0.104 0.071 -0.005 0.038 -0.034
C97 0.094 0.119 0.078 -0.008 0.028 -0.042
C103 0.142 0.086 0.071 -0.004 0.041 -0.027
C155 0.090 0.102 0.047 -0.008 0.026 -0.033
C178 0.095 0.159 0.079 0.020 0.020 -0.008
C192 0.132 0.089 0.071 -0.001 0.038 -0.028
C195 0.070 0.117 0.054 0.012 0.018 -0.022
C197 0.064 0.129 0.061 0.001 0.021 -0.028
C205 0.094 0.099 0.058 0.004 0.025 -0.031
C213 0.086 0.109 0.074 -0.008 0.024 -0.035
C239 0.099 0.139 0.082 -0.018 0.029 -0.042
C244 0.115 0.099 0.075 0.008 0.041 -0.028
C258 0.117 0.149 0.093 -0.018 0.034 -0.057
C275 0.083 0.143 0.061 -0.007 0.015 -0.018

loop_
_atom_type_symbol
_atom_type_description
_atom_type_scat_dispersion_real
_atom_type_scat_dispersion_imag
_atom_type_scat_source
C C 0.0181 0.0091 'International Tables Vol C Tables 4.2.6.8 and 6.1.1.4'
H H 0.0000 0.0000 'International Tables Vol C Tables 4.2.6.8 and 6.1.1.4'
Ag Ag 0.1306 4.2820 'International Tables Vol C Tables 4.2.6.8 and 6.1.1.4'
Br Br -0.6763 1.2805 'International Tables Vol C Tables 4.2.6.8 and 6.1.1.4'
Cl Cl 0.3639 0.7018 'International Tables Vol C Tables 4.2.6.8 and 6.1.1.4'
P P 0.2955 0.4335 'International Tables Vol C Tables 4.2.6.8 and 6.1.1.4'
Pt Pt -4.5932 6.9264 'International Tables Vol C Tables 4.2.6.8 and 6.1.1.4'
S S 0.3331 0.5567 'International Tables Vol C Tables 4.2.6.8 and 6.1.1.4'

loop_
_geom_angle_atom_site_label_1
_geom_angle_atom_site_label_2
_geom_angle_atom_site_label_3
_geom_angle
_geom_angle_site_symmetry_1
_geom_angle_site_symmetry_3
_geom_angle_publ_flag
Ag1 Pt1 Ag1 180.0 2_766 . ?
Ag1 Pt1 Ag4 62.684(18) 2_766 2_766 ?
Ag1 Pt1 Ag4 117.316(18) . 2_766 ?
Ag1 Pt1 Ag4 62.683(18) . . ?
Ag1 Pt1 Ag4 117.317(18) 2_766 . ?
Ag1 Pt1 Ag6 64.040(19) 2_766 . ?
Ag1 Pt1 Ag6 64.040(19) . 2_766 ?
Ag1 Pt1 Ag6 115.959(19) 2_766 2_766 ?
Ag1 Pt1 Ag6 115.961(19) . . ?
Ag1 Pt1 Ag8 64.752(19) 2_766 2_766 ?
Ag1 Pt1 Ag8 115.247(19) 2_766 . ?
Ag1 Pt1 Ag8 64.752(19) . . ?
Ag1 Pt1 Ag8 115.250(19) . 2_766 ?
Ag1 Pt1 Ag10 117.061(18) . . ?
Ag1 Pt1 Ag10 62.942(17) . 2_766 ?
Ag1 Pt1 Ag10 117.059(17) 2_766 2_766 ?
Ag1 Pt1 Ag10 62.938(17) 2_766 . ?
Ag1 Pt1 Ag17 117.073(18) . . ?
Ag1 Pt1 Ag17 62.927(18) . 2_766 ?
Ag1 Pt1 Ag17 117.074(18) 2_766 2_766 ?
Ag1 Pt1 Ag17 62.926(18) 2_766 . ?
Ag4 Pt1 Ag4 180.0 . 2_766 ?
Ag4 Pt1 Ag6 115.759(17) . 2_766 ?
Ag4 Pt1 Ag6 64.240(17) 2_766 2_766 ?
Ag4 Pt1 Ag6 115.759(17) 2_766 . ?
Ag4 Pt1 Ag6 64.242(17) . . ?
Ag4 Pt1 Ag8 63.450(18) 2_766 2_766 ?
Ag4 Pt1 Ag8 116.552(18) . 2_766 ?
Ag4 Pt1 Ag8 116.548(18) 2_766 . ?
Ag4 Pt1 Ag8 63.450(18) . . ?
Ag4 Pt1 Ag17 63.855(19) . 2_766 ?
Ag4 Pt1 Ag17 63.855(19) 2_766 . ?
Ag4 Pt1 Ag17 116.146(19) 2_766 2_766 ?
Ag4 Pt1 Ag17 116.144(19) . . ?
Ag6 Pt1 Ag6 179.999(15) . 2_766 ?
Ag6 Pt1 Ag8 63.093(18) 2_766 . ?
Ag6 Pt1 Ag8 116.906(18) 2_766 2_766 ?
Ag6 Pt1 Ag8 63.093(18) . 2_766 ?
Ag6 Pt1 Ag8 116.907(18) . . ?
Ag8 Pt1 Ag8 180.0 . 2_766 ?
Ag10 Pt1 Ag4 116.737(19) 2_766 . ?
Ag10 Pt1 Ag4 63.265(19) . . ?
Ag10 Pt1 Ag4 63.263(19) 2_766 2_766 ?
Ag10 Pt1 Ag4 116.735(19) . 2_766 ?
Ag10 Pt1 Ag6 117.420(19) . 2_766 ?
Ag10 Pt1 Ag6 117.420(19) 2_766 . ?
Ag10 Pt1 Ag6 62.579(19) . . ?
Ag10 Pt1 Ag6 62.580(19) 2_766 2_766 ?
Ag10 Pt1 Ag8 63.928(18) . . ?
Ag10 Pt1 Ag8 63.926(18) 2_766 2_766 ?
Ag10 Pt1 Ag8 116.074(18) 2_766 . ?
Ag10 Pt1 Ag8 116.072(18) . 2_766 ?
Ag10 Pt1 Ag10 180.0 . 2_766 ?
Ag10 Pt1 Ag17 64.295(19) 2_766 2_766 ?
Ag10 Pt1 Ag17 115.706(19) . 2_766 ?
Ag10 Pt1 Ag17 115.706(19) 2_766 . ?
Ag10 Pt1 Ag17 64.293(19) . . ?
Ag17 Pt1 Ag6 63.180(19) 2_766 . ?
Ag17 Pt1 Ag6 116.82(2) 2_766 2_766 ?
Ag17 Pt1 Ag6 116.82(2) . . ?
Ag17 Pt1 Ag6 63.180(19) . 2_766 ?
Ag17 Pt1 Ag8 117.616(18) 2_766 . ?
Ag17 Pt1 Ag8 62.386(18) 2_766 2_766 ?
Ag17 Pt1 Ag8 117.614(18) . 2_766 ?
Ag17 Pt1 Ag8 62.384(18) . . ?
Ag17 Pt1 Ag17 180.0 2_766 . ?
Pt1 Ag1 Ag4 58.739(17) . . ?
Pt1 Ag1 Ag6 58.224(17) . 2_766 ?
Pt1 Ag1 Ag8 57.938(16) . . ?
Pt1 Ag1 Ag10 58.600(17) . 2_766 ?
Pt1 Ag1 Ag17 58.778(17) . 2_766 ?
Pt1 Ag1 Ag28 120.27(3) . . ?
Ag4 Ag1 Ag6 107.75(3) . 2_766 ?
Ag4 Ag1 Ag8 59.87(2) . . ?
Ag4 Ag1 Ag10 109.69(2) . 2_766 ?
Ag4 Ag1 Ag17 61.11(2) . 2_766 ?
Ag4 Ag1 Ag28 64.81(2) . . ?
Ag6 Ag1 Ag8 59.00(2) 2_766 . ?
Ag6 Ag1 Ag28 130.27(3) 2_766 . ?
Ag8 Ag1 Ag28 78.48(2) . . ?
Ag10 Ag1 Ag6 59.25(2) 2_766 2_766 ?
Ag10 Ag1 Ag8 107.00(3) 2_766 . ?
Ag10 Ag1 Ag17 61.40(2) 2_766 2_766 ?
Ag10 Ag1 Ag28 169.47(3) 2_766 . ?
Ag17 Ag1 Ag6 108.52(2) 2_766 2_766 ?
Ag17 Ag1 Ag8 108.46(3) 2_766 . ?
Ag17 Ag1 Ag28 108.55(3) 2_766 . ?
S4 Ag1 Pt1 167.49(6) . . ?
S4 Ag1 Ag4 111.36(6) . . ?
S4 Ag1 Ag6 134.28(6) . 2_766 ?
S4 Ag1 Ag8 125.85(6) . . ?
S4 Ag1 Ag10 124.16(6) . 2_766 ?
S4 Ag1 Ag17 110.55(6) . 2_766 ?
S4 Ag1 Ag28 54.39(6) . . ?
Pt1 Ag4 Ag1 58.578(17) . . ?
Pt1 Ag4 Ag6 58.042(16) . . ?
Pt1 Ag4 Ag8 58.518(17) . . ?
Pt1 Ag4 Ag10 58.357(17) . . ?
Pt1 Ag4 Ag17 58.231(17) . 2_766 ?
Pt1 Ag4 Ag28 114.85(2) . . ?
Pt1 Ag4 Ag32 139.48(3) . . ?
Ag1 Ag4 Ag6 107.49(2) . . ?
Ag1 Ag4 Ag8 61.64(2) . . ?
Ag1 Ag4 Ag10 109.39(3) . . ?
Ag1 Ag4 Ag17 59.70(2) . 2_766 ?
Ag1 Ag4 Ag28 59.22(2) . . ?
Ag1 Ag4 Ag32 152.81(3) . . ?
Ag6 Ag4 Ag28 162.73(3) . . ?
Ag6 Ag4 Ag32 99.45(2) . . ?
Ag8 Ag4 Ag6 107.73(3) . . ?
Ag8 Ag4 Ag17 108.75(3) . 2_766 ?
Ag8 Ag4 Ag28 76.73(2) . . ?
Ag8 Ag4 Ag32 106.93(3) . . ?
Ag10 Ag4 Ag6 58.96(2) . . ?
Ag10 Ag4 Ag8 60.62(2) . . ?
Ag10 Ag4 Ag17 107.12(2) . 2_766 ?
Ag10 Ag4 Ag28 133.41(3) . . ?
Ag10 Ag4 Ag32 81.32(2) . . ?
Ag17 Ag4 Ag6 59.31(2) 2_766 . ?
Ag17 Ag4 Ag28 103.42(3) 2_766 . ?
Ag17 Ag4 Ag32 142.69(3) 2_766 . ?
Ag32 Ag4 Ag28 94.96(2) . . ?
S1 Ag4 Pt1 167.33(6) . . ?
S1 Ag4 Ag1 108.85(6) . . ?
S1 Ag4 Ag6 132.73(6) . . ?
S1 Ag4 Ag8 115.69(6) . . ?
S1 Ag4 Ag10 130.70(6) . . ?
S1 Ag4 Ag17 118.63(6) . 2_766 ?
S1 Ag4 Ag28 52.76(6) . . ?
S1 Ag4 Ag32 51.33(6) . . ?
Pt1 Ag6 Ag1 57.737(17) . 2_766 ?
Pt1 Ag6 Ag4 57.716(16) . . ?
Pt1 Ag6 Ag8 58.532(17) . 2_766 ?
Pt1 Ag6 Ag9 123.99(3) . . ?
Pt1 Ag6 Ag10 58.531(17) . . ?
Pt1 Ag6 Ag17 58.404(18) . 2_766 ?
Ag1 Ag6 Ag4 106.74(3) 2_766 . ?
Ag1 Ag6 Ag9 108.26(3) 2_766 . ?
Ag4 Ag6 Ag9 82.40(2) . . ?
Ag8 Ag6 Ag1 61.04(2) 2_766 2_766 ?
Ag8 Ag6 Ag4 107.40(3) 2_766 . ?
Ag8 Ag6 Ag9 166.87(3) 2_766 . ?
Ag8 Ag6 Ag17 59.32(2) 2_766 2_766 ?
Ag10 Ag6 Ag1 59.49(2) . 2_766 ?
Ag10 Ag6 Ag4 59.73(2) . . ?
Ag10 Ag6 Ag8 108.84(3) . 2_766 ?
Ag10 Ag6 Ag9 68.05(2) . . ?
Ag10 Ag6 Ag17 108.35(3) . 2_766 ?
Ag17 Ag6 Ag1 107.83(3) 2_766 2_766 ?
Ag17 Ag6 Ag4 60.07(2) 2_766 . ?
Ag17 Ag6 Ag9 133.74(3) 2_766 . ?
S10 Ag6 Pt1 169.53(7) . . ?
S10 Ag6 Ag1 112.87(6) . 2_766 ?
S10 Ag6 Ag4 126.30(6) . . ?
S10 Ag6 Ag8 122.87(6) . 2_766 ?
S10 Ag6 Ag9 51.94(6) . . ?
S10 Ag6 Ag10 113.70(7) . . ?
S10 Ag6 Ag17 131.94(7) . 2_766 ?
Pt1 Ag8 Ag1 57.310(16) . . ?
Pt1 Ag8 Ag4 58.032(16) . . ?
Pt1 Ag8 Ag6 58.378(16) . 2_766 ?
Pt1 Ag8 Ag10 57.785(16) . . ?
Pt1 Ag8 Ag11 142.18(3) . . ?
Pt1 Ag8 Ag17 58.724(17) . . ?
Pt1 Ag8 Ag29 115.77(2) . . ?
Ag1 Ag8 Ag11 101.45(3) . . ?
Ag1 Ag8 Ag29 162.92(3) . . ?
Ag4 Ag8 Ag1 58.49(2) . . ?
Ag4 Ag8 Ag10 59.43(2) . . ?
Ag4 Ag8 Ag11 84.36(2) . . ?
Ag4 Ag8 Ag29 133.88(3) . . ?
Ag6 Ag8 Ag1 59.96(2) 2_766 . ?
Ag6 Ag8 Ag4 107.41(3) 2_766 . ?
Ag6 Ag8 Ag10 108.28(2) 2_766 . ?
Ag6 Ag8 Ag11 142.22(3) 2_766 . ?
Ag6 Ag8 Ag29 102.96(3) 2_766 . ?
Ag10 Ag8 Ag1 105.97(3) . . ?
Ag10 Ag8 Ag11 108.52(3) . . ?
Ag10 Ag8 Ag29 78.59(2) . . ?
Ag11 Ag8 Ag29 92.37(3) . . ?
Ag17 Ag8 Ag1 107.79(2) . . ?
Ag17 Ag8 Ag4 108.53(2) . . ?
Ag17 Ag8 Ag6 60.36(2) . 2_766 ?
Ag17 Ag8 Ag10 60.94(2) . . ?
Ag17 Ag8 Ag11 150.63(3) . . ?
Ag17 Ag8 Ag29 59.45(2) . . ?
S12 Ag8 Pt1 164.57(6) . . ?
S12 Ag8 Ag1 134.23(6) . . ?
S12 Ag8 Ag4 134.43(6) . . ?
S12 Ag8 Ag6 115.30(6) . 2_766 ?
S12 Ag8 Ag10 117.24(6) . . ?
S12 Ag8 Ag11 52.07(6) . . ?
S12 Ag8 Ag17 105.85(6) . . ?
S12 Ag8 Ag29 49.88(6) . . ?
Ag6 Ag9 Ag10 53.43(2) . . ?
Ag6 Ag9 Ag32 98.50(3) . . ?
Ag32 Ag9 Ag10 75.88(2) . . ?
S6 Ag9 Ag6 98.32(6) . . ?
S6 Ag9 Ag10 47.59(5) . . ?
S6 Ag9 Ag32 81.04(5) . . ?
S10 Ag9 Ag6 51.94(6) . . ?
S10 Ag9 Ag10 100.37(6) . . ?
S10 Ag9 Ag32 136.63(7) . . ?
S10 Ag9 S6 128.46(8) . . ?
S10 Ag9 S21 138.10(10) . . ?
S21 Ag9 Ag6 146.40(8) . . ?
S21 Ag9 Ag10 118.76(8) . . ?
S21 Ag9 Ag32 51.11(7) . . ?
S21 Ag9 S6 91.15(10) . . ?
Pt1 Ag10 Ag1 58.461(17) . 2_766 ?
Pt1 Ag10 Ag4 58.379(17) . . ?
Pt1 Ag10 Ag6 58.890(18) . . ?
Pt1 Ag10 Ag8 58.287(17) . . ?
Pt1 Ag10 Ag9 115.24(3) . . ?
Pt1 Ag10 Ag17 58.021(18) . . ?
Pt1 Ag10 Ag27 140.74(3) . . ?
Ag1 Ag10 Ag4 109.35(3) 2_766 . ?
Ag1 Ag10 Ag8 107.03(3) 2_766 . ?
Ag1 Ag10 Ag9 102.69(2) 2_766 . ?
Ag1 Ag10 Ag17 59.38(2) 2_766 . ?
Ag1 Ag10 Ag27 141.76(3) 2_766 . ?
Ag4 Ag10 Ag8 59.95(2) . . ?
Ag4 Ag10 Ag9 78.57(2) . . ?
Ag4 Ag10 Ag17 107.04(3) . . ?
Ag4 Ag10 Ag27 107.43(3) . . ?
Ag6 Ag10 Ag1 61.25(2) . 2_766 ?
Ag6 Ag10 Ag4 61.31(2) . . ?
Ag6 Ag10 Ag8 109.07(3) . . ?
Ag6 Ag10 Ag9 58.52(2) . . ?
Ag6 Ag10 Ag17 108.51(3) . . ?
Ag6 Ag10 Ag27 151.42(3) . . ?
Ag8 Ag10 Ag9 134.85(3) . . ?
Ag8 Ag10 Ag17 58.55(2) . . ?
Ag8 Ag10 Ag27 82.67(2) . . ?
Ag17 Ag10 Ag9 162.05(3) . . ?
Ag17 Ag10 Ag27 99.86(3) . . ?
Ag27 Ag10 Ag9 94.44(3) . . ?
S6 Ag10 Pt1 166.36(6) . . ?
S6 Ag10 Ag1 115.75(6) . 2_766 ?
S6 Ag10 Ag4 117.91(6) . . ?
S6 Ag10 Ag6 107.51(6) . . ?
S6 Ag10 Ag8 133.20(6) . . ?
S6 Ag10 Ag9 52.19(6) . . ?
S6 Ag10 Ag17 131.85(7) . . ?
S6 Ag10 Ag27 52.02(6) . . ?
Ag28 Ag11 Ag8 74.58(2) . . ?
S12 Ag11 Ag8 50.63(5) . . ?
S12 Ag11 Ag28 117.00(6) . . ?
S18 Ag11 Ag8 88.89(5) . . ?
S18 Ag11 Ag28 110.50(6) . . ?
S18 Ag11 S12 98.30(9) . . ?
S20 Ag11 Ag8 116.05(6) . . ?
S20 Ag11 Ag28 54.28(6) . . ?
S20 Ag11 S12 121.59(9) . . ?
S20 Ag11 S18 140.10(9) . . ?
Pt1 Ag17 Ag1 58.295(18) . 2_766 ?
Pt1 Ag17 Ag4 57.914(18) . 2_766 ?
Pt1 Ag17 Ag6 58.418(18) . 2_766 ?
Pt1 Ag17 Ag8 58.892(18) . . ?
Pt1 Ag17 Ag10 57.685(18) . . ?
Pt1 Ag17 Ag29 124.30(3) . . ?
Ag1 Ag17 Ag4 59.19(2) 2_766 2_766 ?
Ag1 Ag17 Ag6 108.14(3) 2_766 2_766 ?
Ag1 Ag17 Ag10 59.22(2) 2_766 . ?
Ag1 Ag17 Ag29 132.90(3) 2_766 . ?
Ag4 Ag17 Ag10 106.47(3) 2_766 . ?
Ag4 Ag17 Ag29 167.83(3) 2_766 . ?
Ag6 Ag17 Ag4 60.62(2) 2_766 2_766 ?
Ag6 Ag17 Ag10 107.91(3) 2_766 . ?
Ag6 Ag17 Ag29 109.24(3) 2_766 . ?
Ag8 Ag17 Ag1 108.48(3) . 2_766 ?
Ag8 Ag17 Ag4 108.63(3) . 2_766 ?
Ag8 Ag17 Ag6 60.32(2) . 2_766 ?
Ag8 Ag17 Ag10 60.51(2) . . ?
Ag8 Ag17 Ag29 68.27(2) . . ?
Ag10 Ag17 Ag29 82.56(3) . . ?
S22 Ag17 Pt1 167.30(7) . . ?
S22 Ag17 Ag1 134.36(7) . 2_766 ?
S22 Ag17 Ag4 124.41(7) . 2_766 ?
S22 Ag17 Ag6 110.59(7) . 2_766 ?
S22 Ag17 Ag8 111.14(7) . . ?
S22 Ag17 Ag10 126.44(7) . . ?
S22 Ag17 Ag29 50.38(7) . . ?
Ag29 Ag27 Ag10 81.03(3) . . ?
S5 Ag27 Ag10 131.78(8) . . ?
S5 Ag27 Ag29 52.23(8) . . ?
S5 Ag27 S6 141.29(9) . . ?
S5 Ag27 S18 115.71(9) . . ?
S6 Ag27 Ag10 51.56(6) . . ?
S6 Ag27 Ag29 121.01(6) . . ?
S6 Ag27 S18 101.77(8) . . ?
S18 Ag27 Ag10 91.65(6) . . ?
S18 Ag27 Ag29 113.92(6) . . ?
Ag1 Ag28 Ag4 55.966(19) . . ?
Ag1 Ag28 Ag11 104.20(3) . . ?
Ag11 Ag28 Ag4 82.86(2) . . ?
S1 Ag28 Ag1 104.16(5) . . ?
S1 Ag28 Ag4 51.07(5) . . ?
S1 Ag28 Ag11 85.36(6) . . ?
S4 Ag28 Ag1 52.49(5) . . ?
S4 Ag28 Ag4 101.89(5) . . ?
S4 Ag28 Ag11 139.57(6) . . ?
S4 Ag28 S1 128.93(8) . . ?
S4 Ag28 S20 114.54(8) . . ?
S20 Ag28 Ag1 130.35(6) . . ?
S20 Ag28 Ag4 133.97(7) . . ?
S20 Ag28 Ag11 51.19(7) . . ?
S20 Ag28 S1 113.76(8) . . ?
Ag17 Ag29 Ag8 52.28(2) . . ?
Ag27 Ag29 Ag8 75.85(3) . . ?
Ag27 Ag29 Ag17 95.97(3) . . ?
S5 Ag29 Ag8 119.74(8) . . ?
S5 Ag29 Ag17 143.09(7) . . ?
S5 Ag29 Ag27 51.00(8) . . ?
S5 Ag29 S12 95.45(9) . . ?
S12 Ag29 Ag8 47.47(5) . . ?
S12 Ag29 Ag17 96.79(6) . . ?
S12 Ag29 Ag27 84.00(6) . . ?
S22 Ag29 Ag8 97.04(7) . . ?
S22 Ag29 Ag17 50.67(6) . . ?
S22 Ag29 Ag27 135.06(7) . . ?
S22 Ag29 S5 139.24(10) . . ?
S22 Ag29 S12 123.80(9) . . ?
Ag9 Ag32 Ag4 79.24(2) . . ?
S1 Ag32 Ag4 51.51(5) . . ?
S1 Ag32 Ag9 120.00(6) . . ?
S1 Ag32 S18 95.53(8) . . ?
S18 Ag32 Ag4 90.00(6) . . ?
S18 Ag32 Ag9 119.09(6) . . ?
S21 Ag32 Ag4 130.85(8) . . ?
S21 Ag32 Ag9 52.76(7) . . ?
S21 Ag32 S1 142.97(11) . . ?
S21 Ag32 S18 120.13(11) . . ?
Ag4 S1 Ag28 76.17(6) . . ?
Ag32 S1 Ag4 77.16(7) . . ?
Ag32 S1 Ag28 130.89(10) . . ?
C12 S1 Ag4 101.0(3) . . ?
C12 S1 Ag28 111.6(4) . . ?
C12 S1 Ag32 113.5(4) . . ?
Ag1 S4 Ag28 73.12(7) . . ?
C7 S4 Ag1 106.9(3) . . ?
C7 S4 Ag28 107.8(3) . . ?
Ag27 S5 Ag29 76.77(8) . . ?
C98 S5 Ag27 105.8(4) . . ?
C98 S5 Ag29 110.1(4) . . ?
Ag10 S6 Ag9 80.23(7) . . ?
Ag10 S6 Ag27 76.42(7) . . ?
Ag27 S6 Ag9 131.28(10) . . ?
C3 S6 Ag9 116.3(3) . . ?
C3 S6 Ag10 105.2(3) . . ?
C3 S6 Ag27 110.9(3) . . ?
Ag6 S10 Ag9 76.12(7) . . ?
C224 S10 Ag6 110.0(3) . . ?
C224 S10 Ag9 107.4(3) . . ?
Ag8 S12 Ag11 77.30(7) . . ?
Ag8 S12 Ag29 82.65(6) . . ?
Ag11 S12 Ag29 132.36(10) . . ?
C70 S12 Ag8 103.0(3) . . ?
C70 S12 Ag11 113.4(4) . . ?
C70 S12 Ag29 113.1(4) . . ?
Ag11 S18 Ag27 110.11(10) . . ?
Ag11 S18 Ag32 112.37(10) . . ?
Ag27 S18 Ag32 104.32(8) . . ?
C27 S18 Ag11 112.3(3) . . ?
C27 S18 Ag27 109.3(4) . . ?
C27 S18 Ag32 108.1(4) . . ?
Ag11 S20 Ag28 74.53(6) . . ?
C102 S20 Ag11 108.1(4) . . ?
C102 S20 Ag28 106.3(3) . . ?
Ag32 S21 Ag9 76.13(9) . . ?
C171 S21 Ag9 110.6(3) . . ?
C171 S21 Ag32 107.9(3) . . ?
Ag29 S22 Ag17 78.94(8) . . ?
C44 S22 Ag17 111.4(4) . . ?
C44 S22 Ag29 108.0(4) . . ?
C75 C2 Cl21 118.1(10) . . ?
C92 C2 Cl21 121.2(9) . . ?
C92 C2 C75 120.8(11) . . ?
C31 C3 S6 120.1(7) . . ?
C36 C3 S6 120.6(8) . . ?
C36 C3 C31 119.2(9) . . ?
C24 C7 S4 120.4(8) . . ?
C60 C7 S4 123.0(7) . . ?
C60 C7 C24 116.2(9) . . ?
C242 C8 H8 120.1 . . ?
C242 C8 C246 119.7(13) . . ?
C246 C8 H8 120.1 . . ?
C18 C12 S1 118.5(9) . . ?
C22 C12 S1 120.4(8) . . ?
C22 C12 C18 120.6(10) . . ?
C12 C18 H18 120.1 . . ?
C34 C18 C12 119.8(12) . . ?
C34 C18 H18 120.1 . . ?
C12 C22 H22 119.7 . . ?
C12 C22 C66 120.5(11) . . ?
C66 C22 H22 119.7 . . ?
C7 C24 Cl4 121.8(9) . . ?
C64 C24 Cl4 117.5(8) . . ?
C64 C24 C7 120.7(11) . . ?
C90 C27 S18 120.1(9) . . ?
C125 C27 S18 120.3(10) . . ?
C125 C27 C90 119.6(11) . . ?
C126 C30 C235 120.0 . . ?
C126 C30 Br2 112.6(4) . . ?
C235 C30 Br2 127.4(4) . . ?
C30 C126 H126 120.0 . . ?
C28 C126 C30 120.0 . . ?
C28 C126 H126 120.0 . . ?
C126 C28 H28 120.0 . . ?
C126 C28 C171 120.0 . . ?
C171 C28 H28 120.0 . . ?
C28 C171 S21 122.7(4) . . ?
C61 C171 S21 117.1(4) . . ?
C61 C171 C28 120.0 . . ?
C171 C61 Cl33 119.2(4) . . ?
C171 C61 C235 120.0 . . ?
C235 C61 Cl33 120.6(4) . . ?
C30 C235 H235 120.0 . . ?
C61 C235 C30 120.0 . . ?
C61 C235 H235 120.0 . . ?
C3 C31 H31 119.2 . . ?
C72 C31 C3 121.7(9) . . ?
C72 C31 H31 119.2 . . ?
C18 C34 H34 119.7 . . ?
C18 C34 C159 120.6(12) . . ?
C159 C34 H34 119.7 . . ?
C3 C36 H36 119.2 . . ?
C40 C36 C3 121.6(10) . . ?
C40 C36 H36 119.2 . . ?
C36 C40 H40 120.7 . . ?
C36 C40 C81 118.7(9) . . ?
C81 C40 H40 120.7 . . ?
C53 C44 S22 121.2(8) . . ?
C123 C44 S22 121.4(9) . . ?
C123 C44 C53 117.1(10) . . ?
C125 C46 H46 121.6 . . ?
C125 C46 C196 116.8(13) . . ?
C196 C46 H46 121.6 . . ?
C44 C53 H53 119.1 . . ?
C44 C53 C75 121.7(11) . . ?
C75 C53 H53 119.1 . . ?
C60 C55 H55 119.4 . . ?
C79 C55 H55 119.4 . . ?
C79 C55 C60 121.3(11) . . ?
C201 C59 H59 119.2 . . ?
C201 C59 C215 121.7(15) . . ?
C215 C59 H59 119.2 . . ?
C7 C60 H60 119.1 . . ?
C55 C60 C7 121.8(9) . . ?
C55 C60 H60 119.1 . . ?
C24 C64 H64 119.6 . . ?
C79 C64 C24 120.9(10) . . ?
C79 C64 H64 119.6 . . ?
C22 C66 H66 120.6 . . ?
C22 C66 C159 118.8(12) . . ?
C159 C66 H66 120.6 . . ?
C151 C70 S12 120.9(9) . . ?
C242 C70 S12 120.3(9) . . ?
C242 C70 C151 118.7(11) . . ?
C31 C72 H72 121.2 . . ?
C31 C72 C81 117.6(11) . . ?
C81 C72 H72 121.2 . . ?
C2 C75 C53 117.3(11) . . ?
C2 C75 H75 121.4 . . ?
C53 C75 H75 121.4 . . ?
C55 C79 Cl27 121.6(10) . . ?
C55 C79 C64 119.0(10) . . ?
C64 C79 Cl27 119.2(9) . . ?
C40 C81 C72 120.8(11) . . ?
C40 C81 Br22 121.2(8) . . ?
C72 C81 Br22 117.8(10) . . ?
C27 C90 H90 120.1 . . ?
C265 C90 C27 119.8(14) . . ?
C265 C90 H90 120.1 . . ?
C2 C92 H92 119.0 . . ?
C2 C92 C123 122.0(11) . . ?
C123 C92 H92 119.0 . . ?
C106 C94 H94 120.4 . . ?
C169 C94 H94 120.4 . . ?
C169 C94 C106 119.2(11) . . ?
C110 C98 S5 121.3(10) . . ?
C215 C98 S5 123.0(11) . . ?
C215 C98 C110 115.6(12) . . ?
C127 C102 S20 118.9(8) . . ?
C169 C102 S20 123.3(8) . . ?
C169 C102 C127 117.8(9) . . ?
C94 C106 Br24 120.8(9) . . ?
C112 C106 C94 120.0(10) . . ?
C112 C106 Br24 119.1(9) . . ?
C98 C110 H110 118.3 . . ?
C98 C110 C161 123.5(12) . . ?
C161 C110 H110 118.2 . . ?
C106 C112 H112 119.4 . . ?
C106 C112 C127 121.3(10) . . ?
C127 C112 H112 119.4 . . ?
C151 C117 H117 120.0 . . ?
C246 C117 H117 120.0 . . ?
C246 C117 C151 120.1(13) . . ?
C44 C123 Cl7 117.4(9) . . ?
C92 C123 Cl7 121.5(9) . . ?
C92 C123 C44 121.1(11) . . ?
C27 C125 C46 120.3(13) . . ?
C27 C125 H125 119.9 . . ?
C46 C125 H125 119.9 . . ?
C102 C127 Cl37 121.5(8) . . ?
C112 C127 Cl37 119.0(8) . . ?
C112 C127 C102 119.5(10) . . ?
C70 C151 C117 119.0(12) . . ?
C70 C151 H151 120.5 . . ?
C117 C151 H151 120.5 . . ?
C34 C159 C66 119.8(12) . . ?
C34 C159 Br21 121.3(10) . . ?
C66 C159 Br21 118.8(10) . . ?
C110 C161 H161 122.4 . . ?
C110 C161 C201 115.1(13) . . ?
C201 C161 H161 122.4 . . ?
C94 C169 C102 122.2(10) . . ?
C94 C169 H169 118.9 . . ?
C102 C169 H169 118.9 . . ?
C46 C196 Br28 115.6(12) . . ?
C265 C196 C46 121.7(13) . . ?
C265 C196 Br28 122.6(13) . . ?
C59 C201 Cl5 124.5(12) . . ?
C59 C201 C161 121.0(13) . . ?
C161 C201 Cl5 114.5(12) . . ?
C59 C215 Cl23 119.3(12) . . ?
C59 C215 C98 123.0(14) . . ?
C98 C215 Cl23 117.7(11) . . ?
C25 C217 H217 120.0 . . ?
C25 C217 C226 120.0 . . ?
C226 C217 H217 120.0 . . ?
C217 C25 Br1 124.2(6) . . ?
C220 C25 C217 120.0 . . ?
C220 C25 Br1 115.7(6) . . ?
C25 C220 H220 120.0 . . ?
C25 C220 C222 120.0 . . ?
C222 C220 H220 120.0 . . ?
C220 C222 Cl6 114.4(5) . . ?
C220 C222 C224 120.0 . . ?
C224 C222 Cl6 125.6(5) . . ?
C222 C224 S10 119.8(4) . . ?
C226 C224 S10 120.1(4) . . ?
C226 C224 C222 120.0 . . ?
C217 C226 H226 120.0 . . ?
C224 C226 C217 120.0 . . ?
C224 C226 H226 120.0 . . ?
C8 C242 C70 119.8(13) . . ?
C8 C242 H242 120.1 . . ?
C70 C242 H242 120.1 . . ?
C8 C246 Br27 117.3(10) . . ?
C117 C246 C8 122.7(13) . . ?
C117 C246 Br27 120.0(11) . . ?
C90 C265 H265 119.1 . . ?
C196 C265 C90 121.7(15) . . ?
C196 C265 H265 119.1 . . ?
Ag13 Pt2 Ag13 180.00(3) . 2_876 ?
Ag13 Pt2 Ag14 116.20(2) 2_876 2_876 ?
Ag13 Pt2 Ag14 63.79(2) . 2_876 ?
Ag13 Pt2 Ag14 63.80(2) 2_876 . ?
Ag13 Pt2 Ag14 116.21(2) . . ?
Ag13 Pt2 Ag21 62.57(2) . . ?
Ag13 Pt2 Ag21 62.57(2) 2_876 2_876 ?
Ag13 Pt2 Ag21 117.43(2) . 2_876 ?
Ag13 Pt2 Ag21 117.43(2) 2_876 . ?
Ag13 Pt2 Ag23 116.42(2) 2_876 2_876 ?
Ag13 Pt2 Ag23 63.58(2) 2_876 . ?
Ag13 Pt2 Ag23 116.42(2) . . ?
Ag13 Pt2 Ag23 63.58(2) . 2_876 ?
Ag13 Pt2 Ag25 63.44(2) 2_876 . ?
Ag13 Pt2 Ag25 63.44(2) . 2_876 ?
Ag13 Pt2 Ag25 116.56(2) 2_876 2_876 ?
Ag13 Pt2 Ag25 116.56(2) . . ?
Ag13 Pt2 Ag30 115.94(2) 2_876 . ?
Ag13 Pt2 Ag30 64.06(2) . . ?
Ag13 Pt2 Ag30 64.06(2) 2_876 2_876 ?
Ag13 Pt2 Ag30 115.94(2) . 2_876 ?
Ag14 Pt2 Ag14 180.0 2_876 . ?
Ag14 Pt2 Ag21 116.447(19) . 2_876 ?
Ag14 Pt2 Ag21 116.445(19) 2_876 . ?
Ag14 Pt2 Ag21 63.555(19) 2_876 2_876 ?
Ag14 Pt2 Ag21 63.552(19) . . ?
Ag14 Pt2 Ag25 117.80(3) . 2_876 ?
Ag14 Pt2 Ag25 62.20(3) 2_876 2_876 ?
Ag14 Pt2 Ag25 62.19(3) . . ?
Ag14 Pt2 Ag25 117.81(3) 2_876 . ?
Ag14 Pt2 Ag30 63.53(2) 2_876 . ?
Ag14 Pt2 Ag30 63.53(2) . 2_876 ?
Ag14 Pt2 Ag30 116.46(2) . . ?
Ag14 Pt2 Ag30 116.47(2) 2_876 2_876 ?
Ag21 Pt2 Ag21 180.00(2) . 2_876 ?
Ag21 Pt2 Ag25 116.40(2) 2_876 . ?
Ag21 Pt2 Ag25 116.40(2) . 2_876 ?
Ag21 Pt2 Ag25 63.60(2) . . ?
Ag21 Pt2 Ag25 63.60(2) 2_876 2_876 ?
Ag23 Pt2 Ag14 116.51(3) 2_876 2_876 ?
Ag23 Pt2 Ag14 116.51(3) . . ?
Ag23 Pt2 Ag14 63.49(3) 2_876 . ?
Ag23 Pt2 Ag14 63.49(3) . 2_876 ?
Ag23 Pt2 Ag21 116.52(2) . . ?
Ag23 Pt2 Ag21 63.48(2) . 2_876 ?
Ag23 Pt2 Ag21 116.52(2) 2_876 2_876 ?
Ag23 Pt2 Ag21 63.48(2) 2_876 . ?
Ag23 Pt2 Ag23 180.0 2_876 . ?
Ag23 Pt2 Ag25 64.09(3) 2_876 2_876 ?
Ag23 Pt2 Ag25 115.91(3) . 2_876 ?
Ag23 Pt2 Ag25 115.91(3) 2_876 . ?
Ag23 Pt2 Ag25 64.09(3) . . ?
Ag23 Pt2 Ag30 62.24(2) . . ?
Ag23 Pt2 Ag30 62.24(2) 2_876 2_876 ?
Ag23 Pt2 Ag30 117.76(2) . 2_876 ?
Ag23 Pt2 Ag30 117.76(2) 2_876 . ?
Ag25 Pt2 Ag25 180.0 2_876 . ?
Ag30 Pt2 Ag21 115.96(2) . 2_876 ?
Ag30 Pt2 Ag21 64.04(2) 2_876 2_876 ?
Ag30 Pt2 Ag21 64.04(2) . . ?
Ag30 Pt2 Ag21 115.95(2) 2_876 . ?
Ag30 Pt2 Ag25 116.09(2) . 2_876 ?
Ag30 Pt2 Ag25 63.91(2) 2_876 2_876 ?
Ag30 Pt2 Ag25 63.91(2) . . ?
Ag30 Pt2 Ag25 116.08(2) 2_876 . ?
Ag30 Pt2 Ag30 179.998(17) . 2_876 ?
Ag20 Ag2 Ag23 101.41(4) . . ?
Ag20 Ag2 Ag30 80.59(4) . . ?
Ag23 Ag2 Ag30 53.48(2) . . ?
S2 Ag2 Ag20 84.16(7) . . ?
S2 Ag2 Ag23 99.62(7) . . ?
S2 Ag2 Ag30 48.78(6) . . ?
S7 Ag2 Ag20 51.25(14) . . ?
S7 Ag2 Ag23 149.33(13) . . ?
S7 Ag2 Ag30 122.40(13) . . ?
S7 Ag2 S2 91.71(11) . . ?
S23 Ag2 Ag20 137.02(8) . . ?
S23 Ag2 Ag23 51.29(8) . . ?
S23 Ag2 Ag30 99.29(9) . . ?
S23 Ag2 S2 127.86(11) . . ?
S23 Ag2 S7 136.63(15) . . ?
Ag13 Ag7 Ag21 54.50(2) . . ?
Ag31 Ag7 Ag13 99.58(3) . . ?
Ag31 Ag7 Ag21 78.85(3) . . ?
S9 Ag7 Ag13 51.70(6) . . ?
S9 Ag7 Ag21 101.90(6) . . ?
S9 Ag7 Ag31 133.26(9) . . ?
S9 Ag7 S15 129.85(10) . . ?
S9 Ag7 S28 136.51(9) . . ?
S15 Ag7 Ag13 100.45(5) . . ?
S15 Ag7 Ag21 49.39(6) . . ?
S15 Ag7 Ag31 86.33(8) . . ?
S28 Ag7 Ag13 148.36(8) . . ?
S28 Ag7 Ag21 119.09(7) . . ?
S28 Ag7 Ag31 51.14(7) . . ?
S28 Ag7 S15 90.32(9) . . ?
Pt2 Ag13 Ag7 122.16(3) . . ?
Pt2 Ag13 Ag14 58.39(2) . 2_876 ?
Pt2 Ag13 Ag21 59.15(2) . . ?
Pt2 Ag13 Ag23 58.43(2) . 2_876 ?
Pt2 Ag13 Ag25 58.82(2) . 2_876 ?
Pt2 Ag13 Ag30 58.29(2) . . ?
Ag14 Ag13 Ag7 133.55(4) 2_876 . ?
Ag14 Ag13 Ag30 59.85(3) 2_876 . ?
Ag21 Ag13 Ag7 65.76(2) . . ?
Ag21 Ag13 Ag14 109.08(3) . 2_876 ?
Ag21 Ag13 Ag23 60.61(3) . 2_876 ?
Ag21 Ag13 Ag25 109.66(3) . 2_876 ?
Ag21 Ag13 Ag30 60.95(3) . . ?
Ag23 Ag13 Ag7 107.85(3) 2_876 . ?
Ag23 Ag13 Ag14 107.82(3) 2_876 2_876 ?
Ag23 Ag13 Ag25 60.81(3) 2_876 2_876 ?
Ag23 Ag13 Ag30 108.62(3) 2_876 . ?
Ag25 Ag13 Ag7 167.14(4) 2_876 . ?
Ag25 Ag13 Ag14 58.96(3) 2_876 2_876 ?
Ag25 Ag13 Ag30 107.63(3) 2_876 . ?
Ag30 Ag13 Ag7 81.10(3) . . ?
S9 Ag13 Pt2 170.89(8) . . ?
S9 Ag13 Ag7 52.43(7) . . ?
S9 Ag13 Ag14 130.69(8) . 2_876 ?
S9 Ag13 Ag21 112.95(7) . . ?
S9 Ag13 Ag23 114.55(9) . 2_876 ?
S9 Ag13 Ag25 124.47(7) . 2_876 ?
S9 Ag13 Ag30 123.47(8) . . ?
Pt2 Ag14 Ag13 57.82(2) . 2_876 ?
Pt2 Ag14 Ag21 58.37(2) . . ?
Pt2 Ag14 Ag23 58.18(2) . 2_876 ?
Pt2 Ag14 Ag25 59.16(2) . . ?
Pt2 Ag14 Ag30 58.27(2) . 2_876 ?
Pt2 Ag14 Ag36 124.25(3) . . ?
Ag13 Ag14 Ag21 108.08(3) 2_876 . ?
Ag13 Ag14 Ag36 110.36(4) 2_876 . ?
Ag21 Ag14 Ag36 81.48(3) . . ?
Ag23 Ag14 Ag13 107.12(3) 2_876 2_876 ?
Ag23 Ag14 Ag21 59.99(2) 2_876 . ?
Ag23 Ag14 Ag30 58.80(2) 2_876 2_876 ?
Ag23 Ag14 Ag36 132.75(3) 2_876 . ?
Ag25 Ag14 Ag13 60.41(3) . 2_876 ?
Ag25 Ag14 Ag21 60.83(3) . . ?
Ag25 Ag14 Ag23 108.93(3) . 2_876 ?
Ag25 Ag14 Ag30 109.13(3) . 2_876 ?
Ag25 Ag14 Ag36 68.21(3) . . ?
Ag30 Ag14 Ag13 60.28(3) 2_876 2_876 ?
Ag30 Ag14 Ag21 107.40(3) 2_876 . ?
Ag30 Ag14 Ag36 168.42(4) 2_876 . ?
S25 Ag14 Pt2 166.63(11) . . ?
S25 Ag14 Ag13 110.63(10) . 2_876 ?
S25 Ag14 Ag21 125.92(7) . . ?
S25 Ag14 Ag23 135.13(11) . 2_876 ?
S25 Ag14 Ag25 110.32(11) . . ?
S25 Ag14 Ag30 124.14(8) . 2_876 ?
S25 Ag14 Ag36 50.39(8) . . ?
Ag2 Ag20 Ag25 76.86(3) . . ?
S3 Ag20 Ag2 118.46(8) . . ?
S3 Ag20 Ag25 51.23(8) . . ?
S3 Ag20 S11 96.16(12) . . ?
S7 Ag20 Ag2 53.45(12) . . ?
S7 Ag20 Ag25 129.50(12) . . ?
S7 Ag20 S3 145.19(13) . . ?
S7 Ag20 S11 118.33(12) . . ?
S11 Ag20 Ag2 113.94(8) . . ?
S11 Ag20 Ag25 87.36(8) . . ?
Pt2 Ag21 Ag7 115.59(3) . . ?
Pt2 Ag21 Ag13 58.273(19) . . ?
Pt2 Ag21 Ag14 58.076(19) . . ?
Pt2 Ag21 Ag23 58.04(2) . 2_876 ?
Pt2 Ag21 Ag25 58.30(2) . . ?
Pt2 Ag21 Ag30 57.870(19) . . ?
Pt2 Ag21 Ag35 142.65(4) . . ?
Ag13 Ag21 Ag7 59.73(2) . . ?
Ag13 Ag21 Ag14 108.02(3) . . ?
Ag13 Ag21 Ag23 60.28(3) . 2_876 ?
Ag13 Ag21 Ag25 108.49(3) . . ?
Ag13 Ag21 Ag30 60.49(3) . . ?
Ag13 Ag21 Ag35 152.31(3) . . ?
Ag14 Ag21 Ag7 163.09(4) . . ?
Ag14 Ag21 Ag25 58.70(3) . . ?
Ag14 Ag21 Ag30 106.90(3) . . ?
Ag14 Ag21 Ag35 99.65(3) . . ?
Ag23 Ag21 Ag7 103.27(3) 2_876 . ?
Ag23 Ag21 Ag14 59.85(3) 2_876 . ?
Ag23 Ag21 Ag25 107.11(3) 2_876 . ?
Ag23 Ag21 Ag30 108.00(3) 2_876 . ?
Ag23 Ag21 Ag35 140.28(4) 2_876 . ?
Ag25 Ag21 Ag7 133.94(4) . . ?
Ag25 Ag21 Ag30 60.08(3) . . ?
Ag25 Ag21 Ag35 84.78(3) . . ?
Ag30 Ag21 Ag7 78.10(3) . . ?
Ag30 Ag21 Ag35 110.63(4) . . ?
Ag35 Ag21 Ag7 93.38(3) . . ?
S15 Ag21 Pt2 167.01(8) . . ?
S15 Ag21 Ag7 53.27(7) . . ?
S15 Ag21 Ag13 108.97(7) . . ?
S15 Ag21 Ag14 130.19(7) . . ?
S15 Ag21 Ag23 115.03(8) . 2_876 ?
S15 Ag21 Ag25 133.43(8) . . ?
S15 Ag21 Ag30 119.96(7) . . ?
S15 Ag21 Ag35 50.06(8) . . ?
Pt2 Ag23 Ag2 122.05(3) . . ?
Pt2 Ag23 Ag13 58.00(2) . 2_876 ?
Pt2 Ag23 Ag14 58.32(2) . 2_876 ?
Pt2 Ag23 Ag21 58.47(2) . 2_876 ?
Pt2 Ag23 Ag25 58.27(2) . . ?
Pt2 Ag23 Ag30 58.99(2) . . ?
Ag13 Ag23 Ag2 131.31(4) 2_876 . ?
Ag13 Ag23 Ag14 107.35(4) 2_876 2_876 ?
Ag13 Ag23 Ag21 59.11(3) 2_876 2_876 ?
Ag13 Ag23 Ag25 59.67(2) 2_876 . ?
Ag14 Ag23 Ag2 110.10(3) 2_876 . ?
Ag14 Ag23 Ag21 60.16(3) 2_876 2_876 ?
Ag14 Ag23 Ag25 108.58(4) 2_876 . ?
Ag21 Ag23 Ag2 169.17(4) 2_876 . ?
Ag21 Ag23 Ag25 107.53(4) 2_876 . ?
Ag25 Ag23 Ag2 79.43(3) . . ?
Ag30 Ag23 Ag2 66.60(3) . . ?
Ag30 Ag23 Ag13 108.56(4) . 2_876 ?
Ag30 Ag23 Ag14 60.69(3) . 2_876 ?
Ag30 Ag23 Ag21 109.05(4) . 2_876 ?
Ag30 Ag23 Ag25 60.84(2) . . ?
S23 Ag23 Pt2 169.18(7) . . ?
S23 Ag23 Ag2 51.47(7) . . ?
S23 Ag23 Ag13 132.71(8) . 2_876 ?
S23 Ag23 Ag14 113.74(9) . 2_876 ?
S23 Ag23 Ag21 125.88(8) . 2_876 ?
S23 Ag23 Ag25 123.05(9) . . ?
S23 Ag23 Ag30 111.31(6) . . ?
Pt2 Ag25 Ag13 57.74(2) . 2_876 ?
Pt2 Ag25 Ag14 58.64(2) . . ?
Pt2 Ag25 Ag20 141.60(3) . . ?
Pt2 Ag25 Ag21 58.09(2) . . ?
Pt2 Ag25 Ag23 57.64(2) . . ?
Pt2 Ag25 Ag30 57.83(2) . . ?
Pt2 Ag25 Ag36 115.90(4) . . ?
Ag13 Ag25 Ag20 143.59(4) 2_876 . ?
Ag13 Ag25 Ag21 107.99(3) 2_876 . ?
Ag13 Ag25 Ag23 59.52(2) 2_876 . ?
Ag13 Ag25 Ag30 106.31(3) 2_876 . ?
Ag13 Ag25 Ag36 104.49(3) 2_876 . ?
Ag14 Ag25 Ag13 60.64(3) . 2_876 ?
Ag14 Ag25 Ag20 150.00(4) . . ?
Ag14 Ag25 Ag21 60.48(3) . . ?
Ag14 Ag25 Ag23 108.11(3) . . ?
Ag14 Ag25 Ag30 108.37(4) . . ?
Ag14 Ag25 Ag36 59.90(3) . . ?
Ag20 Ag25 Ag36 91.53(3) . . ?
Ag21 Ag25 Ag20 107.31(3) . . ?
Ag21 Ag25 Ag23 106.70(3) . . ?
Ag21 Ag25 Ag30 60.15(3) . . ?
Ag21 Ag25 Ag36 77.48(3) . . ?
Ag23 Ag25 Ag20 101.63(4) . . ?
Ag23 Ag25 Ag36 164.00(3) . . ?
Ag30 Ag25 Ag20 83.87(3) . . ?
Ag30 Ag25 Ag23 58.18(2) . . ?
Ag30 Ag25 Ag36 133.36(4) . . ?
S3 Ag25 Pt2 165.82(10) . . ?
S3 Ag25 Ag13 117.79(6) . 2_876 ?
S3 Ag25 Ag14 107.19(10) . . ?
S3 Ag25 Ag20 50.78(8) . . ?
S3 Ag25 Ag21 116.12(9) . . ?
S3 Ag25 Ag23 133.92(10) . . ?
S3 Ag25 Ag30 132.84(7) . . ?
S3 Ag25 Ag36 50.52(10) . . ?
Pt2 Ag30 Ag2 115.57(3) . . ?
Pt2 Ag30 Ag13 57.652(19) . . ?
Pt2 Ag30 Ag14 58.194(19) . 2_876 ?
Pt2 Ag30 Ag21 58.085(19) . . ?
Pt2 Ag30 Ag23 58.77(2) . . ?
Pt2 Ag30 Ag25 58.255(19) . . ?
Pt2 Ag30 Ag31 139.47(4) . . ?
Ag13 Ag30 Ag2 164.91(3) . . ?
Ag13 Ag30 Ag21 58.56(3) . . ?
Ag13 Ag30 Ag25 106.70(3) . . ?
Ag13 Ag30 Ag31 99.84(3) . . ?
Ag14 Ag30 Ag2 105.05(3) 2_876 . ?
Ag14 Ag30 Ag13 59.87(3) 2_876 . ?
Ag14 Ag30 Ag21 107.18(3) 2_876 . ?
Ag14 Ag30 Ag25 108.55(3) 2_876 . ?
Ag14 Ag30 Ag31 143.39(3) 2_876 . ?
Ag21 Ag30 Ag2 131.77(3) . . ?
Ag21 Ag30 Ag31 81.56(3) . . ?
Ag23 Ag30 Ag2 59.91(3) . . ?
Ag23 Ag30 Ag13 108.15(3) . . ?
Ag23 Ag30 Ag14 60.51(3) . 2_876 ?
Ag23 Ag30 Ag21 108.62(3) . . ?
Ag23 Ag30 Ag25 60.98(3) . . ?
Ag23 Ag30 Ag31 151.55(4) . . ?
Ag25 Ag30 Ag2 76.48(3) . . ?
Ag25 Ag30 Ag21 59.76(3) . . ?
Ag25 Ag30 Ag31 106.44(3) . . ?
Ag31 Ag30 Ag2 93.18(3) . . ?
S2 Ag30 Pt2 167.69(7) . . ?
S2 Ag30 Ag2 52.33(7) . . ?
S2 Ag30 Ag13 133.29(7) . . ?
S2 Ag30 Ag14 119.44(7) . 2_876 ?
S2 Ag30 Ag21 130.07(7) . . ?
S2 Ag30 Ag23 109.09(7) . . ?
S2 Ag30 Ag25 115.56(7) . . ?
S2 Ag30 Ag31 50.55(7) . . ?
Ag7 Ag31 Ag30 78.73(3) . . ?
S2 Ag31 Ag7 121.19(7) . . ?
S2 Ag31 Ag30 51.78(6) . . ?
S2 Ag31 S11 99.49(11) . . ?
S11 Ag31 Ag7 111.72(10) . . ?
S11 Ag31 Ag30 90.28(6) . . ?
S28 Ag31 Ag7 54.37(7) . . ?
S28 Ag31 Ag30 132.64(8) . . ?
S28 Ag31 S2 148.29(10) . . ?
S28 Ag31 S11 111.24(11) . . ?
Ag36 Ag35 Ag21 79.05(3) . . ?
S11 Ag35 Ag21 85.38(7) . . ?
S11 Ag35 Ag36 110.52(8) . . ?
S15 Ag35 Ag21 50.17(6) . . ?
S15 Ag35 Ag36 119.14(7) . . ?
S15 Ag35 S11 97.85(11) . . ?
S29 Ag35 Ag21 131.06(11) . . ?
S29 Ag35 Ag36 53.21(10) . . ?
S29 Ag35 S11 118.3(2) . . ?
S29 Ag35 S15 143.7(2) . . ?
Ag14 Ag36 Ag25 51.90(3) . . ?
Ag35 Ag36 Ag14 98.66(4) . . ?
Ag35 Ag36 Ag25 80.35(3) . . ?
S3 Ag36 Ag14 96.68(8) . . ?
S3 Ag36 Ag25 47.47(7) . . ?
S3 Ag36 Ag35 86.37(7) . . ?
S25 Ag36 Ag14 50.28(7) . . ?
S25 Ag36 Ag25 95.72(8) . . ?
S25 Ag36 Ag35 135.88(11) . . ?
S25 Ag36 S3 122.88(12) . . ?
S25 Ag36 S29 136.78(19) . . ?
S29 Ag36 Ag14 145.62(16) . . ?
S29 Ag36 Ag25 124.66(13) . . ?
S29 Ag36 Ag35 51.65(11) . . ?
S29 Ag36 S3 97.88(19) . . ?
Ag30 S2 Ag2 78.89(7) . . ?
Ag31 S2 Ag2 130.93(12) . . ?
Ag31 S2 Ag30 77.67(9) . . ?
C9 S2 Ag2 112.7(3) . . ?
C9 S2 Ag30 109.6(3) . . ?
C9 S2 Ag31 115.6(3) . . ?
Ag20 S3 Ag25 77.99(10) . . ?
Ag20 S3 Ag36 131.73(13) . . ?
Ag25 S3 Ag36 82.01(11) . . ?
C118 S3 Ag20 111.5(4) . . ?
C118 S3 Ag25 103.7(4) . . ?
C118 S3 Ag36 115.7(4) . . ?
Ag20 S7 Ag2 75.31(13) . . ?
C274 S7 Ag2 109.5(6) . . ?
C274 S7 Ag20 92.3(6) . . ?
Ag13 S9 Ag7 75.88(9) . . ?
C56 S9 Ag7 106.3(3) . . ?
C56 S9 Ag13 106.7(3) . . ?
Ag20 S11 Ag31 108.32(13) . . ?
Ag35 S11 Ag20 113.66(10) . . ?
Ag35 S11 Ag31 111.74(14) . . ?
C254 S11 Ag20 106.1(4) . . ?
C254 S11 Ag31 109.4(3) . . ?
C254 S11 Ag35 107.4(4) . . ?
Ag21 S15 Ag7 77.34(8) . . ?
Ag35 S15 Ag7 130.77(14) . . ?
Ag35 S15 Ag21 79.77(9) . . ?
C69 S15 Ag7 114.5(4) . . ?
C69 S15 Ag21 103.5(2) . . ?
C69 S15 Ag35 112.9(4) . . ?
Ag23 S23 Ag2 77.24(10) . . ?
C251 S23 Ag2 106.0(3) . . ?
C251 S23 Ag23 109.7(3) . . ?
Ag14 S25 Ag36 79.33(9) . . ?
C210 S25 Ag14 110.8(4) . . ?
C210 S25 Ag36 108.8(3) . . ?
Ag31 S28 Ag7 74.50(7) . . ?
C130 S28 Ag7 110.6(3) . . ?
C130 S28 Ag31 108.5(3) . . ?
Ag35 S29 Ag36 75.15(13) . . ?
C145 S29 Ag35 112.7(8) . . ?
C145 S29 Ag36 110.8(8) . . ?
C241 C39 H39 120.0 . . ?
C241 C39 C245 120.0 . . ?
C245 C39 H39 120.0 . . ?
C39 C241 H241 120.0 . . ?
C39 C241 C130 120.0 . . ?
C130 C241 H241 120.0 . . ?
C241 C130 S28 121.6(4) . . ?
C241 C130 C243 120.0 . . ?
C243 C130 S28 118.2(4) . . ?
C130 C243 Cl11 120.6(4) . . ?
C130 C243 C73 120.0 . . ?
C73 C243 Cl11 119.4(4) . . ?
C243 C73 H73 120.0 . . ?
C245 C73 C243 120.0 . . ?
C245 C73 H73 120.0 . . ?
C39 C245 Cl34 120.8(5) . . ?
C73 C245 Cl34 119.1(5) . . ?
C73 C245 C39 120.0 . . ?
C270 C45 H45 120.0 . . ?
C270 C45 C272 120.0 . . ?
C272 C45 H45 120.0 . . ?
C45 C270 Cl15 119.1(13) . . ?
C45 C270 C145 120.0 . . ?
C145 C270 Cl15 118.3(13) . . ?
C270 C145 S29 117.5(13) . . ?
C271 C145 S29 122.3(13) . . ?
C271 C145 C270 120.0 . . ?
C145 C271 H271 120.0 . . ?
C82 C271 C145 120.0 . . ?
C82 C271 H271 120.0 . . ?
C271 C82 H82 120.0 . . ?
C271 C82 C272 120.0 . . ?
C272 C82 H82 120.0 . . ?
C45 C272 Cl26 125.0(12) . . ?
C82 C272 Cl26 112.1(12) . . ?
C82 C272 C45 120.0 . . ?
C168 C93 H93 120.0 . . ?
C168 C93 C172 120.0 . . ?
C172 C93 H93 120.0 . . ?
C93 C168 H168 120.0 . . ?
C93 C168 C9 120.0 . . ?
C9 C168 H168 120.0 . . ?
C168 C9 S2 119.8(4) . . ?
C170 C9 S2 120.0(4) . . ?
C170 C9 C168 120.0 . . ?
C9 C170 H170 120.0 . . ?
C9 C170 C95 120.0 . . ?
C95 C170 H170 120.0 . . ?
C170 C95 H95 120.0 . . ?
C170 C95 C172 120.0 . . ?
C172 C95 H95 120.0 . . ?
C93 C172 Br11 119.7(4) . . ?
C95 C172 C93 120.0 . . ?
C95 C172 Br11 120.3(4) . . ?
C180 C99 H99 120.0 . . ?
C180 C99 C184 120.0 . . ?
C184 C99 H99 120.0 . . ?
C99 C180 Cl17 114.3(6) . . ?
C99 C180 C56 120.0 . . ?
C56 C180 Cl17 125.7(6) . . ?
C180 C56 S9 118.7(5) . . ?
C180 C56 C182 120.0 . . ?
C182 C56 S9 121.3(5) . . ?
C56 C182 H182 120.0 . . ?
C101 C182 C56 120.0 . . ?
C101 C182 H182 120.0 . . ?
C182 C101 H101 120.0 . . ?
C182 C101 C184 120.0 . . ?
C184 C101 H101 120.0 . . ?
C99 C184 Cl32 117.3(6) . . ?
C101 C184 Cl32 122.7(6) . . ?
C101 C184 C99 120.0 . . ?
C247 C132 Cl29 114.0(7) . . ?
C247 C132 C251 120.0 . . ?
C251 C132 Cl29 125.8(7) . . ?
C132 C247 H247 120.0 . . ?
C132 C247 C21 120.0 . . ?
C21 C247 H247 120.0 . . ?
C247 C21 Cl3 116.8(6) . . ?
C249 C21 Cl3 123.2(6) . . ?
C249 C21 C247 120.0 . . ?
C21 C249 H249 120.0 . . ?
C134 C249 C21 120.0 . . ?
C134 C249 H249 120.0 . . ?
C249 C134 H134 120.0 . . ?
C249 C134 C251 120.0 . . ?
C251 C134 H134 120.0 . . ?
C132 C251 S23 120.7(5) . . ?
C134 C251 S23 119.0(5) . . ?
C134 C251 C132 120.0 . . ?
C273 C146 Cl19 121.0(6) . . ?
C273 C146 C276 120.0 . . ?
C276 C146 Cl19 119.0(6) . . ?
C146 C273 H273 120.0 . . ?
C146 C273 C23 120.0 . . ?
C23 C273 H273 120.0 . . ?
C273 C23 H23 120.0 . . ?
C274 C23 C273 120.0 . . ?
C274 C23 H23 120.0 . . ?
C23 C274 S7 115.7(10) . . ?
C23 C274 C147 120.0 . . ?
C147 C274 S7 122.9(9) . . ?
C274 C147 Cl31 121.9(7) . . ?
C276 C147 Cl31 118.0(7) . . ?
C276 C147 C274 120.0 . . ?
C146 C276 H276 120.0 . . ?
C147 C276 C146 120.0 . . ?
C147 C276 H276 120.0 . . ?
C113 C206 H206 120.0 . . ?
C113 C206 C114 120.0 . . ?
C114 C206 H206 120.0 . . ?
C206 C113 Cl35 120.8(10) . . ?
C208 C113 Cl35 119.2(10) . . ?
C208 C113 C206 120.0 . . ?
C113 C208 H208 120.0 . . ?
C35 C208 C113 120.0 . . ?
C35 C208 H208 120.0 . . ?
C208 C35 Cl8 117.3(9) . . ?
C208 C35 C210 120.0 . . ?
C210 C35 Cl8 122.7(9) . . ?
C35 C210 S25 119.0(7) . . ?
C35 C210 C114 120.0 . . ?
C114 C210 S25 120.9(8) . . ?
C206 C114 H114 120.0 . . ?
C210 C114 C206 120.0 . . ?
C210 C114 H114 120.0 . . ?
C116 C214 H214 120.0 . . ?
C116 C214 C118 120.0 . . ?
C118 C214 H214 120.0 . . ?
C214 C116 H116 120.0 . . ?
C214 C116 C216 120.0 . . ?
C216 C116 H116 120.0 . . ?
C116 C216 Br26 118.7(7) . . ?
C19 C216 C116 120.0 . . ?
C19 C216 Br26 121.1(7) . . ?
C216 C19 H19 120.0 . . ?
C218 C19 C216 120.0 . . ?
C218 C19 H19 120.0 . . ?
C19 C218 H218 120.0 . . ?
C19 C218 C118 120.0 . . ?
C118 C218 H218 120.0 . . ?
C214 C118 S3 121.3(7) . . ?
C218 C118 S3 118.2(7) . . ?
C218 C118 C214 120.0 . . ?
C122 C225 C124 120.0 . . ?
C122 C225 Br20 118.5(8) . . ?
C124 C225 Br20 121.4(8) . . ?
C225 C122 H122 120.0 . . ?
C225 C122 C227 120.0 . . ?
C227 C122 H122 120.0 . . ?
C122 C227 H227 120.0 . . ?
C69 C227 C122 120.0 . . ?
C69 C227 H227 120.0 . . ?
C227 C69 S15 120.2(6) . . ?
C227 C69 C229 120.0 . . ?
C229 C69 S15 119.7(6) . . ?
C69 C229 H229 120.0 . . ?
C124 C229 C69 120.0 . . ?
C124 C229 H229 120.0 . . ?
C225 C124 H124 120.0 . . ?
C229 C124 C225 120.0 . . ?
C229 C124 H124 120.0 . . ?
C252 C250 H250 120.0 . . ?
C252 C250 C259 120.0 . . ?
C259 C250 H250 120.0 . . ?
C250 C252 H252 120.0 . . ?
C254 C252 C250 120.0 . . ?
C254 C252 H252 120.0 . . ?
C252 C254 S11 117.8(5) . . ?
C252 C254 C256 120.0 . . ?
C256 C254 S11 122.2(5) . . ?
C254 C256 Cl25 125.1(7) . . ?
C254 C256 C32 120.0 . . ?
C32 C256 Cl25 113.2(7) . . ?
C256 C32 H32 120.0 . . ?
C259 C32 C256 120.0 . . ?
C259 C32 H32 120.0 . . ?
C250 C259 Br19 122.9(6) . . ?
C32 C259 C250 120.0 . . ?
C32 C259 Br19 117.1(6) . . ?
Ag12 Pt3 Ag12 180.0 2_667 . ?
Ag12 Pt3 Ag15 62.46(2) . . ?
Ag12 Pt3 Ag15 117.54(2) . 2_667 ?
Ag12 Pt3 Ag15 117.54(2) 2_667 . ?
Ag12 Pt3 Ag15 62.46(2) 2_667 2_667 ?
Ag12 Pt3 Ag19 63.96(2) 2_667 2_667 ?
Ag12 Pt3 Ag19 116.04(2) 2_667 . ?
Ag12 Pt3 Ag19 116.04(2) . 2_667 ?
Ag12 Pt3 Ag19 63.96(2) . . ?
Ag12 Pt3 Ag22 117.07(2) 2_667 2_667 ?
Ag12 Pt3 Ag22 117.07(2) . . ?
Ag12 Pt3 Ag22 62.93(2) . 2_667 ?
Ag12 Pt3 Ag22 62.93(2) 2_667 . ?
Ag12 Pt3 Ag24 115.66(2) . 2_667 ?
Ag12 Pt3 Ag24 64.34(2) 2_667 2_667 ?
Ag12 Pt3 Ag24 64.33(2) . . ?
Ag12 Pt3 Ag24 115.66(2) 2_667 . ?
Ag12 Pt3 Ag26 64.116(19) . . ?
Ag12 Pt3 Ag26 64.115(19) 2_667 2_667 ?
Ag12 Pt3 Ag26 115.885(19) . 2_667 ?
Ag12 Pt3 Ag26 115.884(19) 2_667 . ?
Ag15 Pt3 Ag15 179.998(15) . 2_667 ?
Ag15 Pt3 Ag22 63.60(2) . 2_667 ?
Ag15 Pt3 Ag22 116.40(2) . . ?
Ag15 Pt3 Ag22 116.40(2) 2_667 2_667 ?
Ag15 Pt3 Ag22 63.60(2) 2_667 . ?
Ag15 Pt3 Ag26 116.21(2) . . ?
Ag15 Pt3 Ag26 63.79(2) . 2_667 ?
Ag15 Pt3 Ag26 116.21(2) 2_667 2_667 ?
Ag15 Pt3 Ag26 63.79(2) 2_667 . ?
Ag19 Pt3 Ag15 115.653(19) 2_667 . ?
Ag19 Pt3 Ag15 64.345(19) 2_667 2_667 ?
Ag19 Pt3 Ag15 115.654(19) . 2_667 ?
Ag19 Pt3 Ag15 64.347(19) . . ?
Ag19 Pt3 Ag19 180.0 . 2_667 ?
Ag19 Pt3 Ag22 117.592(19) 2_667 . ?
Ag19 Pt3 Ag22 62.407(19) . . ?
Ag19 Pt3 Ag22 117.591(19) . 2_667 ?
Ag19 Pt3 Ag22 62.409(19) 2_667 2_667 ?
Ag19 Pt3 Ag26 117.00(2) . . ?
Ag19 Pt3 Ag26 63.00(2) . 2_667 ?
Ag19 Pt3 Ag26 63.00(2) 2_667 . ?
Ag19 Pt3 Ag26 117.00(2) 2_667 2_667 ?
Ag22 Pt3 Ag22 180.0 2_667 . ?
Ag22 Pt3 Ag26 117.34(2) 2_667 2_667 ?
Ag22 Pt3 Ag26 62.66(2) 2_667 . ?
Ag22 Pt3 Ag26 62.66(2) . 2_667 ?
Ag22 Pt3 Ag26 117.34(2) . . ?
Ag24 Pt3 Ag15 117.694(19) 2_667 2_667 ?
Ag24 Pt3 Ag15 62.308(19) . 2_667 ?
Ag24 Pt3 Ag15 62.305(19) 2_667 . ?
Ag24 Pt3 Ag15 117.693(19) . . ?
Ag24 Pt3 Ag19 115.20(2) 2_667 . ?
Ag24 Pt3 Ag19 64.80(2) 2_667 2_667 ?
Ag24 Pt3 Ag19 64.80(2) . . ?
Ag24 Pt3 Ag19 115.20(2) . 2_667 ?
Ag24 Pt3 Ag22 64.77(2) . . ?
Ag24 Pt3 Ag22 115.22(2) . 2_667 ?
Ag24 Pt3 Ag22 64.78(2) 2_667 2_667 ?
Ag24 Pt3 Ag22 115.23(2) 2_667 . ?
Ag24 Pt3 Ag24 180.0 . 2_667 ?
Ag24 Pt3 Ag26 117.86(2) . 2_667 ?
Ag24 Pt3 Ag26 117.86(2) 2_667 . ?
Ag24 Pt3 Ag26 62.14(2) 2_667 2_667 ?
Ag24 Pt3 Ag26 62.14(2) . . ?
Ag26 Pt3 Ag26 180.00(2) . 2_667 ?
Ag33 Ag3 Ag12 81.47(3) . . ?
S13 Ag3 Ag12 131.98(8) . . ?
S13 Ag3 Ag33 52.03(8) . . ?
S13 Ag3 S16 139.95(11) . . ?
S13 Ag3 S26 119.49(10) . . ?
S16 Ag3 Ag12 51.33(5) . . ?
S16 Ag3 Ag33 120.15(6) . . ?
S16 Ag3 S26 99.96(9) . . ?
S26 Ag3 Ag12 86.65(7) . . ?
S26 Ag3 Ag33 113.16(7) . . ?
Ag34 Ag5 Ag19 81.57(3) . . ?
S8 Ag5 Ag19 52.45(5) . . ?
S8 Ag5 Ag34 122.51(6) . . ?
S8 Ag5 S26 95.63(9) . . ?
S19 Ag5 Ag19 133.13(7) . . ?
S19 Ag5 Ag34 53.57(7) . . ?
S19 Ag5 S8 139.95(10) . . ?
S19 Ag5 S26 122.31(11) . . ?
S26 Ag5 Ag19 87.63(7) . . ?
S26 Ag5 Ag34 117.24(7) . . ?
Pt3 Ag12 Ag3 141.68(3) . . ?
Pt3 Ag12 Ag15 59.194(18) . . ?
Pt3 Ag12 Ag19 58.240(18) . . ?
Pt3 Ag12 Ag22 59.084(19) . 2_667 ?
Pt3 Ag12 Ag24 58.030(18) . . ?
Pt3 Ag12 Ag26 58.612(19) . . ?
Pt3 Ag12 Ag34 115.06(3) . . ?
Ag3 Ag12 Ag34 95.19(3) . . ?
Ag15 Ag12 Ag3 151.75(3) . . ?
Ag15 Ag12 Ag19 61.29(2) . . ?
Ag15 Ag12 Ag22 61.20(2) . 2_667 ?
Ag15 Ag12 Ag24 109.58(3) . . ?
Ag15 Ag12 Ag26 108.94(3) . . ?
Ag15 Ag12 Ag34 57.75(2) . . ?
Ag19 Ag12 Ag3 109.22(3) . . ?
Ag19 Ag12 Ag24 60.75(2) . . ?
Ag19 Ag12 Ag26 107.80(3) . . ?
Ag19 Ag12 Ag34 79.29(2) . . ?
Ag22 Ag12 Ag3 140.09(3) 2_667 . ?
Ag22 Ag12 Ag19 109.52(3) 2_667 . ?
Ag22 Ag12 Ag24 107.05(3) 2_667 . ?
Ag22 Ag12 Ag26 59.61(2) 2_667 . ?
Ag22 Ag12 Ag34 101.00(3) 2_667 . ?
Ag24 Ag12 Ag3 83.93(3) . . ?
Ag24 Ag12 Ag26 58.38(2) . . ?
Ag24 Ag12 Ag34 136.78(3) . . ?
Ag26 Ag12 Ag3 99.28(3) . . ?
Ag26 Ag12 Ag34 160.51(3) . . ?
S16 Ag12 Pt3 165.38(6) . . ?
S16 Ag12 Ag3 52.65(6) . . ?
S16 Ag12 Ag15 106.51(6) . . ?
S16 Ag12 Ag19 119.61(7) . . ?
S16 Ag12 Ag22 112.89(6) . 2_667 ?
S16 Ag12 Ag24 135.42(6) . . ?
S16 Ag12 Ag26 130.20(7) . . ?
S16 Ag12 Ag34 52.29(6) . . ?
Pt3 Ag15 Ag12 58.344(18) . . ?
Pt3 Ag15 Ag19 57.634(17) . . ?
Pt3 Ag15 Ag22 58.326(18) . 2_667 ?
Pt3 Ag15 Ag24 58.628(18) . 2_667 ?
Pt3 Ag15 Ag26 58.364(18) . 2_667 ?
Pt3 Ag15 Ag34 124.69(3) . . ?
Ag12 Ag15 Ag19 60.28(2) . . ?
Ag12 Ag15 Ag22 59.79(2) . 2_667 ?
Ag12 Ag15 Ag26 107.96(3) . 2_667 ?
Ag12 Ag15 Ag34 68.62(2) . . ?
Ag19 Ag15 Ag34 84.03(2) . . ?
Ag22 Ag15 Ag19 107.62(3) 2_667 . ?
Ag22 Ag15 Ag26 108.40(3) 2_667 2_667 ?
Ag22 Ag15 Ag34 107.63(3) 2_667 . ?
Ag24 Ag15 Ag12 109.06(3) 2_667 . ?
Ag24 Ag15 Ag19 106.73(3) 2_667 . ?
Ag24 Ag15 Ag22 61.68(2) 2_667 2_667 ?
Ag24 Ag15 Ag26 59.14(2) 2_667 2_667 ?
Ag24 Ag15 Ag34 166.41(3) 2_667 . ?
Ag26 Ag15 Ag19 59.04(2) 2_667 . ?
Ag26 Ag15 Ag34 134.43(3) 2_667 . ?
S14 Ag15 Pt3 168.54(7) . . ?
S14 Ag15 Ag12 114.72(7) . . ?
S14 Ag15 Ag19 128.89(6) . . ?
S14 Ag15 Ag22 110.63(7) . 2_667 ?
S14 Ag15 Ag24 120.74(6) . 2_667 ?
S14 Ag15 Ag26 132.38(7) . 2_667 ?
S14 Ag15 Ag34 52.93(6) . . ?
Ag18 Ag16 Ag19 80.06(3) . . ?
Ag22 Ag16 Ag18 98.50(3) . . ?
Ag22 Ag16 Ag19 55.85(2) . . ?
S8 Ag16 Ag18 87.41(7) . . ?
S8 Ag16 Ag19 51.38(5) . . ?
S8 Ag16 Ag22 104.39(6) . . ?
S24 Ag16 Ag18 133.64(7) . . ?
S24 Ag16 Ag19 102.63(7) . . ?
S24 Ag16 Ag22 52.59(6) . . ?
S24 Ag16 S8 130.73(10) . . ?
S24 Ag16 S27 110.53(11) . . ?
S27 Ag16 Ag18 51.56(9) . . ?
S27 Ag16 Ag19 131.61(9) . . ?
S27 Ag16 Ag22 124.02(8) . . ?
S27 Ag16 S8 117.46(10) . . ?
Ag24 Ag18 Ag16 79.87(3) . . ?
S26 Ag18 Ag16 109.62(8) . . ?
S26 Ag18 Ag24 89.11(6) . . ?
S27 Ag18 Ag16 54.51(9) . . ?
S27 Ag18 Ag24 118.81(9) . . ?
S27 Ag18 S26 139.77(10) . . ?
S27 Ag18 S30 122.27(10) . . ?
S30 Ag18 Ag16 124.87(7) . . ?
S30 Ag18 Ag24 52.79(6) . . ?
S30 Ag18 S26 97.43(10) . . ?
Pt3 Ag19 Ag5 137.79(3) . . ?
Pt3 Ag19 Ag12 57.803(18) . . ?
Pt3 Ag19 Ag15 58.018(17) . . ?
Pt3 Ag19 Ag16 116.26(2) . . ?
Pt3 Ag19 Ag22 59.125(18) . . ?
Pt3 Ag19 Ag24 57.582(18) . . ?
Pt3 Ag19 Ag26 58.963(19) . 2_667 ?
Ag5 Ag19 Ag16 95.92(3) . . ?
Ag12 Ag19 Ag5 80.32(3) . . ?
Ag12 Ag19 Ag15 58.43(2) . . ?
Ag12 Ag19 Ag16 134.19(3) . . ?
Ag12 Ag19 Ag24 59.87(2) . . ?
Ag15 Ag19 Ag5 97.25(3) . . ?
Ag15 Ag19 Ag16 163.46(3) . . ?
Ag15 Ag19 Ag24 106.61(3) . . ?
Ag22 Ag19 Ag5 153.93(3) . . ?
Ag22 Ag19 Ag12 109.10(3) . . ?
Ag22 Ag19 Ag15 108.43(3) . . ?
Ag22 Ag19 Ag16 59.76(2) . . ?
Ag22 Ag19 Ag24 61.19(2) . . ?
Ag22 Ag19 Ag26 60.24(2) . 2_667 ?
Ag24 Ag19 Ag5 107.70(3) . . ?
Ag24 Ag19 Ag16 78.68(3) . . ?
Ag26 Ag19 Ag5 141.69(3) 2_667 . ?
Ag26 Ag19 Ag12 107.53(3) 2_667 . ?
Ag26 Ag19 Ag15 60.34(2) 2_667 . ?
Ag26 Ag19 Ag16 103.16(3) 2_667 . ?
Ag26 Ag19 Ag24 108.44(3) 2_667 . ?
S8 Ag19 Pt3 168.32(6) . . ?
S8 Ag19 Ag5 52.69(6) . . ?
S8 Ag19 Ag12 131.19(7) . . ?
S8 Ag19 Ag15 131.46(6) . . ?
S8 Ag19 Ag16 52.55(6) . . ?
S8 Ag19 Ag22 109.21(6) . . ?
S8 Ag19 Ag24 117.93(6) . . ?
S8 Ag19 Ag26 117.28(7) . 2_667 ?
Pt3 Ag22 Ag12 57.987(18) . 2_667 ?
Pt3 Ag22 Ag15 58.074(18) . 2_667 ?
Pt3 Ag22 Ag16 120.02(3) . . ?
Pt3 Ag22 Ag19 58.468(18) . . ?
Pt3 Ag22 Ag24 57.280(19) . . ?
Pt3 Ag22 Ag26 58.808(19) . 2_667 ?
Ag12 Ag22 Ag15 59.01(2) 2_667 2_667 ?
Ag12 Ag22 Ag16 167.28(3) 2_667 . ?
Ag12 Ag22 Ag24 105.59(3) 2_667 . ?
Ag12 Ag22 Ag26 61.10(2) 2_667 2_667 ?
Ag15 Ag22 Ag16 132.25(3) 2_667 . ?
Ag15 Ag22 Ag24 58.10(2) 2_667 . ?
Ag19 Ag22 Ag12 108.54(3) . 2_667 ?
Ag19 Ag22 Ag15 107.80(3) . 2_667 ?
Ag19 Ag22 Ag16 64.39(2) . . ?
Ag19 Ag22 Ag24 60.86(2) . . ?
Ag19 Ag22 Ag26 60.38(2) . 2_667 ?
Ag24 Ag22 Ag16 80.66(3) . . ?
Ag26 Ag22 Ag15 108.38(3) 2_667 2_667 ?
Ag26 Ag22 Ag16 106.59(3) 2_667 . ?
Ag26 Ag22 Ag24 108.29(3) 2_667 . ?
S24 Ag22 Pt3 167.46(7) . . ?
S24 Ag22 Ag12 125.45(7) . 2_667 ?
S24 Ag22 Ag15 134.47(7) . 2_667 ?
S24 Ag22 Ag16 53.49(7) . . ?
S24 Ag22 Ag19 111.10(7) . . ?
S24 Ag22 Ag24 125.96(8) . . ?
S24 Ag22 Ag26 110.88(7) . 2_667 ?
Pt3 Ag24 Ag12 57.635(18) . . ?
Pt3 Ag24 Ag15 59.067(18) . 2_667 ?
Pt3 Ag24 Ag18 140.36(3) . . ?
Pt3 Ag24 Ag19 57.620(18) . . ?
Pt3 Ag24 Ag22 57.946(19) . . ?
Pt3 Ag24 Ag26 59.420(19) . . ?
Ag12 Ag24 Ag18 107.92(3) . . ?
Ag12 Ag24 Ag19 59.38(2) . . ?
Ag12 Ag24 Ag22 106.11(3) . . ?
Ag15 Ag24 Ag12 109.10(3) 2_667 . ?
Ag15 Ag24 Ag18 141.48(3) 2_667 . ?
Ag15 Ag24 Ag19 107.16(3) 2_667 . ?
Ag15 Ag24 Ag22 60.23(2) 2_667 . ?
Ag15 Ag24 Ag26 61.76(2) 2_667 . ?
Ag19 Ag24 Ag18 82.97(3) . . ?
Ag19 Ag24 Ag22 57.96(2) . . ?
Ag22 Ag24 Ag18 99.33(3) . . ?
Ag26 Ag24 Ag12 60.92(2) . . ?
Ag26 Ag24 Ag18 151.10(4) . . ?
Ag26 Ag24 Ag19 108.73(3) . . ?
Ag26 Ag24 Ag22 109.31(3) . . ?
S30 Ag24 Pt3 163.62(8) . . ?
S30 Ag24 Ag12 115.93(7) . . ?
S30 Ag24 Ag15 115.49(7) . 2_667 ?
S30 Ag24 Ag18 54.35(8) . . ?
S30 Ag24 Ag19 134.77(7) . . ?
S30 Ag24 Ag22 135.21(8) . . ?
S30 Ag24 Ag26 104.21(8) . . ?
Pt3 Ag26 Ag12 57.272(19) . . ?
Pt3 Ag26 Ag15 57.844(19) . 2_667 ?
Pt3 Ag26 Ag19 58.041(19) . 2_667 ?
Pt3 Ag26 Ag22 58.53(2) . 2_667 ?
Pt3 Ag26 Ag24 58.44(2) . . ?
Pt3 Ag26 Ag33 125.24(3) . . ?
Ag12 Ag26 Ag33 83.09(3) . . ?
Ag15 Ag26 Ag12 106.87(3) 2_667 . ?
Ag15 Ag26 Ag33 110.25(3) 2_667 . ?
Ag19 Ag26 Ag12 106.33(3) 2_667 . ?
Ag19 Ag26 Ag15 60.62(2) 2_667 2_667 ?
Ag19 Ag26 Ag33 168.16(3) 2_667 . ?
Ag22 Ag26 Ag12 59.28(2) 2_667 . ?
Ag22 Ag26 Ag15 107.98(3) 2_667 2_667 ?
Ag22 Ag26 Ag19 59.39(2) 2_667 2_667 ?
Ag22 Ag26 Ag33 132.44(3) 2_667 . ?
Ag24 Ag26 Ag12 60.70(2) . . ?
Ag24 Ag26 Ag15 59.10(2) . 2_667 ?
Ag24 Ag26 Ag19 107.97(3) . 2_667 ?
Ag24 Ag26 Ag22 108.65(3) . 2_667 ?
Ag24 Ag26 Ag33 70.00(3) . . ?
S17 Ag26 Pt3 167.19(8) . . ?
S17 Ag26 Ag12 127.82(7) . . ?
S17 Ag26 Ag15 110.58(7) . 2_667 ?
S17 Ag26 Ag19 123.26(8) . 2_667 ?
S17 Ag26 Ag22 134.10(8) . 2_667 ?
S17 Ag26 Ag24 112.02(8) . . ?
S17 Ag26 Ag33 50.58(8) . . ?
Ag3 Ag33 Ag26 95.54(3) . . ?
S13 Ag33 Ag3 51.47(8) . . ?
S13 Ag33 Ag26 142.98(8) . . ?
S13 Ag33 S30 97.34(11) . . ?
S17 Ag33 Ag3 135.71(8) . . ?
S17 Ag33 Ag26 50.81(7) . . ?
S17 Ag33 S13 139.77(12) . . ?
S17 Ag33 S30 121.42(10) . . ?
S30 Ag33 Ag3 84.26(7) . . ?
S30 Ag33 Ag26 94.91(7) . . ?
Ag5 Ag34 Ag12 74.83(2) . . ?
Ag15 Ag34 Ag5 96.69(3) . . ?
Ag15 Ag34 Ag12 53.63(2) . . ?
S14 Ag34 Ag5 136.08(7) . . ?
S14 Ag34 Ag12 101.04(6) . . ?
S14 Ag34 Ag15 52.76(5) . . ?
S14 Ag34 S16 127.43(8) . . ?
S14 Ag34 S19 135.79(9) . . ?
S16 Ag34 Ag5 82.51(6) . . ?
S16 Ag34 Ag12 47.68(5) . . ?
S16 Ag34 Ag15 98.29(5) . . ?
S19 Ag34 Ag5 51.56(6) . . ?
S19 Ag34 Ag12 119.50(7) . . ?
S19 Ag34 Ag15 143.68(7) . . ?
S19 Ag34 S16 94.59(9) . . ?
Ag5 S8 Ag16 129.57(11) . . ?
Ag19 S8 Ag5 74.86(7) . . ?
Ag19 S8 Ag16 76.07(6) . . ?
C41 S8 Ag5 114.4(3) . . ?
C41 S8 Ag16 112.3(4) . . ?
C41 S8 Ag19 104.7(3) . . ?
Ag3 S13 Ag33 76.50(9) . . ?
C163 S13 Ag3 107.2(4) . . ?
C163 S13 Ag33 109.4(4) . . ?
Ag15 S14 Ag34 74.32(7) . . ?
C77 S14 Ag15 106.9(3) . . ?
C77 S14 Ag34 109.5(4) . . ?
Ag3 S16 Ag34 131.28(11) . . ?
Ag12 S16 Ag3 76.02(7) . . ?
Ag12 S16 Ag34 80.03(7) . . ?
C16 S16 Ag3 108.9(4) . . ?
C16 S16 Ag12 103.7(3) . . ?
C16 S16 Ag34 117.7(4) . . ?
Ag33 S17 Ag26 78.61(9) . . ?
C57 S17 Ag26 111.9(4) . . ?
C57 S17 Ag33 109.5(4) . . ?
Ag5 S19 Ag34 74.88(7) . . ?
C135 S19 Ag5 108.5(3) . . ?
C135 S19 Ag34 109.2(3) . . ?
Ag22 S24 Ag16 73.92(8) . . ?
C51 S24 Ag16 103.6(4) . . ?
C51 S24 Ag22 106.9(4) . . ?
Ag3 S26 Ag5 107.15(10) . . ?
Ag18 S26 Ag3 111.11(10) . . ?
Ag18 S26 Ag5 113.01(12) . . ?
C143 S26 Ag3 108.1(4) . . ?
C143 S26 Ag5 107.6(3) . . ?
C143 S26 Ag18 109.6(4) . . ?
Ag18 S27 Ag16 73.93(8) . . ?
C234 S27 Ag16 103.2(4) . . ?
C234 S27 Ag18 104.6(5) . . ?
Ag18 S30 Ag33 132.00(11) . . ?
Ag24 S30 Ag18 72.86(8) . . ?
Ag24 S30 Ag33 84.57(9) . . ?
C204 S30 Ag18 114.6(3) . . ?
C204 S30 Ag24 108.3(3) . . ?
C204 S30 Ag33 112.5(3) . . ?
C71 C6 Cl24 113.5(14) . . ?
C148 C6 Cl24 126.5(14) . . ?
C148 C6 C71 120.0(16) . . ?
C41 C13 H13 118.3 . . ?
C121 C13 H13 118.3 . . ?
C121 C13 C41 123.5(11) . . ?
C49 C16 S16 118.6(9) . . ?
C86 C16 S16 121.5(9) . . ?
C86 C16 C49 119.7(11) . . ?
C89 C26 H26 119.3 . . ?
C174 C26 H26 119.3 . . ?
C174 C26 C89 121.4(15) . . ?
C13 C41 S8 121.6(8) . . ?
C13 C41 C181 117.2(12) . . ?
C181 C41 S8 120.9(10) . . ?
C16 C49 H49 120.6 . . ?
C16 C49 C191 118.9(11) . . ?
C191 C49 H49 120.6 . . ?
C108 C51 S24 121.3(8) . . ?
C108 C51 C187 120.4(11) . . ?
C187 C51 S24 118.1(9) . . ?
C165 C52 Br10 121.3(13) . . ?
C221 C52 C165 118.7(14) . . ?
C221 C52 Br10 119.9(12) . . ?
C174 C57 S17 121.1(10) . . ?
C177 C57 S17 122.2(9) . . ?
C177 C57 C174 116.6(12) . . ?
C6 C71 H71 121.7 . . ?
C231 C71 C6 116.7(16) . . ?
C231 C71 H71 121.7 . . ?
C100 C77 S14 119.4(8) . . ?
C149 C77 S14 124.6(8) . . ?
C149 C77 C100 116.0(10) . . ?
C16 C86 H86 118.7 . . ?
C16 C86 C207 122.6(12) . . ?
C207 C86 H86 118.7 . . ?
C26 C89 Cl30 121.6(13) . . ?
C26 C89 C203 118.8(14) . . ?
C203 C89 Cl30 119.6(13) . . ?
C77 C100 Cl16 121.5(9) . . ?
C232 C100 Cl16 119.0(9) . . ?
C232 C100 C77 119.5(12) . . ?
C51 C108 H108 119.7 . . ?
C51 C108 C173 120.5(11) . . ?
C173 C108 H108 119.7 . . ?
C200 C109 H109 120.0 . . ?
C200 C109 C204 120.0 . . ?
C204 C109 H109 120.0 . . ?
C109 C200 H200 120.0 . . ?
C109 C200 C5 120.0 . . ?
C5 C200 H200 120.0 . . ?
C200 C5 Br31 120.9(7) . . ?
C202 C5 C200 120.0 . . ?
C202 C5 Br31 119.1(7) . . ?
C5 C202 H202 120.0 . . ?
C5 C202 C111 120.0 . . ?
C111 C202 H202 120.0 . . ?
C202 C111 H111 120.0 . . ?
C202 C111 C204 120.0 . . ?
C204 C111 H111 120.0 . . ?
C109 C204 S30 120.7(6) . . ?
C111 C204 S30 119.0(6) . . ?
C111 C204 C109 120.0 . . ?
C13 C121 H121 119.1 . . ?
C13 C121 C230 121.8(12) . . ?
C230 C121 H121 119.1 . . ?
C173 C129 Cl22 119.8(12) . . ?
C193 C129 Cl22 118.4(10) . . ?
C193 C129 C173 121.8(12) . . ?
C43 C135 S19 123.7(4) . . ?
C43 C135 C144 120.0 . . ?
C144 C135 S19 116.0(5) . . ?
C135 C43 H43 120.0 . . ?
C138 C43 C135 120.0 . . ?
C138 C43 H43 120.0 . . ?
C43 C138 H138 120.0 . . ?
C43 C138 C140 120.0 . . ?
C140 C138 H138 120.0 . . ?
C138 C140 Br13 112.3(6) . . ?
C142 C140 C138 120.0 . . ?
C142 C140 Br13 127.6(6) . . ?
C140 C142 H142 120.0 . . ?
C140 C142 C144 120.0 . . ?
C144 C142 H142 120.0 . . ?
C135 C144 Cl20 117.8(5) . . ?
C142 C144 Cl20 121.3(5) . . ?
C142 C144 C135 120.0 . . ?
C264 C141 H141 120.0 . . ?
C264 C141 C268 120.0 . . ?
C268 C141 H141 120.0 . . ?
C141 C264 Br29 122.3(6) . . ?
C80 C264 C141 120.0 . . ?
C80 C264 Br29 117.4(6) . . ?
C264 C80 H80 120.0 . . ?
C264 C80 C266 120.0 . . ?
C266 C80 H80 120.0 . . ?
C80 C266 H266 120.0 . . ?
C143 C266 C80 120.0 . . ?
C143 C266 H266 120.0 . . ?
C266 C143 S26 119.6(6) . . ?
C266 C143 C268 120.0 . . ?
C268 C143 S26 120.4(6) . . ?
C141 C268 H268 120.0 . . ?
C143 C268 C141 120.0 . . ?
C143 C268 H268 120.0 . . ?
C6 C148 H148 118.8 . . ?
C6 C148 C167 122.3(16) . . ?
C167 C148 H148 118.8 . . ?
C77 C149 H149 117.8 . . ?
C267 C149 C77 124.4(11) . . ?
C267 C149 H149 117.8 . . ?
C181 C157 H157 118.4 . . ?
C181 C157 C230 123.1(12) . . ?
C230 C157 H157 118.4 . . ?
C167 C163 S13 121.6(11) . . ?
C167 C163 C231 116.8(13) . . ?
C231 C163 S13 121.6(10) . . ?
C52 C165 H165 120.0 . . ?
C238 C165 C52 119.9(14) . . ?
C238 C165 H165 120.0 . . ?
C148 C167 Cl36 118.0(12) . . ?
C148 C167 C163 121.7(15) . . ?
C163 C167 Cl36 120.2(11) . . ?
C108 C173 H173 120.9 . . ?
C129 C173 C108 118.2(13) . . ?
C129 C173 H173 120.9 . . ?
C26 C174 Cl18 119.2(12) . . ?
C26 C174 C57 121.7(15) . . ?
C57 C174 Cl18 119.0(12) . . ?
C57 C177 H177 119.4 . . ?
C203 C177 C57 121.2(13) . . ?
C203 C177 H177 119.4 . . ?
C41 C181 H181 120.0 . . ?
C157 C181 C41 120.1(13) . . ?
C157 C181 H181 120.0 . . ?
C51 C187 Cl39 125.5(11) . . ?
C193 C187 Cl39 116.3(10) . . ?
C193 C187 C51 118.1(13) . . ?
C49 C191 H191 120.9 . . ?
C228 C191 C49 118.2(11) . . ?
C228 C191 H191 120.9 . . ?
C129 C193 C187 120.7(12) . . ?
C129 C193 H193 119.7 . . ?
C187 C193 H193 119.7 . . ?
C89 C203 H203 119.9 . . ?
C177 C203 C89 120.2(14) . . ?
C177 C203 H203 119.9 . . ?
C86 C207 H207 121.5 . . ?
C228 C207 C86 117.1(12) . . ?
C228 C207 H207 121.5 . . ?
C221 C219 Cl1 115.4(13) . . ?
C221 C219 C234 123.6(15) . . ?
C234 C219 Cl1 120.0(11) . . ?
C52 C221 C219 119.0(16) . . ?
C52 C221 H221 120.5 . . ?
C219 C221 H221 120.5 . . ?
C191 C228 C207 123.6(11) . . ?
C191 C228 Br23 119.0(9) . . ?
C207 C228 Br23 117.3(10) . . ?
C121 C230 C157 114.2(12) . . ?
C121 C230 Br12 123.0(10) . . ?
C157 C230 Br12 122.7(9) . . ?
C71 C231 H231 118.8 . . ?
C163 C231 C71 122.5(14) . . ?
C163 C231 H231 118.8 . . ?
C100 C232 H232 118.6 . . ?
C262 C232 C100 122.7(12) . . ?
C262 C232 H232 118.6 . . ?
C219 C234 S27 118.6(10) . . ?
C238 C234 S27 126.4(11) . . ?
C238 C234 C219 114.2(13) . . ?
C165 C238 C234 124.2(13) . . ?
C165 C238 H238 117.9 . . ?
C234 C238 H238 117.9 . . ?
C232 C262 C267 119.5(13) . . ?
C232 C262 Br14 119.5(10) . . ?
C267 C262 Br14 121.0(12) . . ?
C149 C267 C262 117.8(13) . . ?
C149 C267 H267 121.1 . . ?
C262 C267 H267 121.1 . . ?
C68 P1 C84 110.6(5) . . ?
C104 P1 C68 108.5(5) . . ?
C104 P1 C84 110.0(5) . . ?
C104 P1 C119 110.1(5) . . ?
C119 P1 C68 109.1(5) . . ?
C119 P1 C84 108.7(5) . . ?
C20 C1 H1 120.2 . . ?
C20 C1 C211 119.6(11) . . ?
C211 C1 H1 120.2 . . ?
C38 C10 H10 119.6 . . ?
C38 C10 C47 120.8(11) . . ?
C47 C10 H10 119.6 . . ?
C104 C17 H17 119.7 . . ?
C212 C17 H17 119.7 . . ?
C212 C17 C104 120.6(11) . . ?
C1 C20 H20 120.6 . . ?
C1 C20 C68 118.8(11) . . ?
C68 C20 H20 120.6 . . ?
C175 C29 H29 120.1 . . ?
C175 C29 C211 119.7(13) . . ?
C211 C29 H29 120.1 . . ?
C10 C38 H38 120.1 . . ?
C10 C38 C62 119.8(12) . . ?
C62 C38 H38 120.1 . . ?
C10 C47 H47 120.1 . . ?
C131 C47 C10 119.9(12) . . ?
C131 C47 H47 120.1 . . ?
C38 C62 H62 120.3 . . ?
C119 C62 C38 119.4(11) . . ?
C119 C62 H62 120.3 . . ?
C20 C68 P1 119.6(8) . . ?
C175 C68 P1 120.1(8) . . ?
C175 C68 C20 119.4(10) . . ?
C153 C84 P1 118.1(8) . . ?
C153 C84 C179 121.9(11) . . ?
C179 C84 P1 118.9(8) . . ?
C133 C88 H88 120.1 . . ?
C153 C88 H88 120.1 . . ?
C153 C88 C133 119.8(11) . . ?
C17 C104 P1 120.0(8) . . ?
C17 C104 C115 117.4(10) . . ?
C115 C104 P1 122.5(9) . . ?
C104 C115 H115 118.9 . . ?
C189 C115 C104 122.2(11) . . ?
C189 C115 H115 118.9 . . ?
C62 C119 P1 122.8(9) . . ?
C62 C119 C131 119.5(10) . . ?
C131 C119 P1 117.7(9) . . ?
C47 C131 C119 120.5(12) . . ?
C47 C131 H131 119.8 . . ?
C119 C131 H131 119.8 . . ?
C88 C133 H133 119.5 . . ?
C199 C133 C88 121.0(13) . . ?
C199 C133 H133 119.5 . . ?
C84 C153 H153 121.4 . . ?
C88 C153 C84 117.1(11) . . ?
C88 C153 H153 121.4 . . ?
C29 C175 C68 121.2(12) . . ?
C29 C175 H175 119.4 . . ?
C68 C175 H175 119.4 . . ?
C84 C179 H179 121.0 . . ?
C199 C179 C84 118.0(11) . . ?
C199 C179 H179 121.0 . . ?
C115 C189 H189 120.5 . . ?
C115 C189 C240 119.0(11) . . ?
C240 C189 H189 120.5 . . ?
C133 C199 H199 119.2 . . ?
C179 C199 C133 121.7(12) . . ?
C179 C199 H199 119.2 . . ?
C1 C211 H211 119.4 . . ?
C29 C211 C1 121.1(12) . . ?
C29 C211 H211 119.4 . . ?
C17 C212 H212 119.4 . . ?
C17 C212 C240 121.3(12) . . ?
C240 C212 H212 119.4 . . ?
C189 C240 C212 119.2(11) . . ?
C189 C240 H240 120.4 . . ?
C212 C240 H240 120.4 . . ?
C156 P2 C190 111.5(5) . . ?
C156 P2 C150 109.8(7) . . ?
C156 P2 C236 107.8(7) . . ?
C190 P2 C236 108.9(7) . . ?
C150 P2 C190 106.5(6) . . ?
C150 P2 C236 112.3(6) . . ?
C154 C15 H15 120.0 . . ?
C154 C15 C158 120.0 . . ?
C158 C15 H15 120.0 . . ?
C15 C154 H154 120.0 . . ?
C87 C154 C15 120.0 . . ?
C87 C154 H154 120.0 . . ?
C154 C87 H87 120.0 . . ?
C154 C87 C156 120.0 . . ?
C156 C87 H87 120.0 . . ?
C87 C156 P2 120.5(5) . . ?
C50 C156 P2 119.4(5) . . ?
C50 C156 C87 120.0 . . ?
C156 C50 H50 120.0 . . ?
C156 C50 C158 120.0 . . ?
C158 C50 H50 120.0 . . ?
C15 C158 H158 120.0 . . ?
C50 C158 C15 120.0 . . ?
C50 C158 H158 120.0 . . ?
C194 C37 H37 118.6 . . ?
C194 C37 C237 123(2) . . ?
C237 C37 H37 118.6 . . ?
C67 C63 H63 120.0 . . ?
C67 C63 C223 120.0 . . ?
C223 C63 H63 120.0 . . ?
C63 C67 H67 120.0 . . ?
C233 C67 C63 120.0 . . ?
C233 C67 H67 120.0 . . ?
C67 C233 H233 120.0 . . ?
C67 C233 C190 120.0 . . ?
C190 C233 H233 120.0 . . ?
C233 C190 P2 119.4(5) . . ?
C105 C190 P2 120.5(5) . . ?
C105 C190 C233 120.0 . . ?
C190 C105 H105 120.0 . . ?
C190 C105 C223 120.0 . . ?
C223 C105 H105 120.0 . . ?
C63 C223 H223 120.0 . . ?
C105 C223 C63 120.0 . . ?
C105 C223 H223 120.0 . . ?
C194 C74 H74 121.3 . . ?
C236 C74 H74 121.3 . . ?
C236 C74 C194 117(2) . . ?
C164 C83 H83 121.0 . . ?
C164 C83 C188 118.1(16) . . ?
C188 C83 H83 121.0 . . ?
C150 C107 H107 119.5 . . ?
C150 C107 C162 121.0(15) . . ?
C162 C107 H107 119.5 . . ?
C236 C120 H120 119.3 . . ?
C236 C120 C237 121(2) . . ?
C237 C120 H120 119.3 . . ?
C107 C150 P2 122.8(12) . . ?
C107 C150 C188 117.3(13) . . ?
C188 C150 P2 119.2(11) . . ?
C107 C162 H162 120.4 . . ?
C107 C162 C164 119.2(14) . . ?
C164 C162 H162 120.4 . . ?
C83 C164 C162 119.2(14) . . ?
C83 C164 H164 120.4 . . ?
C162 C164 H164 120.4 . . ?
C83 C188 H188 117.5 . . ?
C150 C188 C83 125.0(15) . . ?
C150 C188 H188 117.5 . . ?
C37 C194 C74 121(2) . . ?
C37 C194 H194 119.5 . . ?
C74 C194 H194 119.5 . . ?
C74 C236 P2 119.5(16) . . ?
C74 C236 C120 122.1(18) . . ?
C120 C236 P2 118.4(15) . . ?
C37 C237 C120 115(2) . . ?
C37 C237 H237 122.6 . . ?
C120 C237 H237 122.6 . . ?
C42 P3 C261 108.9(6) . . ?
C248 P3 C42 108.6(8) . . ?
C248 P3 C261 113.4(6) . . ?
C269 P3 C42 109.4(7) . . ?
C269 P3 C261 107.7(7) . . ?
C269 P3 C248 108.8(8) . . ?
C137 C11 H11 122.4 . . ?
C160 C11 H11 122.4 . . ?
C160 C11 C137 115.1(17) . . ?
C176 C33 H33 118.0 . . ?
C176 C33 C186 124.1(16) . . ?
C186 C33 H33 118.0 . . ?
C253 C76 H76 120.0 . . ?
C253 C76 C257 120.0 . . ?
C257 C76 H76 120.0 . . ?
C76 C253 H253 120.0 . . ?
C136 C253 C76 120.0 . . ?
C136 C253 H253 120.0 . . ?
C253 C136 H136 120.0 . . ?
C253 C136 C255 120.0 . . ?
C255 C136 H136 120.0 . . ?
C136 C255 H255 120.0 . . ?
C42 C255 C136 120.0 . . ?
C42 C255 H255 120.0 . . ?
C255 C42 P3 122.1(7) . . ?
C255 C42 C257 120.0 . . ?
C257 C42 P3 117.9(7) . . ?
C76 C257 H257 120.0 . . ?
C42 C257 C76 120.0 . . ?
C42 C257 H257 120.0 . . ?
C260 C78 H78 120.0 . . ?
C260 C78 C263 120.0 . . ?
C263 C78 H78 120.0 . . ?
C78 C260 H260 120.0 . . ?
C78 C260 C139 120.0 . . ?
C139 C260 H260 120.0 . . ?
C260 C139 H139 120.0 . . ?
C260 C139 C261 120.0 . . ?
C261 C139 H139 120.0 . . ?
C139 C261 P3 121.3(6) . . ?
C139 C261 C4 120.0 . . ?
C4 C261 P3 118.4(6) . . ?
C261 C4 H4 120.0 . . ?
C263 C4 C261 120.0 . . ?
C263 C4 H4 120.0 . . ?
C78 C263 H263 120.0 . . ?
C4 C263 C78 120.0 . . ?
C4 C263 H263 120.0 . . ?
C160 C91 H91 119.0 . . ?
C160 C91 C248 121.9(16) . . ?
C248 C91 H91 119.0 . . ?
C176 C128 H128 118.9 . . ?
C176 C128 C269 122.1(17) . . ?
C269 C128 H128 118.9 . . ?
C11 C137 H137 119.1 . . ?
C198 C137 C11 121.8(17) . . ?
C198 C137 H137 119.1 . . ?
C11 C160 H160 117.8 . . ?
C91 C160 C11 124.4(16) . . ?
C91 C160 H160 117.8 . . ?
C186 C166 H166 119.2 . . ?
C269 C166 H166 119.2 . . ?
C269 C166 C186 121.6(15) . . ?
C33 C176 C128 118.9(15) . . ?
C33 C176 H176 120.5 . . ?
C128 C176 H176 120.5 . . ?
C33 C186 C166 115.7(16) . . ?
C33 C186 H186 122.1 . . ?
C166 C186 H186 122.1 . . ?
C137 C198 H198 118.7 . . ?
C137 C198 C248 122.5(16) . . ?
C248 C198 H198 118.7 . . ?
C91 C248 P3 122.6(13) . . ?
C91 C248 C198 113.7(16) . . ?
C198 C248 P3 123.7(12) . . ?
C128 C269 P3 125.1(14) . . ?
C128 C269 C166 117.2(16) . . ?
C166 C269 P3 117.8(12) . . ?
C183 P4 C155 111.8(6) . . ?
C183 P4 C195 112.6(5) . . ?
C183 P4 C205 105.6(6) . . ?
C155 P4 C195 108.4(6) . . ?
C155 P4 C205 109.8(6) . . ?
C195 P4 C205 108.7(7) . . ?
C155 C14 H14 118.6 . . ?
C155 C14 C213 122.7(12) . . ?
C213 C14 H14 118.6 . . ?
C85 C48 H48 119.6 . . ?
C85 C48 C205 120.8(16) . . ?
C205 C48 H48 119.6 . . ?
C65 C54 H54 118.1 . . ?
C195 C54 H54 118.1 . . ?
C195 C54 C65 123.8(17) . . ?
C152 C58 H58 120.0 . . ?
C152 C58 C185 120.0 . . ?
C185 C58 H58 120.0 . . ?
C58 C152 H152 120.0 . . ?
C58 C152 C183 120.0 . . ?
C183 C152 H152 120.0 . . ?
C152 C183 P4 119.9(5) . . ?
C209 C183 P4 119.8(5) . . ?
C209 C183 C152 120.0 . . ?
C183 C209 H209 120.0 . . ?
C183 C209 C96 120.0 . . ?
C96 C209 H209 120.0 . . ?
C209 C96 H96 120.0 . . ?
C185 C96 C209 120.0 . . ?
C185 C96 H96 120.0 . . ?
C58 C185 H185 120.0 . . ?
C96 C185 C58 120.0 . . ?
C96 C185 H185 120.0 . . ?
C54 C65 H65 121.4 . . ?
C178 C65 C54 117.3(19) . . ?
C178 C65 H65 121.4 . . ?
C48 C85 H85 119.4 . . ?
C48 C85 C103 121.1(15) . . ?
C103 C85 H85 119.4 . . ?
C213 C97 H97 118.6 . . ?
C213 C97 C258 122.7(12) . . ?
C258 C97 H97 118.6 . . ?
C85 C103 H103 120.5 . . ?
C85 C103 C192 118.9(14) . . ?
C192 C103 H103 120.6 . . ?
C14 C155 P4 122.8(9) . . ?
C14 C155 C239 117.4(11) . . ?
C239 C155 P4 119.7(8) . . ?
C65 C178 H178 119.4 . . ?
C65 C178 C275 121.2(16) . . ?
C275 C178 H178 119.4 . . ?
C103 C192 H192 119.2 . . ?
C103 C192 C244 121.5(16) . . ?
C244 C192 H192 119.2 . . ?
C54 C195 P4 122.0(12) . . ?
C54 C195 C197 117.5(13) . . ?
C197 C195 P4 120.3(12) . . ?
C195 C197 H197 118.6 . . ?
C275 C197 C195 122.8(16) . . ?
C275 C197 H197 118.6 . . ?
C48 C205 P4 120.8(12) . . ?
C48 C205 C244 119.9(13) . . ?
C244 C205 P4 119.3(10) . . ?
C14 C213 H213 120.9 . . ?
C97 C213 C14 118.3(12) . . ?
C97 C213 H213 120.9 . . ?
C155 C239 H239 118.7 . . ?
C258 C239 C155 122.6(14) . . ?
C258 C239 H239 118.7 . . ?
C192 C244 C205 117.7(14) . . ?
C192 C244 H244 121.2 . . ?
C205 C244 H244 121.2 . . ?
C97 C258 H258 122.1 . . ?
C239 C258 C97 115.8(14) . . ?
C239 C258 H258 122.1 . . ?
C178 C275 H275 121.5 . . ?
C197 C275 C178 117.0(15) . . ?
C197 C275 H275 121.5 . . ?

loop_
_geom_bond_atom_site_label_1
_geom_bond_atom_site_label_2
_geom_bond_distance
_geom_bond_site_symmetry_2
_geom_bond_publ_flag
Pt1 Ag1 2.7346(6) 2_766 ?
Pt1 Ag1 2.7346(6) . ?
Pt1 Ag4 2.7393(6) . ?
Pt1 Ag4 2.7393(6) 2_766 ?
Pt1 Ag6 2.7491(6) . ?
Pt1 Ag6 2.7493(6) 2_766 ?
Pt1 Ag8 2.7538(5) 2_766 ?
Pt1 Ag8 2.7537(6) . ?
Pt1 Ag10 2.7387(6) . ?
Pt1 Ag10 2.7387(6) 2_766 ?
Pt1 Ag17 2.7488(6) 2_766 ?
Pt1 Ag17 2.7488(6) . ?
Ag1 Ag4 2.8472(9) . ?
Ag1 Ag6 2.9077(9) 2_766 ?
Ag1 Ag8 2.9389(9) . ?
Ag1 Ag10 2.8574(8) 2_766 ?
Ag1 Ag17 2.8621(8) 2_766 ?
Ag1 Ag28 2.9518(8) . ?
Ag1 S4 2.447(2) . ?
Ag4 Ag6 2.9183(8) . ?
Ag4 Ag8 2.8885(9) . ?
Ag4 Ag10 2.8730(9) . ?
Ag4 Ag17 2.9024(9) 2_766 ?
Ag4 Ag28 3.1091(9) . ?
Ag4 Ag32 3.1025(10) . ?
Ag4 S1 2.491(2) . ?
Ag6 Ag8 2.8791(9) 2_766 ?
Ag6 Ag9 3.0268(10) . ?
Ag6 Ag10 2.8502(9) . ?
Ag6 Ag17 2.8800(9) 2_766 ?
Ag6 S10 2.455(2) . ?
Ag8 Ag10 2.9076(8) . ?
Ag8 Ag11 3.1375(9) . ?
Ag8 Ag17 2.8498(8) . ?
Ag8 Ag29 3.3464(11) . ?
Ag8 S12 2.486(2) . ?
Ag9 Ag10 3.2917(10) . ?
Ag9 Ag32 3.0388(10) . ?
Ag9 S6 2.639(3) . ?
Ag9 S10 2.455(3) . ?
Ag9 S21 2.492(3) . ?
Ag10 Ag17 2.9198(9) . ?
Ag10 Ag27 3.0605(10) . ?
Ag10 S6 2.466(2) . ?
Ag11 Ag28 3.0113(11) . ?
Ag11 S12 2.537(3) . ?
Ag11 S18 2.529(3) . ?
Ag11 S20 2.435(3) . ?
Ag17 Ag29 3.1025(10) . ?
Ag17 S22 2.445(3) . ?
Ag27 Ag29 3.0586(12) . ?
Ag27 S5 2.442(3) . ?
Ag27 S6 2.482(2) . ?
Ag27 S18 2.549(3) . ?
Ag28 S1 2.549(2) . ?
Ag28 S4 2.508(2) . ?
Ag28 S20 2.537(2) . ?
Ag29 S5 2.484(3) . ?
Ag29 S12 2.580(3) . ?
Ag29 S22 2.435(3) . ?
Ag32 S1 2.484(3) . ?
Ag32 S18 2.553(3) . ?
Ag32 S21 2.436(3) . ?
Cl4 C24 1.664(12) . ?
Cl5 C201 1.784(13) . ?
Cl6 C222 1.609(9) . ?
Cl7 C123 1.744(12) . ?
Cl21 C2 1.849(11) . ?
Cl23 C215 1.717(16) . ?
Cl27 C79 1.776(11) . ?
Cl33 C61 1.796(7) . ?
Cl37 C127 1.689(12) . ?
S1 C12 1.809(11) . ?
S4 C7 1.751(9) . ?
S5 C98 1.736(12) . ?
S6 C3 1.765(9) . ?
S10 C224 1.784(6) . ?
S12 C70 1.761(10) . ?
S18 C27 1.770(11) . ?
S20 C102 1.765(10) . ?
S21 C171 1.754(7) . ?
S22 C44 1.760(11) . ?
C2 C75 1.400(16) . ?
C2 C92 1.331(16) . ?
C3 C31 1.395(14) . ?
C3 C36 1.392(12) . ?
C7 C24 1.414(12) . ?
C7 C60 1.388(13) . ?
C8 H8 0.9500 . ?
C8 C242 1.377(17) . ?
C8 C246 1.393(19) . ?
C12 C18 1.379(14) . ?
C12 C22 1.354(14) . ?
C18 H18 0.9500 . ?
C18 C34 1.360(16) . ?
C22 H22 0.9500 . ?
C22 C66 1.389(15) . ?
C24 C64 1.386(15) . ?
C27 C90 1.402(17) . ?
C27 C125 1.362(17) . ?
C30 C126 1.3900 . ?
C30 C235 1.3900 . ?
C30 Br2 1.907(7) . ?
C126 H126 0.9500 . ?
C126 C28 1.3900 . ?
C28 H28 0.9500 . ?
C28 C171 1.3900 . ?
C171 C61 1.3900 . ?
C61 C235 1.3900 . ?
C235 H235 0.9500 . ?
C31 H31 0.9500 . ?
C31 C72 1.393(15) . ?
C34 H34 0.9500 . ?
C34 C159 1.377(18) . ?
C36 H36 0.9500 . ?
C36 C40 1.376(15) . ?
C40 H40 0.9500 . ?
C40 C81 1.413(17) . ?
C44 C53 1.398(15) . ?
C44 C123 1.387(14) . ?
C46 H46 0.9500 . ?
C46 C125 1.415(16) . ?
C46 C196 1.43(2) . ?
C53 H53 0.9500 . ?
C53 C75 1.405(15) . ?
C55 H55 0.9500 . ?
C55 C60 1.385(14) . ?
C55 C79 1.345(15) . ?
C59 H59 0.9500 . ?
C59 C201 1.32(2) . ?
C59 C215 1.379(18) . ?
C60 H60 0.9500 . ?
C64 H64 0.9500 . ?
C64 C79 1.381(17) . ?
C66 H66 0.9500 . ?
C66 C159 1.390(17) . ?
C70 C151 1.409(15) . ?
C70 C242 1.394(16) . ?
C72 H72 0.9500 . ?
C72 C81 1.425(15) . ?
C75 H75 0.9500 . ?
C81 Br22 1.865(12) . ?
C90 H90 0.9500 . ?
C90 C265 1.362(16) . ?
C92 H92 0.9500 . ?
C92 C123 1.361(16) . ?
C94 H94 0.9500 . ?
C94 C106 1.399(16) . ?
C94 C169 1.378(14) . ?
C98 C110 1.415(17) . ?
C98 C215 1.395(18) . ?
C102 C127 1.408(14) . ?
C102 C169 1.395(15) . ?
C106 C112 1.358(16) . ?
C106 Br24 1.847(10) . ?
C110 H110 0.9500 . ?
C110 C161 1.426(16) . ?
C112 H112 0.9500 . ?
C112 C127 1.403(15) . ?
C117 H117 0.9500 . ?
C117 C151 1.427(16) . ?
C117 C246 1.287(18) . ?
C125 H125 0.9500 . ?
C151 H151 0.9500 . ?
C159 Br21 1.872(12) . ?
C161 H161 0.9500 . ?
C161 C201 1.468(19) . ?
C169 H169 0.9500 . ?
C196 C265 1.30(2) . ?
C196 Br28 1.924(13) . ?
C217 H217 0.9500 . ?
C217 C25 1.3900 . ?
C217 C226 1.3900 . ?
C25 C220 1.3900 . ?
C25 Br1 1.800(6) . ?
C220 H220 0.9500 . ?
C220 C222 1.3900 . ?
C222 C224 1.3900 . ?
C224 C226 1.3900 . ?
C226 H226 0.9500 . ?
C242 H242 0.9500 . ?
C246 Br27 1.902(13) . ?
C265 H265 0.9500 . ?
Pt2 Ag13 2.7282(7) 2_876 ?
Pt2 Ag13 2.7281(7) . ?
Pt2 Ag14 2.7449(8) . ?
Pt2 Ag14 2.7449(8) 2_876 ?
Pt2 Ag21 2.7537(7) . ?
Pt2 Ag21 2.7537(7) 2_876 ?
Pt2 Ag23 2.7407(9) 2_876 ?
Pt2 Ag23 2.7408(9) . ?
Pt2 Ag25 2.7599(8) . ?
Pt2 Ag25 2.7599(8) 2_876 ?
Pt2 Ag30 2.7473(6) 2_876 ?
Pt2 Ag30 2.7472(6) . ?
Ag2 Ag20 3.0085(14) . ?
Ag2 Ag23 3.0536(11) . ?
Ag2 Ag30 3.2390(13) . ?
Ag2 S2 2.613(3) . ?
Ag2 S7 2.498(4) . ?
Ag2 S23 2.449(3) . ?
Ag7 Ag13 3.0201(9) . ?
Ag7 Ag21 3.1885(10) . ?
Ag7 Ag31 2.9847(14) . ?
Ag7 S9 2.468(3) . ?
Ag7 S15 2.619(3) . ?
Ag7 S28 2.517(3) . ?
Ag13 Ag14 2.8919(12) 2_876 ?
Ag13 Ag21 2.8469(10) . ?
Ag13 Ag23 2.8809(10) 2_876 ?
Ag13 Ag25 2.8855(9) 2_876 ?
Ag13 Ag30 2.9038(12) . ?
Ag13 S9 2.444(3) . ?
Ag14 Ag21 2.8956(8) . ?
Ag14 Ag23 2.8864(12) 2_876 ?
Ag14 Ag25 2.8431(12) . ?
Ag14 Ag30 2.8914(10) 2_876 ?
Ag14 Ag36 3.1259(13) . ?
Ag14 S25 2.447(3) . ?
Ag20 Ag25 3.1316(12) . ?
Ag20 S3 2.480(3) . ?
Ag20 S7 2.425(6) . ?
Ag20 S11 2.555(4) . ?
Ag21 Ag23 2.8906(11) 2_876 ?
Ag21 Ag25 2.9055(12) . ?
Ag21 Ag30 2.9168(12) . ?
Ag21 Ag35 3.1793(11) . ?
Ag21 S15 2.481(3) . ?
Ag23 Ag25 2.9188(11) . ?
Ag23 Ag30 2.8363(9) . ?
Ag23 S23 2.443(4) . ?
Ag25 Ag30 2.9149(10) . ?
Ag25 Ag36 3.3549(14) . ?
Ag25 S3 2.496(3) . ?
Ag30 Ag31 3.0874(9) . ?
Ag30 S2 2.483(3) . ?
Ag31 S2 2.440(3) . ?
Ag31 S11 2.566(3) . ?
Ag31 S28 2.412(3) . ?
Ag35 Ag36 2.9974(11) . ?
Ag35 S11 2.549(4) . ?
Ag35 S15 2.477(3) . ?
Ag35 S29 2.432(5) . ?
Ag36 S3 2.615(4) . ?
Ag36 S25 2.451(3) . ?
Ag36 S29 2.483(4) . ?
Cl3 C21 1.788(6) . ?
Cl8 C35 1.649(15) . ?
Cl11 C243 1.715(7) . ?
Cl15 C270 1.959(19) . ?
Cl17 C180 1.619(9) . ?
Cl19 C146 1.863(8) . ?
Cl25 C256 1.574(13) . ?
Cl26 C272 1.986(17) . ?
Cl29 C132 1.593(11) . ?
Cl31 C147 1.745(10) . ?
Cl32 C184 1.770(6) . ?
Cl34 C245 1.706(6) . ?
Cl35 C113 1.755(10) . ?
S2 C9 1.776(6) . ?
S3 C118 1.778(8) . ?
S7 C274 1.737(10) . ?
S9 C56 1.822(7) . ?
S11 C254 1.758(6) . ?
S15 C69 1.782(8) . ?
S23 C251 1.794(7) . ?
S25 C210 1.790(10) . ?
S28 C130 1.789(5) . ?
S29 C145 1.643(16) . ?
C39 H39 0.9500 . ?
C39 C241 1.3900 . ?
C39 C245 1.3900 . ?
C241 H241 0.9500 . ?
C241 C130 1.3900 . ?
C130 C243 1.3900 . ?
C243 C73 1.3900 . ?
C73 H73 0.9500 . ?
C73 C245 1.3900 . ?
C45 H45 0.9500 . ?
C45 C270 1.3900 . ?
C45 C272 1.3900 . ?
C270 C145 1.3900 . ?
C145 C271 1.3900 . ?
C271 H271 0.9500 . ?
C271 C82 1.3900 . ?
C82 H82 0.9500 . ?
C82 C272 1.3900 . ?
C93 H93 0.9500 . ?
C93 C168 1.3900 . ?
C93 C172 1.3900 . ?
C168 H168 0.9500 . ?
C168 C9 1.3900 . ?
C9 C170 1.3900 . ?
C170 H170 0.9500 . ?
C170 C95 1.3900 . ?
C95 H95 0.9500 . ?
C95 C172 1.3900 . ?
C172 Br11 1.876(5) . ?
C99 H99 0.9500 . ?
C99 C180 1.3900 . ?
C99 C184 1.3900 . ?
C180 C56 1.3900 . ?
C56 C182 1.3900 . ?
C182 H182 0.9500 . ?
C182 C101 1.3900 . ?
C101 H101 0.9500 . ?
C101 C184 1.3900 . ?
C132 C247 1.3900 . ?
C132 C251 1.3900 . ?
C247 H247 0.9500 . ?
C247 C21 1.3900 . ?
C21 C249 1.3900 . ?
C249 H249 0.9500 . ?
C249 C134 1.3900 . ?
C134 H134 0.9500 . ?
C134 C251 1.3900 . ?
C146 C273 1.3900 . ?
C146 C276 1.3900 . ?
C273 H273 0.9500 . ?
C273 C23 1.3900 . ?
C23 H23 0.9500 . ?
C23 C274 1.3900 . ?
C274 C147 1.3900 . ?
C147 C276 1.3900 . ?
C276 H276 0.9500 . ?
C206 H206 0.9500 . ?
C206 C113 1.3900 . ?
C206 C114 1.3900 . ?
C113 C208 1.3900 . ?
C208 H208 0.9500 . ?
C208 C35 1.3900 . ?
C35 C210 1.3900 . ?
C210 C114 1.3900 . ?
C114 H114 0.9500 . ?
C214 H214 0.9500 . ?
C214 C116 1.3900 . ?
C214 C118 1.3900 . ?
C116 H116 0.9500 . ?
C116 C216 1.3900 . ?
C216 C19 1.3900 . ?
C216 Br26 1.874(8) . ?
C19 H19 0.9500 . ?
C19 C218 1.3900 . ?
C218 H218 0.9500 . ?
C218 C118 1.3900 . ?
C225 C122 1.3900 . ?
C225 C124 1.3900 . ?
C225 Br20 1.873(7) . ?
C122 H122 0.9500 . ?
C122 C227 1.3900 . ?
C227 H227 0.9500 . ?
C227 C69 1.3900 . ?
C69 C229 1.3900 . ?
C229 H229 0.9500 . ?
C229 C124 1.3900 . ?
C124 H124 0.9500 . ?
C250 H250 0.9500 . ?
C250 C252 1.3900 . ?
C250 C259 1.3900 . ?
C252 H252 0.9500 . ?
C252 C254 1.3900 . ?
C254 C256 1.3900 . ?
C256 C32 1.3900 . ?
C32 H32 0.9500 . ?
C32 C259 1.3900 . ?
C259 Br19 1.832(6) . ?
Pt3 Ag12 2.7237(6) . ?
Pt3 Ag12 2.7237(6) 2_667 ?
Pt3 Ag15 2.7484(6) 2_667 ?
Pt3 Ag15 2.7483(6) . ?
Pt3 Ag19 2.7368(6) . ?
Pt3 Ag19 2.7368(6) 2_667 ?
Pt3 Ag22 2.7557(7) 2_667 ?
Pt3 Ag22 2.7558(7) . ?
Pt3 Ag24 2.7356(7) . ?
Pt3 Ag24 2.7357(7) 2_667 ?
Pt3 Ag26 2.7639(7) . ?
Pt3 Ag26 2.7640(7) 2_667 ?
Ag3 Ag12 3.0615(10) . ?
Ag3 Ag33 3.0512(11) . ?
Ag3 S13 2.455(3) . ?
Ag3 S16 2.508(2) . ?
Ag3 S26 2.542(3) . ?
Ag5 Ag19 3.0393(10) . ?
Ag5 Ag34 3.0071(10) . ?
Ag5 S8 2.504(3) . ?
Ag5 S19 2.440(3) . ?
Ag5 S26 2.549(3) . ?
Ag12 Ag15 2.8373(10) . ?
Ag12 Ag19 2.8919(10) . ?
Ag12 Ag22 2.8602(9) 2_667 ?
Ag12 Ag24 2.9065(9) . ?
Ag12 Ag26 2.9129(9) . ?
Ag12 Ag34 3.2811(9) . ?
Ag12 S16 2.463(2) . ?
Ag15 Ag19 2.9208(9) . ?
Ag15 Ag22 2.9003(10) 2_667 ?
Ag15 Ag24 2.8370(9) 2_667 ?
Ag15 Ag26 2.9127(10) 2_667 ?
Ag15 Ag34 2.9798(10) . ?
Ag15 S14 2.464(2) . ?
Ag16 Ag18 2.9840(14) . ?
Ag16 Ag19 3.1008(10) . ?
Ag16 Ag22 2.9708(10) . ?
Ag16 S8 2.536(2) . ?
Ag16 S24 2.485(3) . ?
Ag16 S27 2.528(3) . ?
Ag18 Ag24 2.9769(10) . ?
Ag18 S26 2.537(3) . ?
Ag18 S27 2.432(4) . ?
Ag18 S30 2.531(3) . ?
Ag19 Ag22 2.8457(9) . ?
Ag19 Ag24 2.9321(10) . ?
Ag19 Ag26 2.8742(10) 2_667 ?
Ag19 S8 2.496(2) . ?
Ag22 Ag24 2.9414(11) . ?
Ag22 Ag26 2.8702(9) 2_667 ?
Ag22 S24 2.456(3) . ?
Ag24 Ag26 2.8383(10) . ?
Ag24 S30 2.481(3) . ?
Ag26 Ag33 3.0980(11) . ?
Ag26 S17 2.449(3) . ?
Ag33 S13 2.474(3) . ?
Ag33 S17 2.441(3) . ?
Ag33 S30 2.588(3) . ?
Ag34 S14 2.469(3) . ?
Ag34 S16 2.636(3) . ?
Ag34 S19 2.506(3) . ?
Cl1 C219 1.785(19) . ?
Cl16 C100 1.702(12) . ?
Cl18 C174 1.713(17) . ?
Cl20 C144 1.760(9) . ?
Cl22 C129 1.816(12) . ?
Cl24 C6 1.859(16) . ?
Cl30 C89 1.814(14) . ?
Cl36 C167 1.706(16) . ?
Cl39 C187 1.634(15) . ?
S8 C41 1.764(12) . ?
S13 C163 1.782(13) . ?
S14 C77 1.785(11) . ?
S16 C16 1.782(11) . ?
S17 C57 1.753(12) . ?
S19 C135 1.763(7) . ?
S24 C51 1.788(11) . ?
S26 C143 1.762(6) . ?
S27 C234 1.735(13) . ?
S30 C204 1.794(6) . ?
C6 C71 1.42(2) . ?
C6 C148 1.29(2) . ?
C13 H13 0.9500 . ?
C13 C41 1.377(16) . ?
C13 C121 1.347(16) . ?
C16 C49 1.400(14) . ?
C16 C86 1.359(15) . ?
C26 H26 0.9500 . ?
C26 C89 1.36(2) . ?
C26 C174 1.36(2) . ?
C41 C181 1.378(14) . ?
C49 H49 0.9500 . ?
C49 C191 1.424(15) . ?
C51 C108 1.328(16) . ?
C51 C187 1.436(15) . ?
C52 C165 1.40(2) . ?
C52 C221 1.37(2) . ?
C52 Br10 1.849(14) . ?
C57 C174 1.415(17) . ?
C57 C177 1.412(16) . ?
C71 H71 0.9500 . ?
C71 C231 1.38(2) . ?
C77 C100 1.433(14) . ?
C77 C149 1.373(16) . ?
C86 H86 0.9500 . ?
C86 C207 1.385(16) . ?
C89 C203 1.43(2) . ?
C100 C232 1.358(17) . ?
C108 H108 0.9500 . ?
C108 C173 1.411(15) . ?
C109 H109 0.9500 . ?
C109 C200 1.3900 . ?
C109 C204 1.3900 . ?
C200 H200 0.9500 . ?
C200 C5 1.3900 . ?
C5 C202 1.3900 . ?
C5 Br31 1.866(6) . ?
C202 H202 0.9500 . ?
C202 C111 1.3900 . ?
C111 H111 0.9500 . ?
C111 C204 1.3900 . ?
C121 H121 0.9500 . ?
C121 C230 1.390(15) . ?
C129 C173 1.394(18) . ?
C129 C193 1.33(2) . ?
C135 C43 1.3900 . ?
C135 C144 1.3900 . ?
C43 H43 0.9500 . ?
C43 C138 1.3900 . ?
C138 H138 0.9500 . ?
C138 C140 1.3900 . ?
C140 C142 1.3900 . ?
C140 Br13 1.961(8) . ?
C142 H142 0.9500 . ?
C142 C144 1.3900 . ?
C141 H141 0.9500 . ?
C141 C264 1.3900 . ?
C141 C268 1.3900 . ?
C264 C80 1.3900 . ?
C264 Br29 1.836(6) . ?
C80 H80 0.9500 . ?
C80 C266 1.3900 . ?
C266 H266 0.9500 . ?
C266 C143 1.3900 . ?
C143 C268 1.3900 . ?
C268 H268 0.9500 . ?
C148 H148 0.9500 . ?
C148 C167 1.352(19) . ?
C149 H149 0.9500 . ?
C149 C267 1.342(17) . ?
C157 H157 0.9500 . ?
C157 C181 1.365(18) . ?
C157 C230 1.431(18) . ?
C163 C167 1.356(17) . ?
C163 C231 1.374(19) . ?
C165 H165 0.9500 . ?
C165 C238 1.359(18) . ?
C173 H173 0.9500 . ?
C177 H177 0.9500 . ?
C177 C203 1.361(17) . ?
C181 H181 0.9500 . ?
C187 C193 1.389(18) . ?
C191 H191 0.9500 . ?
C191 C228 1.364(17) . ?
C193 H193 0.9500 . ?
C203 H203 0.9500 . ?
C207 H207 0.9500 . ?
C207 C228 1.377(16) . ?
C219 C221 1.371(19) . ?
C219 C234 1.421(18) . ?
C221 H221 0.9500 . ?
C228 Br23 1.897(11) . ?
C230 Br12 1.836(13) . ?
C231 H231 0.9500 . ?
C232 H232 0.9500 . ?
C232 C262 1.33(2) . ?
C234 C238 1.358(18) . ?
C238 H238 0.9500 . ?
C262 C267 1.421(18) . ?
C262 Br14 1.769(15) . ?
C267 H267 0.9500 . ?
P1 C68 1.802(10) . ?
P1 C84 1.815(12) . ?
P1 C104 1.788(10) . ?
P1 C119 1.794(10) . ?
C1 H1 0.9500 . ?
C1 C20 1.359(14) . ?
C1 C211 1.407(17) . ?
C10 H10 0.9500 . ?
C10 C38 1.364(16) . ?
C10 C47 1.378(16) . ?
C17 H17 0.9500 . ?
C17 C104 1.388(15) . ?
C17 C212 1.313(16) . ?
C20 H20 0.9500 . ?
C20 C68 1.434(14) . ?
C29 H29 0.9500 . ?
C29 C175 1.346(17) . ?
C29 C211 1.374(18) . ?
C38 H38 0.9500 . ?
C38 C62 1.390(14) . ?
C47 H47 0.9500 . ?
C47 C131 1.338(15) . ?
C62 H62 0.9500 . ?
C62 C119 1.367(15) . ?
C68 C175 1.386(16) . ?
C84 C153 1.403(14) . ?
C84 C179 1.406(14) . ?
C88 H88 0.9500 . ?
C88 C133 1.391(16) . ?
C88 C153 1.376(17) . ?
C104 C115 1.388(14) . ?
C115 H115 0.9500 . ?
C115 C189 1.349(14) . ?
C119 C131 1.411(16) . ?
C131 H131 0.9500 . ?
C133 H133 0.9500 . ?
C133 C199 1.355(17) . ?
C153 H153 0.9500 . ?
C175 H175 0.9500 . ?
C179 H179 0.9500 . ?
C179 C199 1.337(17) . ?
C189 H189 0.9500 . ?
C189 C240 1.355(16) . ?
C199 H199 0.9500 . ?
C211 H211 0.9500 . ?
C212 H212 0.9500 . ?
C212 C240 1.406(17) . ?
C240 H240 0.9500 . ?
P2 C156 1.774(10) . ?
P2 C190 1.792(8) . ?
P2 C150 1.786(12) . ?
P2 C236 1.829(16) . ?
C15 H15 0.9500 . ?
C15 C154 1.3900 . ?
C15 C158 1.3900 . ?
C154 H154 0.9500 . ?
C154 C87 1.3900 . ?
C87 H87 0.9500 . ?
C87 C156 1.3900 . ?
C156 C50 1.3900 . ?
C50 H50 0.9500 . ?
C50 C158 1.3900 . ?
C158 H158 0.9500 . ?
C37 H37 0.9500 . ?
C37 C194 1.31(3) . ?
C37 C237 1.39(3) . ?
C63 H63 0.9500 . ?
C63 C67 1.3900 . ?
C63 C223 1.3900 . ?
C67 H67 0.9500 . ?
C67 C233 1.3900 . ?
C233 H233 0.9500 . ?
C233 C190 1.3900 . ?
C190 C105 1.3900 . ?
C105 H105 0.9500 . ?
C105 C223 1.3900 . ?
C223 H223 0.9500 . ?
C74 H74 0.9500 . ?
C74 C194 1.44(2) . ?
C74 C236 1.31(2) . ?
C83 H83 0.9500 . ?
C83 C164 1.35(2) . ?
C83 C188 1.384(18) . ?
C107 H107 0.9500 . ?
C107 C150 1.349(18) . ?
C107 C162 1.411(18) . ?
C120 H120 0.9500 . ?
C120 C236 1.36(2) . ?
C120 C237 1.43(2) . ?
C150 C188 1.36(2) . ?
C162 H162 0.9500 . ?
C162 C164 1.42(2) . ?
C164 H164 0.9500 . ?
C188 H188 0.9500 . ?
C194 H194 0.9500 . ?
C237 H237 0.9500 . ?
P3 C42 1.741(10) . ?
P3 C261 1.778(8) . ?
P3 C248 1.734(17) . ?
P3 C269 1.726(17) . ?
C11 H11 0.9500 . ?
C11 C137 1.37(2) . ?
C11 C160 1.36(2) . ?
C33 H33 0.9500 . ?
C33 C176 1.34(2) . ?
C33 C186 1.43(2) . ?
C76 H76 0.9500 . ?
C76 C253 1.3900 . ?
C76 C257 1.3900 . ?
C253 H253 0.9500 . ?
C253 C136 1.3900 . ?
C136 H136 0.9500 . ?
C136 C255 1.3900 . ?
C255 H255 0.9500 . ?
C255 C42 1.3900 . ?
C42 C257 1.3900 . ?
C257 H257 0.9500 . ?
C78 H78 0.9500 . ?
C78 C260 1.3900 . ?
C78 C263 1.3900 . ?
C260 H260 0.9500 . ?
C260 C139 1.3900 . ?
C139 H139 0.9500 . ?
C139 C261 1.3900 . ?
C261 C4 1.3900 . ?
C4 H4 0.9500 . ?
C4 C263 1.3900 . ?
C263 H263 0.9500 . ?
C91 H91 0.9500 . ?
C91 C160 1.33(2) . ?
C91 C248 1.39(2) . ?
C128 H128 0.9500 . ?
C128 C176 1.40(2) . ?
C128 C269 1.41(2) . ?
C137 H137 0.9500 . ?
C137 C198 1.36(2) . ?
C160 H160 0.9500 . ?
C166 H166 0.9500 . ?
C166 C186 1.43(2) . ?
C166 C269 1.42(2) . ?
C176 H176 0.9500 . ?
C186 H186 0.9500 . ?
C198 H198 0.9500 . ?
C198 C248 1.40(2) . ?
P4 C183 1.779(8) . ?
P4 C155 1.783(11) . ?
P4 C195 1.784(12) . ?
P4 C205 1.786(14) . ?
C14 H14 0.9500 . ?
C14 C155 1.366(15) . ?
C14 C213 1.367(15) . ?
C48 H48 0.9500 . ?
C48 C85 1.365(19) . ?
C48 C205 1.382(17) . ?
C54 H54 0.9500 . ?
C54 C65 1.42(2) . ?
C54 C195 1.27(2) . ?
C58 H58 0.9500 . ?
C58 C152 1.3900 . ?
C58 C185 1.3900 . ?
C152 H152 0.9500 . ?
C152 C183 1.3900 . ?
C183 C209 1.3900 . ?
C209 H209 0.9500 . ?
C209 C96 1.3900 . ?
C96 H96 0.9500 . ?
C96 C185 1.3900 . ?
C185 H185 0.9500 . ?
C65 H65 0.9500 . ?
C65 C178 1.33(2) . ?
C85 H85 0.9500 . ?
C85 C103 1.37(2) . ?
C97 H97 0.9500 . ?
C97 C213 1.358(17) . ?
C97 C258 1.463(19) . ?
C103 H103 0.9500 . ?
C103 C192 1.392(19) . ?
C155 C239 1.456(17) . ?
C178 H178 0.9500 . ?
C178 C275 1.41(2) . ?
C192 H192 0.9500 . ?
C192 C244 1.397(19) . ?
C195 C197 1.404(18) . ?
C197 H197 0.9500 . ?
C197 C275 1.337(17) . ?
C205 C244 1.41(2) . ?
C213 H213 0.9500 . ?
C239 H239 0.9500 . ?
C239 C258 1.328(18) . ?
C244 H244 0.9500 . ?
C258 H258 0.9500 . ?
C275 H275 0.9500 . ?

loop_
_geom_torsion_atom_site_label_1
_geom_torsion_atom_site_label_2
_geom_torsion_atom_site_label_3
_geom_torsion_atom_site_label_4
_geom_torsion
_geom_torsion_site_symmetry_1
_geom_torsion_site_symmetry_2
_geom_torsion_site_symmetry_3
_geom_torsion_site_symmetry_4
_geom_torsion_publ_flag
Ag1 S4 C7 C24 -177.1(7) . . . . ?
Ag1 S4 C7 C60 -3.9(9) . . . . ?
Ag4 S1 C12 C18 -104.5(7) . . . . ?
Ag4 S1 C12 C22 83.4(8) . . . . ?
Ag6 S10 C224 C222 -177.7(4) . . . . ?
Ag6 S10 C224 C226 -0.9(5) . . . . ?
Ag8 S12 C70 C151 -87.8(8) . . . . ?
Ag8 S12 C70 C242 97.2(9) . . . . ?
Ag9 S6 C3 C31 -169.0(7) . . . . ?
Ag9 S6 C3 C36 12.5(9) . . . . ?
Ag9 S10 C224 C222 101.1(4) . . . . ?
Ag9 S10 C224 C226 -82.1(5) . . . . ?
Ag9 S21 C171 C28 1.3(5) . . . . ?
Ag9 S21 C171 C61 177.4(3) . . . . ?
Ag10 S6 C3 C31 -82.5(8) . . . . ?
Ag10 S6 C3 C36 98.9(8) . . . . ?
Ag11 S12 C70 C151 -6.2(10) . . . . ?
Ag11 S12 C70 C242 178.8(7) . . . . ?
Ag11 S18 C27 C90 -89.7(8) . . . . ?
Ag11 S18 C27 C125 90.5(9) . . . . ?
Ag11 S20 C102 C127 -165.4(8) . . . . ?
Ag11 S20 C102 C169 12.7(10) . . . . ?
Ag17 S22 C44 C53 -0.2(10) . . . . ?
Ag17 S22 C44 C123 -173.2(8) . . . . ?
Ag27 S5 C98 C110 -109.5(9) . . . . ?
Ag27 S5 C98 C215 72.1(11) . . . . ?
Ag27 S6 C3 C31 -1.6(9) . . . . ?
Ag27 S6 C3 C36 179.9(7) . . . . ?
Ag27 S18 C27 C90 147.8(7) . . . . ?
Ag27 S18 C27 C125 -32.0(9) . . . . ?
Ag28 S1 C12 C18 176.1(6) . . . . ?
Ag28 S1 C12 C22 4.0(8) . . . . ?
Ag28 S4 C7 C24 105.7(8) . . . . ?
Ag28 S4 C7 C60 -81.1(9) . . . . ?
Ag28 S20 C102 C127 115.9(8) . . . . ?
Ag28 S20 C102 C169 -66.0(10) . . . . ?
Ag29 S5 C98 C110 -28.1(10) . . . . ?
Ag29 S5 C98 C215 153.5(10) . . . . ?
Ag29 S12 C70 C151 -175.3(8) . . . . ?
Ag29 S12 C70 C242 9.7(10) . . . . ?
Ag29 S22 C44 C53 -85.1(9) . . . . ?
Ag29 S22 C44 C123 101.9(9) . . . . ?
Ag32 S1 C12 C18 -23.9(8) . . . . ?
Ag32 S1 C12 C22 164.0(7) . . . . ?
Ag32 S18 C27 C90 34.8(9) . . . . ?
Ag32 S18 C27 C125 -145.0(8) . . . . ?
Ag32 S21 C171 C28 -80.2(4) . . . . ?
Ag32 S21 C171 C61 95.8(4) . . . . ?
Cl4 C24 C64 C79 179.9(9) . . . . ?
Cl6 C222 C224 S10 -4.5(8) . . . . ?
Cl6 C222 C224 C226 178.7(8) . . . . ?
Cl21 C2 C75 C53 -178.5(8) . . . . ?
Cl21 C2 C92 C123 179.0(9) . . . . ?
Cl33 C61 C235 C30 175.0(5) . . . . ?
S1 C12 C18 C34 -171.5(8) . . . . ?
S1 C12 C22 C66 171.4(8) . . . . ?
S4 C7 C24 Cl4 -5.4(13) . . . . ?
S4 C7 C24 C64 175.3(8) . . . . ?
S4 C7 C60 C55 -172.7(9) . . . . ?
S5 C98 C110 C161 -177.2(8) . . . . ?
S5 C98 C215 Cl23 -3.8(16) . . . . ?
S5 C98 C215 C59 177.8(11) . . . . ?
S6 C3 C31 C72 -175.2(8) . . . . ?
S6 C3 C36 C40 179.3(8) . . . . ?
S10 C224 C226 C217 -176.8(6) . . . . ?
S12 C70 C151 C117 -176.5(9) . . . . ?
S12 C70 C242 C8 176.1(9) . . . . ?
S18 C27 C90 C265 178.3(9) . . . . ?
S18 C27 C125 C46 -180.0(9) . . . . ?
S20 C102 C127 Cl37 -2.9(14) . . . . ?
S20 C102 C127 C112 174.2(9) . . . . ?
S20 C102 C169 C94 -174.6(9) . . . . ?
S21 C171 C61 Cl33 8.8(6) . . . . ?
S21 C171 C61 C235 -176.2(6) . . . . ?
S22 C44 C53 C75 -173.2(8) . . . . ?
S22 C44 C123 Cl7 -7.7(14) . . . . ?
S22 C44 C123 C92 173.7(9) . . . . ?
C2 C92 C123 Cl7 -178.3(10) . . . . ?
C2 C92 C123 C44 0.2(19) . . . . ?
C3 C31 C72 C81 -2.4(16) . . . . ?
C3 C36 C40 C81 -5.6(16) . . . . ?
C7 C24 C64 C79 -0.7(16) . . . . ?
C12 C18 C34 C159 0.9(15) . . . . ?
C12 C22 C66 C159 -1.0(15) . . . . ?
C18 C12 C22 C66 -0.5(15) . . . . ?
C18 C34 C159 C66 -2.4(16) . . . . ?
C18 C34 C159 Br21 179.9(8) . . . . ?
C22 C12 C18 C34 0.6(14) . . . . ?
C22 C66 C159 C34 2.4(16) . . . . ?
C22 C66 C159 Br21 -179.8(8) . . . . ?
C24 C7 C60 C55 0.8(16) . . . . ?
C24 C64 C79 Cl27 -177.2(8) . . . . ?
C24 C64 C79 C55 -2.8(17) . . . . ?
C27 C90 C265 C196 2(2) . . . . ?
C30 C126 C28 C171 0.0 . . . . ?
C126 C30 C235 C61 0.0 . . . . ?
C126 C28 C171 S21 175.9(6) . . . . ?
C126 C28 C171 C61 0.0 . . . . ?
C28 C171 C61 Cl33 -175.0(5) . . . . ?
C28 C171 C61 C235 0.0 . . . . ?
C171 C61 C235 C30 0.0 . . . . ?
C235 C30 C126 C28 0.0 . . . . ?
C31 C3 C36 C40 0.8(15) . . . . ?
C31 C72 C81 C40 -2.5(17) . . . . ?
C31 C72 C81 Br22 -176.8(8) . . . . ?
C36 C3 C31 C72 3.4(15) . . . . ?
C36 C40 C81 C72 6.5(17) . . . . ?
C36 C40 C81 Br22 -179.4(8) . . . . ?
C44 C53 C75 C2 -1.3(16) . . . . ?
C46 C196 C265 C90 -1(2) . . . . ?
C53 C44 C123 Cl7 179.0(8) . . . . ?
C53 C44 C123 C92 0.4(17) . . . . ?
C60 C7 C24 Cl4 -179.0(9) . . . . ?
C60 C7 C24 C64 1.7(15) . . . . ?
C60 C55 C79 Cl27 179.6(9) . . . . ?
C60 C55 C79 C64 5.3(18) . . . . ?
C75 C2 C92 C123 -1.5(18) . . . . ?
C79 C55 C60 C7 -4.3(18) . . . . ?
C90 C27 C125 C46 0.3(16) . . . . ?
C92 C2 C75 C53 2.0(16) . . . . ?
C94 C106 C112 C127 -2.4(19) . . . . ?
C98 C110 C161 C201 -3.1(16) . . . . ?
C106 C94 C169 C102 -2.4(17) . . . . ?
C106 C112 C127 Cl37 -179.2(10) . . . . ?
C106 C112 C127 C102 3.6(18) . . . . ?
C110 C98 C215 Cl23 177.6(9) . . . . ?
C110 C98 C215 C59 -1(2) . . . . ?
C110 C161 C201 Cl5 -177.2(8) . . . . ?
C110 C161 C201 C59 4.4(18) . . . . ?
C123 C44 C53 C75 0.1(16) . . . . ?
C125 C27 C90 C265 -1.9(16) . . . . ?
C125 C46 C196 C265 -1(2) . . . . ?
C125 C46 C196 Br28 179.7(9) . . . . ?
C127 C102 C169 C94 3.5(16) . . . . ?
C151 C70 C242 C8 1.0(17) . . . . ?
C151 C117 C246 C8 1(2) . . . . ?
C151 C117 C246 Br27 177.8(9) . . . . ?
C169 C94 C106 C112 1.7(18) . . . . ?
C169 C94 C106 Br24 178.4(8) . . . . ?
C169 C102 C127 Cl37 178.9(9) . . . . ?
C169 C102 C127 C112 -4.1(16) . . . . ?
C196 C46 C125 C27 1.1(17) . . . . ?
C201 C59 C215 Cl23 -176.2(12) . . . . ?
C201 C59 C215 C98 2(2) . . . . ?
C215 C59 C201 Cl5 177.8(11) . . . . ?
C215 C59 C201 C161 -4(2) . . . . ?
C215 C98 C110 C161 1.4(16) . . . . ?
C217 C25 C220 C222 0.0 . . . . ?
C25 C217 C226 C224 0.0 . . . . ?
C25 C220 C222 Cl6 -178.8(7) . . . . ?
C25 C220 C222 C224 0.0 . . . . ?
C220 C222 C224 S10 176.8(6) . . . . ?
C220 C222 C224 C226 0.0 . . . . ?
C222 C224 C226 C217 0.0 . . . . ?
C226 C217 C25 C220 0.0 . . . . ?
C226 C217 C25 Br1 -176.7(8) . . . . ?
C242 C8 C246 C117 -1(2) . . . . ?
C242 C8 C246 Br27 -178.4(10) . . . . ?
C242 C70 C151 C117 -1.5(16) . . . . ?
C246 C8 C242 C70 0.4(19) . . . . ?
C246 C117 C151 C70 0.6(19) . . . . ?
Br1 C25 C220 C222 176.9(7) . . . . ?
Br2 C30 C126 C28 -179.0(6) . . . . ?
Br2 C30 C235 C61 178.8(7) . . . . ?
Br24 C106 C112 C127 -179.2(9) . . . . ?
Br28 C196 C265 C90 178.6(9) . . . . ?
Ag2 S2 C9 C168 -19.7(6) . . . . ?
Ag2 S2 C9 C170 155.1(4) . . . . ?
Ag2 S7 C274 C23 -40.0(7) . . . . ?
Ag2 S7 C274 C147 153.6(7) . . . . ?
Ag2 S23 C251 C132 102.7(5) . . . . ?
Ag2 S23 C251 C134 -84.2(5) . . . . ?
Ag7 S9 C56 C180 110.1(4) . . . . ?
Ag7 S9 C56 C182 -70.3(5) . . . . ?
Ag7 S15 C69 C227 -177.5(3) . . . . ?
Ag7 S15 C69 C229 5.9(5) . . . . ?
Ag7 S28 C130 C241 8.5(7) . . . . ?
Ag7 S28 C130 C243 -167.5(5) . . . . ?
Ag13 S9 C56 C180 -170.2(4) . . . . ?
Ag13 S9 C56 C182 9.5(5) . . . . ?
Ag14 S25 C210 C35 -172.2(4) . . . . ?
Ag14 S25 C210 C114 4.3(7) . . . . ?
Ag20 S3 C118 C214 162.9(6) . . . . ?
Ag20 S3 C118 C218 -25.6(8) . . . . ?
Ag20 S7 C274 C23 -115.3(6) . . . . ?
Ag20 S7 C274 C147 78.4(8) . . . . ?
Ag20 S11 C254 C252 -124.3(5) . . . . ?
Ag20 S11 C254 C256 55.8(6) . . . . ?
Ag21 S15 C69 C227 -95.4(4) . . . . ?
Ag21 S15 C69 C229 88.0(4) . . . . ?
Ag23 S23 C251 C132 -175.4(4) . . . . ?
Ag23 S23 C251 C134 -2.4(6) . . . . ?
Ag25 S3 C118 C214 80.6(7) . . . . ?
Ag25 S3 C118 C218 -107.9(6) . . . . ?
Ag30 S2 C9 C168 66.1(5) . . . . ?
Ag30 S2 C9 C170 -119.1(5) . . . . ?
Ag31 S2 C9 C168 151.5(4) . . . . ?
Ag31 S2 C9 C170 -33.7(6) . . . . ?
Ag31 S11 C254 C252 -7.7(7) . . . . ?
Ag31 S11 C254 C256 172.5(5) . . . . ?
Ag31 S28 C130 C241 -71.4(6) . . . . ?
Ag31 S28 C130 C243 112.6(6) . . . . ?
Ag35 S11 C254 C252 113.8(5) . . . . ?
Ag35 S11 C254 C256 -66.1(6) . . . . ?
Ag35 S15 C69 C227 -11.0(5) . . . . ?
Ag35 S15 C69 C229 172.4(3) . . . . ?
Ag35 S29 C145 C270 89.9(9) . . . . ?
Ag35 S29 C145 C271 -84.7(11) . . . . ?
Ag36 S3 C118 C214 -7.0(8) . . . . ?
Ag36 S3 C118 C218 164.5(6) . . . . ?
Ag36 S25 C210 C35 102.4(5) . . . . ?
Ag36 S25 C210 C114 -81.1(6) . . . . ?
Ag36 S29 C145 C270 171.9(6) . . . . ?
Ag36 S29 C145 C271 -2.6(13) . . . . ?
Cl3 C21 C249 C134 178.6(8) . . . . ?
Cl8 C35 C210 S25 -1.6(9) . . . . ?
Cl8 C35 C210 C114 -178.0(10) . . . . ?
Cl11 C243 C73 C245 -179.3(9) . . . . ?
Cl15 C270 C145 S29 23.9(8) . . . . ?
Cl15 C270 C145 C271 -161.5(12) . . . . ?
Cl17 C180 C56 S9 0.8(7) . . . . ?
Cl17 C180 C56 C182 -178.9(7) . . . . ?
Cl19 C146 C273 C23 -179.4(5) . . . . ?
Cl19 C146 C276 C147 179.4(5) . . . . ?
Cl25 C256 C32 C259 -165.9(13) . . . . ?
Cl29 C132 C247 C21 -175.8(9) . . . . ?
Cl29 C132 C251 S23 -11.8(10) . . . . ?
Cl29 C132 C251 C134 175.2(10) . . . . ?
Cl31 C147 C276 C146 -176.0(9) . . . . ?
Cl35 C113 C208 C35 -178.9(8) . . . . ?
S2 C9 C170 C95 -174.8(7) . . . . ?
S7 C274 C147 Cl31 -18.3(12) . . . . ?
S7 C274 C147 C276 165.8(10) . . . . ?
S9 C56 C182 C101 -179.6(6) . . . . ?
S11 C254 C256 Cl25 -16.0(14) . . . . ?
S11 C254 C256 C32 179.9(8) . . . . ?
S15 C69 C229 C124 176.6(5) . . . . ?
S25 C210 C114 C206 -176.4(7) . . . . ?
S28 C130 C243 Cl11 -4.7(9) . . . . ?
S28 C130 C243 C73 176.0(8) . . . . ?
S29 C145 C271 C82 174.4(16) . . . . ?
C39 C241 C130 S28 -175.9(8) . . . . ?
C39 C241 C130 C243 0.0 . . . . ?
C241 C39 C245 Cl34 175.3(10) . . . . ?
C241 C39 C245 C73 0.0 . . . . ?
C241 C130 C243 Cl11 179.3(9) . . . . ?
C241 C130 C243 C73 0.0 . . . . ?
C130 C243 C73 C245 0.0 . . . . ?
C243 C73 C245 Cl34 -175.3(10) . . . . ?
C243 C73 C245 C39 0.0 . . . . ?
C245 C39 C241 C130 0.0 . . . . ?
C45 C270 C145 S29 -174.7(15) . . . . ?
C45 C270 C145 C271 0.0 . . . . ?
C270 C45 C272 Cl26 159.1(13) . . . . ?
C270 C45 C272 C82 0.0 . . . . ?
C270 C145 C271 C82 0.0 . . . . ?
C145 C271 C82 C272 0.0 . . . . ?
C271 C82 C272 Cl26 -161.6(11) . . . . ?
C271 C82 C272 C45 0.0 . . . . ?
C272 C45 C270 Cl15 161.3(12) . . . . ?
C272 C45 C270 C145 0.0 . . . . ?
C93 C168 C9 S2 174.8(7) . . . . ?
C93 C168 C9 C170 0.0 . . . . ?
C168 C93 C172 C95 0.0 . . . . ?
C168 C93 C172 Br11 -178.3(8) . . . . ?
C168 C9 C170 C95 0.0 . . . . ?
C9 C170 C95 C172 0.0 . . . . ?
C170 C95 C172 C93 0.0 . . . . ?
C170 C95 C172 Br11 178.3(8) . . . . ?
C172 C93 C168 C9 0.0 . . . . ?
C99 C180 C56 S9 179.6(6) . . . . ?
C99 C180 C56 C182 0.0 . . . . ?
C180 C99 C184 Cl32 -179.7(7) . . . . ?
C180 C99 C184 C101 0.0 . . . . ?
C180 C56 C182 C101 0.0 . . . . ?
C56 C182 C101 C184 0.0 . . . . ?
C182 C101 C184 Cl32 179.7(7) . . . . ?
C182 C101 C184 C99 0.0 . . . . ?
C184 C99 C180 Cl17 179.0(7) . . . . ?
C184 C99 C180 C56 0.0 . . . . ?
C132 C247 C21 Cl3 -178.7(7) . . . . ?
C132 C247 C21 C249 0.0 . . . . ?
C247 C132 C251 S23 173.0(7) . . . . ?
C247 C132 C251 C134 0.0 . . . . ?
C247 C21 C249 C134 0.0 . . . . ?
C21 C249 C134 C251 0.0 . . . . ?
C249 C134 C251 S23 -173.1(7) . . . . ?
C249 C134 C251 C132 0.0 . . . . ?
C251 C132 C247 C21 0.0 . . . . ?
C146 C273 C23 C274 0.0 . . . . ?
C273 C146 C276 C147 0.0 . . . . ?
C273 C23 C274 S7 -166.8(9) . . . . ?
C273 C23 C274 C147 0.0 . . . . ?
C23 C274 C147 Cl31 175.9(9) . . . . ?
C23 C274 C147 C276 0.0 . . . . ?
C274 C147 C276 C146 0.0 . . . . ?
C276 C146 C273 C23 0.0 . . . . ?
C206 C113 C208 C35 0.0 . . . . ?
C113 C206 C114 C210 0.0 . . . . ?
C113 C208 C35 Cl8 178.1(9) . . . . ?
C113 C208 C35 C210 0.0 . . . . ?
C208 C35 C210 S25 176.5(7) . . . . ?
C208 C35 C210 C114 0.0 . . . . ?
C35 C210 C114 C206 0.0 . . . . ?
C114 C206 C113 Cl35 178.9(8) . . . . ?
C114 C206 C113 C208 0.0 . . . . ?
C214 C116 C216 C19 0.0 . . . . ?
C214 C116 C216 Br26 174.9(10) . . . . ?
C116 C214 C118 S3 171.4(10) . . . . ?
C116 C214 C118 C218 0.0 . . . . ?
C116 C216 C19 C218 0.0 . . . . ?
C216 C19 C218 C118 0.0 . . . . ?
C19 C218 C118 S3 -171.7(9) . . . . ?
C19 C218 C118 C214 0.0 . . . . ?
C118 C214 C116 C216 0.0 . . . . ?
C225 C122 C227 C69 0.0 . . . . ?
C122 C225 C124 C229 0.0 . . . . ?
C122 C227 C69 S15 -176.6(5) . . . . ?
C122 C227 C69 C229 0.0 . . . . ?
C227 C69 C229 C124 0.0 . . . . ?
C69 C229 C124 C225 0.0 . . . . ?
C124 C225 C122 C227 0.0 . . . . ?
C250 C252 C254 S11 -179.9(8) . . . . ?
C250 C252 C254 C256 0.0 . . . . ?
C252 C250 C259 C32 0.0 . . . . ?
C252 C250 C259 Br19 -179.2(8) . . . . ?
C252 C254 C256 Cl25 164.1(14) . . . . ?
C252 C254 C256 C32 0.0 . . . . ?
C254 C256 C32 C259 0.0 . . . . ?
C256 C32 C259 C250 0.0 . . . . ?
C256 C32 C259 Br19 179.2(8) . . . . ?
C259 C250 C252 C254 0.0 . . . . ?
Br20 C225 C122 C227 -177.1(5) . . . . ?
Br20 C225 C124 C229 177.0(6) . . . . ?
Br26 C216 C19 C218 -174.7(10) . . . . ?
Ag3 S13 C163 C167 -68.6(12) . . . . ?
Ag3 S13 C163 C231 113.9(11) . . . . ?
Ag3 S16 C16 C49 -177.6(7) . . . . ?
Ag3 S16 C16 C86 6.5(9) . . . . ?
Ag3 S26 C143 C266 -135.3(6) . . . . ?
Ag3 S26 C143 C268 44.1(7) . . . . ?
Ag5 S8 C41 C13 -166.6(8) . . . . ?
Ag5 S8 C41 C181 20.6(11) . . . . ?
Ag5 S19 C135 C43 79.9(5) . . . . ?
Ag5 S19 C135 C144 -93.5(4) . . . . ?
Ag5 S26 C143 C266 -19.9(7) . . . . ?
Ag5 S26 C143 C268 159.5(5) . . . . ?
Ag12 S16 C16 C49 -97.9(8) . . . . ?
Ag12 S16 C16 C86 86.2(9) . . . . ?
Ag15 S14 C77 C100 170.5(8) . . . . ?
Ag15 S14 C77 C149 -6.3(11) . . . . ?
Ag16 S8 C41 C13 -6.1(10) . . . . ?
Ag16 S8 C41 C181 -178.9(9) . . . . ?
Ag16 S24 C51 C108 88.4(10) . . . . ?
Ag16 S24 C51 C187 -96.7(9) . . . . ?
Ag16 S27 C234 C219 -122.7(12) . . . . ?
Ag16 S27 C234 C238 67.9(15) . . . . ?
Ag18 S26 C143 C266 103.4(6) . . . . ?
Ag18 S26 C143 C268 -77.2(6) . . . . ?
Ag18 S27 C234 C219 160.8(12) . . . . ?
Ag18 S27 C234 C238 -8.7(15) . . . . ?
Ag18 S30 C204 C109 -179.5(5) . . . . ?
Ag18 S30 C204 C111 7.1(6) . . . . ?
Ag19 S8 C41 C13 -86.8(9) . . . . ?
Ag19 S8 C41 C181 100.4(9) . . . . ?
Ag22 S24 C51 C108 11.4(11) . . . . ?
Ag22 S24 C51 C187 -173.7(8) . . . . ?
Ag24 S30 C204 C109 -100.5(6) . . . . ?
Ag24 S30 C204 C111 86.2(5) . . . . ?
Ag26 S17 C57 C174 177.3(9) . . . . ?
Ag26 S17 C57 C177 0.5(11) . . . . ?
Ag33 S13 C163 C167 -150.0(10) . . . . ?
Ag33 S13 C163 C231 32.5(12) . . . . ?
Ag33 S17 C57 C174 -97.4(10) . . . . ?
Ag33 S17 C57 C177 85.7(10) . . . . ?
Ag33 S30 C204 C109 -8.8(6) . . . . ?
Ag33 S30 C204 C111 177.8(5) . . . . ?
Ag34 S14 C77 C100 -110.6(8) . . . . ?
Ag34 S14 C77 C149 72.6(11) . . . . ?
Ag34 S16 C16 C49 -12.1(9) . . . . ?
Ag34 S16 C16 C86 172.0(7) . . . . ?
Ag34 S19 C135 C43 0.0(5) . . . . ?
Ag34 S19 C135 C144 -173.4(4) . . . . ?
Cl1 C219 C221 C52 174.9(15) . . . . ?
Cl1 C219 C234 S27 14(2) . . . . ?
Cl1 C219 C234 C238 -175.1(13) . . . . ?
Cl16 C100 C232 C262 -179.2(15) . . . . ?
Cl22 C129 C173 C108 178.8(10) . . . . ?
Cl22 C129 C193 C187 -175.7(11) . . . . ?
Cl24 C6 C71 C231 177.9(12) . . . . ?
Cl24 C6 C148 C167 -179.0(12) . . . . ?
Cl30 C89 C203 C177 179.3(10) . . . . ?
Cl39 C187 C193 C129 -178.8(13) . . . . ?
S8 C41 C181 C157 169.6(11) . . . . ?
S13 C163 C167 Cl36 5.7(18) . . . . ?
S13 C163 C167 C148 -177.2(12) . . . . ?
S13 C163 C231 C71 175.8(12) . . . . ?
S14 C77 C100 Cl16 2.2(14) . . . . ?
S14 C77 C100 C232 -177.8(11) . . . . ?
S14 C77 C149 C267 174.8(12) . . . . ?
S16 C16 C49 C191 -176.0(8) . . . . ?
S16 C16 C86 C207 175.5(8) . . . . ?
S17 C57 C174 Cl18 5.9(16) . . . . ?
S17 C57 C174 C26 -174.4(11) . . . . ?
S17 C57 C177 C203 173.6(10) . . . . ?
S19 C135 C43 C138 -173.2(6) . . . . ?
S19 C135 C144 Cl20 -17.0(7) . . . . ?
S19 C135 C144 C142 173.7(6) . . . . ?
S24 C51 C108 C173 179.1(9) . . . . ?
S24 C51 C187 Cl39 -1.1(16) . . . . ?
S24 C51 C187 C193 -176.2(10) . . . . ?
S26 C143 C268 C141 -179.4(9) . . . . ?
S27 C234 C238 C165 174.9(13) . . . . ?
C6 C71 C231 C163 1(2) . . . . ?
C6 C148 C167 Cl36 178.8(14) . . . . ?
C6 C148 C167 C163 2(3) . . . . ?
C13 C41 C181 C157 -3.5(18) . . . . ?
C13 C121 C230 C157 -1.9(18) . . . . ?
C13 C121 C230 Br12 -179.9(9) . . . . ?
C16 C49 C191 C228 0.4(16) . . . . ?
C16 C86 C207 C228 0.4(17) . . . . ?
C26 C89 C203 C177 0(2) . . . . ?
C41 C13 C121 C230 0.1(19) . . . . ?
C49 C16 C86 C207 -0.3(16) . . . . ?
C49 C191 C228 C207 -0.3(18) . . . . ?
C49 C191 C228 Br23 -177.2(8) . . . . ?
C51 C108 C173 C129 -3.2(19) . . . . ?
C51 C187 C193 C129 -3(2) . . . . ?
C52 C165 C238 C234 -3(3) . . . . ?
C57 C177 C203 C89 2(2) . . . . ?
C71 C6 C148 C167 -2(3) . . . . ?
C77 C100 C232 C262 1(2) . . . . ?
C77 C149 C267 C262 5(2) . . . . ?
C86 C16 C49 C191 -0.1(15) . . . . ?
C86 C207 C228 C191 -0.1(18) . . . . ?
C86 C207 C228 Br23 176.9(8) . . . . ?
C89 C26 C174 Cl18 179.3(12) . . . . ?
C89 C26 C174 C57 0(2) . . . . ?
C100 C77 C149 C267 -2(2) . . . . ?
C100 C232 C262 C267 2(3) . . . . ?
C100 C232 C262 Br14 -177.6(13) . . . . ?
C108 C51 C187 Cl39 173.8(11) . . . . ?
C108 C51 C187 C193 -1.3(19) . . . . ?
C109 C200 C5 C202 0.0 . . . . ?
C109 C200 C5 Br31 177.2(8) . . . . ?
C200 C109 C204 S30 -173.3(7) . . . . ?
C200 C109 C204 C111 0.0 . . . . ?
C200 C5 C202 C111 0.0 . . . . ?
C5 C202 C111 C204 0.0 . . . . ?
C202 C111 C204 S30 173.4(7) . . . . ?
C202 C111 C204 C109 0.0 . . . . ?
C204 C109 C200 C5 0.0 . . . . ?
C121 C13 C41 S8 -170.3(9) . . . . ?
C121 C13 C41 C181 2.7(17) . . . . ?
C135 C43 C138 C140 0.0 . . . . ?
C43 C135 C144 Cl20 169.3(6) . . . . ?
C43 C135 C144 C142 0.0 . . . . ?
C43 C138 C140 C142 0.0 . . . . ?
C43 C138 C140 Br13 177.7(6) . . . . ?
C138 C140 C142 C144 0.0 . . . . ?
C140 C142 C144 Cl20 -168.9(6) . . . . ?
C140 C142 C144 C135 0.0 . . . . ?
C144 C135 C43 C138 0.0 . . . . ?
C141 C264 C80 C266 0.0 . . . . ?
C264 C141 C268 C143 0.0 . . . . ?
C264 C80 C266 C143 0.0 . . . . ?
C80 C266 C143 S26 179.4(8) . . . . ?
C80 C266 C143 C268 0.0 . . . . ?
C266 C143 C268 C141 0.0 . . . . ?
C268 C141 C264 C80 0.0 . . . . ?
C268 C141 C264 Br29 -174.1(9) . . . . ?
C148 C6 C71 C231 1(2) . . . . ?
C149 C77 C100 Cl16 179.3(10) . . . . ?
C149 C77 C100 C232 -0.7(18) . . . . ?
C165 C52 C221 C219 -3(3) . . . . ?
C167 C163 C231 C71 -2(2) . . . . ?
C173 C129 C193 C187 5(2) . . . . ?
C174 C26 C89 Cl30 179.8(11) . . . . ?
C174 C26 C89 C203 -1(2) . . . . ?
C174 C57 C177 C203 -3.4(18) . . . . ?
C177 C57 C174 Cl18 -177.1(9) . . . . ?
C177 C57 C174 C26 3(2) . . . . ?
C181 C157 C230 C121 1(2) . . . . ?
C181 C157 C230 Br12 178.9(11) . . . . ?
C187 C51 C108 C173 4.4(18) . . . . ?
C193 C129 C173 C108 -1(2) . . . . ?
C219 C234 C238 C165 5(2) . . . . ?
C221 C52 C165 C238 2(3) . . . . ?
C221 C219 C234 S27 -177.5(15) . . . . ?
C221 C219 C234 C238 -7(3) . . . . ?
C230 C157 C181 C41 2(2) . . . . ?
C231 C163 C167 Cl36 -176.7(11) . . . . ?
C231 C163 C167 C148 0(2) . . . . ?
C232 C262 C267 C149 -4(3) . . . . ?
C234 C219 C221 C52 6(3) . . . . ?
Br10 C52 C165 C238 -177.3(12) . . . . ?
Br10 C52 C221 C219 175.6(14) . . . . ?
Br13 C140 C142 C144 -177.3(7) . . . . ?
Br14 C262 C267 C149 174.9(13) . . . . ?
Br29 C264 C80 C266 174.4(9) . . . . ?
Br31 C5 C202 C111 -177.3(8) . . . . ?
P1 C68 C175 C29 -172.0(11) . . . . ?
P1 C84 C153 C88 168.0(8) . . . . ?
P1 C84 C179 C199 -171.7(9) . . . . ?
P1 C104 C115 C189 -176.4(11) . . . . ?
P1 C119 C131 C47 -177.4(8) . . . . ?
C1 C20 C68 P1 171.1(8) . . . . ?
C1 C20 C68 C175 2.2(16) . . . . ?
C10 C38 C62 C119 2.2(15) . . . . ?
C10 C47 C131 C119 -1.1(16) . . . . ?
C17 C104 C115 C189 5(2) . . . . ?
C17 C212 C240 C189 -3(3) . . . . ?
C20 C1 C211 C29 1.8(18) . . . . ?
C20 C68 C175 C29 -3.1(19) . . . . ?
C38 C10 C47 C131 0.1(16) . . . . ?
C38 C62 C119 P1 176.9(7) . . . . ?
C38 C62 C119 C131 -3.2(15) . . . . ?
C47 C10 C38 C62 -0.6(16) . . . . ?
C62 C119 C131 C47 2.7(16) . . . . ?
C68 P1 C84 C153 33.6(9) . . . . ?
C68 P1 C84 C179 -158.5(8) . . . . ?
C68 P1 C104 C17 23.2(13) . . . . ?
C68 P1 C104 C115 -155.5(11) . . . . ?
C68 P1 C119 C62 89.7(9) . . . . ?
C68 P1 C119 C131 -90.2(9) . . . . ?
C84 P1 C68 C20 40.1(10) . . . . ?
C84 P1 C68 C175 -151.0(10) . . . . ?
C84 P1 C104 C17 -97.8(12) . . . . ?
C84 P1 C104 C115 83.5(12) . . . . ?
C84 P1 C119 C62 -149.7(8) . . . . ?
C84 P1 C119 C131 30.4(9) . . . . ?
C84 C179 C199 C133 2.1(17) . . . . ?
C88 C133 C199 C179 3.7(18) . . . . ?
C104 P1 C68 C20 -80.5(10) . . . . ?
C104 P1 C68 C175 88.4(11) . . . . ?
C104 P1 C84 C153 153.3(8) . . . . ?
C104 P1 C84 C179 -38.7(9) . . . . ?
C104 P1 C119 C62 -29.2(10) . . . . ?
C104 P1 C119 C131 150.9(8) . . . . ?
C104 C17 C212 C240 1(3) . . . . ?
C104 C115 C189 C240 -6(2) . . . . ?
C115 C189 C240 C212 5(2) . . . . ?
C119 P1 C68 C20 159.5(9) . . . . ?
C119 P1 C68 C175 -31.6(12) . . . . ?
C119 P1 C84 C153 -86.1(8) . . . . ?
C119 P1 C84 C179 81.9(9) . . . . ?
C119 P1 C104 C17 142.5(11) . . . . ?
C119 P1 C104 C115 -36.2(13) . . . . ?
C133 C88 C153 C84 5.3(16) . . . . ?
C153 C84 C179 C199 -4.3(16) . . . . ?
C153 C88 C133 C199 -7.6(18) . . . . ?
C175 C29 C211 C1 -3(2) . . . . ?
C179 C84 C153 C88 0.5(15) . . . . ?
C211 C1 C20 C68 -1.5(15) . . . . ?
C211 C29 C175 C68 3(2) . . . . ?
C212 C17 C104 P1 178.9(14) . . . . ?
C212 C17 C104 C115 -2(2) . . . . ?
P2 C156 C50 C158 -176.4(7) . . . . ?
P2 C190 C105 C223 -176.2(8) . . . . ?
P2 C150 C188 C83 170.6(11) . . . . ?
C15 C154 C87 C156 0.0 . . . . ?
C154 C15 C158 C50 0.0 . . . . ?
C154 C87 C156 P2 176.4(7) . . . . ?
C154 C87 C156 C50 0.0 . . . . ?
C87 C156 C50 C158 0.0 . . . . ?
C156 P2 C190 C233 102.5(6) . . . . ?
C156 P2 C190 C105 -81.3(7) . . . . ?
C156 P2 C150 C107 -26.0(14) . . . . ?
C156 P2 C150 C188 164.1(10) . . . . ?
C156 P2 C236 C74 156.2(12) . . . . ?
C156 P2 C236 C120 -22.0(12) . . . . ?
C156 C50 C158 C15 0.0 . . . . ?
C158 C15 C154 C87 0.0 . . . . ?
C63 C67 C233 C190 0.0 . . . . ?
C67 C63 C223 C105 0.0 . . . . ?
C67 C233 C190 P2 176.3(8) . . . . ?
C67 C233 C190 C105 0.0 . . . . ?
C233 C190 C105 C223 0.0 . . . . ?
C190 P2 C156 C87 19.5(7) . . . . ?
C190 P2 C156 C50 -164.1(5) . . . . ?
C190 P2 C150 C107 94.9(14) . . . . ?
C190 P2 C150 C188 -75.0(12) . . . . ?
C190 P2 C236 C74 35.1(14) . . . . ?
C190 P2 C236 C120 -143.1(11) . . . . ?
C190 C105 C223 C63 0.0 . . . . ?
C223 C63 C67 C233 0.0 . . . . ?
C107 C150 C188 C83 0(2) . . . . ?
C107 C162 C164 C83 -3(2) . . . . ?
C150 P2 C156 C87 137.3(6) . . . . ?
C150 P2 C156 C50 -46.2(7) . . . . ?
C150 P2 C190 C233 -17.3(8) . . . . ?
C150 P2 C190 C105 158.9(7) . . . . ?
C150 P2 C236 C74 -82.7(14) . . . . ?
C150 P2 C236 C120 99.1(12) . . . . ?
C150 C107 C162 C164 6(2) . . . . ?
C162 C107 C150 P2 -175.0(11) . . . . ?
C162 C107 C150 C188 -5(2) . . . . ?
C164 C83 C188 C150 3(2) . . . . ?
C188 C83 C164 C162 -2(2) . . . . ?
C194 C37 C237 C120 -3(2) . . . . ?
C194 C74 C236 P2 174.5(11) . . . . ?
C194 C74 C236 C120 -7(2) . . . . ?
C236 P2 C156 C87 -100.0(7) . . . . ?
C236 P2 C156 C50 76.4(7) . . . . ?
C236 P2 C190 C233 -138.7(7) . . . . ?
C236 P2 C190 C105 37.6(8) . . . . ?
C236 P2 C150 C107 -145.9(13) . . . . ?
C236 P2 C150 C188 44.2(15) . . . . ?
C236 C74 C194 C37 5(2) . . . . ?
C236 C120 C237 C37 0(2) . . . . ?
C237 C37 C194 C74 1(3) . . . . ?
C237 C120 C236 P2 -176.8(10) . . . . ?
C237 C120 C236 C74 5(2) . . . . ?
P3 C42 C257 C76 179.5(8) . . . . ?
P3 C261 C4 C263 174.0(9) . . . . ?
C11 C137 C198 C248 -5(3) . . . . ?
C76 C253 C136 C255 0.0 . . . . ?
C253 C76 C257 C42 0.0 . . . . ?
C253 C136 C255 C42 0.0 . . . . ?
C136 C255 C42 P3 -179.5(9) . . . . ?
C136 C255 C42 C257 0.0 . . . . ?
C255 C42 C257 C76 0.0 . . . . ?
C42 P3 C261 C139 107.3(8) . . . . ?
C42 P3 C261 C4 -66.7(8) . . . . ?
C42 P3 C248 C91 -109.2(15) . . . . ?
C42 P3 C248 C198 72.6(15) . . . . ?
C42 P3 C269 C128 4.6(16) . . . . ?
C42 P3 C269 C166 -174.9(12) . . . . ?
C257 C76 C253 C136 0.0 . . . . ?
C78 C260 C139 C261 0.0 . . . . ?
C260 C78 C263 C4 0.0 . . . . ?
C260 C139 C261 P3 -173.9(9) . . . . ?
C260 C139 C261 C4 0.0 . . . . ?
C139 C261 C4 C263 0.0 . . . . ?
C261 P3 C42 C255 139.5(6) . . . . ?
C261 P3 C42 C257 -40.0(8) . . . . ?
C261 P3 C248 C91 129.6(13) . . . . ?
C261 P3 C248 C198 -48.6(17) . . . . ?
C261 P3 C269 C128 122.9(14) . . . . ?
C261 P3 C269 C166 -56.6(14) . . . . ?
C261 C4 C263 C78 0.0 . . . . ?
C263 C78 C260 C139 0.0 . . . . ?
C137 C11 C160 C91 -4(3) . . . . ?
C137 C198 C248 P3 -174.4(14) . . . . ?
C137 C198 C248 C91 7(3) . . . . ?
C160 C11 C137 C198 3(3) . . . . ?
C160 C91 C248 P3 173.7(13) . . . . ?
C160 C91 C248 C198 -8(2) . . . . ?
C176 C33 C186 C166 -2(2) . . . . ?
C176 C128 C269 P3 -176.5(12) . . . . ?
C176 C128 C269 C166 3(2) . . . . ?
C186 C33 C176 C128 -2(2) . . . . ?
C186 C166 C269 P3 172.5(11) . . . . ?
C186 C166 C269 C128 -7(2) . . . . ?
C248 P3 C42 C255 15.6(8) . . . . ?
C248 P3 C42 C257 -163.9(7) . . . . ?
C248 P3 C261 C139 -131.7(9) . . . . ?
C248 P3 C261 C4 54.3(10) . . . . ?
C248 P3 C269 C128 -113.9(15) . . . . ?
C248 P3 C269 C166 66.7(14) . . . . ?
C248 C91 C160 C11 7(3) . . . . ?
C269 P3 C42 C255 -103.0(8) . . . . ?
C269 P3 C42 C257 77.5(8) . . . . ?
C269 P3 C261 C139 -11.3(10) . . . . ?
C269 P3 C261 C4 174.7(8) . . . . ?
C269 P3 C248 C91 9.8(17) . . . . ?
C269 P3 C248 C198 -168.3(14) . . . . ?
C269 C128 C176 C33 1(2) . . . . ?
C269 C166 C186 C33 6(2) . . . . ?
P4 C183 C209 C96 173.7(6) . . . . ?
P4 C155 C239 C258 -178.7(16) . . . . ?
P4 C195 C197 C275 -174.2(10) . . . . ?
P4 C205 C244 C192 174.4(10) . . . . ?
C14 C155 C239 C258 0(3) . . . . ?
C48 C85 C103 C192 2(2) . . . . ?
C48 C205 C244 C192 -3(2) . . . . ?
C54 C65 C178 C275 -6(2) . . . . ?
C54 C195 C197 C275 0.5(19) . . . . ?
C58 C152 C183 P4 -173.7(6) . . . . ?
C58 C152 C183 C209 0.0 . . . . ?
C152 C58 C185 C96 0.0 . . . . ?
C152 C183 C209 C96 0.0 . . . . ?
C183 P4 C155 C14 -70.6(14) . . . . ?
C183 P4 C155 C239 108.3(13) . . . . ?
C183 P4 C195 C54 139.5(11) . . . . ?
C183 P4 C195 C197 -46.1(11) . . . . ?
C183 P4 C205 C48 -37.2(12) . . . . ?
C183 P4 C205 C244 145.7(10) . . . . ?
C183 C209 C96 C185 0.0 . . . . ?
C209 C96 C185 C58 0.0 . . . . ?
C185 C58 C152 C183 0.0 . . . . ?
C65 C54 C195 P4 175.2(11) . . . . ?
C65 C54 C195 C197 1(2) . . . . ?
C65 C178 C275 C197 7(2) . . . . ?
C85 C48 C205 P4 -175.7(11) . . . . ?
C85 C48 C205 C244 1(2) . . . . ?
C85 C103 C192 C244 -4(2) . . . . ?
C103 C192 C244 C205 4(2) . . . . ?
C155 P4 C183 C152 -148.1(6) . . . . ?
C155 P4 C183 C209 38.2(6) . . . . ?
C155 P4 C195 C54 -96.4(13) . . . . ?
C155 P4 C195 C197 78.0(11) . . . . ?
C155 P4 C205 C48 -157.8(11) . . . . ?
C155 P4 C205 C244 25.1(13) . . . . ?
C155 C14 C213 C97 -3(3) . . . . ?
C155 C239 C258 C97 4(3) . . . . ?
C195 P4 C183 C152 -25.8(7) . . . . ?
C195 P4 C183 C209 160.4(6) . . . . ?
C195 P4 C155 C14 164.8(13) . . . . ?
C195 P4 C155 C239 -16.3(16) . . . . ?
C195 P4 C205 C48 83.8(13) . . . . ?
C195 P4 C205 C244 -93.3(11) . . . . ?
C195 C54 C65 C178 2(2) . . . . ?
C195 C197 C275 C178 -4(2) . . . . ?
C205 P4 C183 C152 92.6(6) . . . . ?
C205 P4 C183 C209 -81.2(6) . . . . ?
C205 P4 C155 C14 46.2(16) . . . . ?
C205 P4 C155 C239 -134.9(13) . . . . ?
C205 P4 C195 C54 22.9(14) . . . . ?
C205 P4 C195 C197 -162.6(10) . . . . ?
C205 C48 C85 C103 -1(2) . . . . ?
C213 C14 C155 P4 178.3(12) . . . . ?
C213 C14 C155 C239 -1(2) . . . . ?
C213 C97 C258 C239 -8(3) . . . . ?
C258 C97 C213 C14 8(3) . . . . ?

loop_
_smtbx_masks_void_nr
_smtbx_masks_void_average_x
_smtbx_masks_void_average_y
_smtbx_masks_void_average_z
_smtbx_masks_void_volume
_smtbx_masks_void_count_electrons
_smtbx_masks_void_content
1 -0.885 -0.057 -0.574 9772.4 915.4 '2.6 C24PH20'
2 0.500 0.500 0.500 625.3 163.5 ?
